data_4315928
loop_
_publ_author_name
'Cristina Femoni'
'Maria Carmela Iapalucci'
'Giuliano Longoni'
'Tatiana Lovato'
'Stefano Stagni'
'Stefano Zacchini'

_publ_section_title
;
 Self-Assembly of [Pt3n(CO)6n]2- (n= 4-8) Carbonyl Clusters: from
 Molecules to Conducting Molecular Metal Wires
;
_journal_name_full 'Inorganic Chemistry'
_journal_page_first 5992
_journal_page_last 6004
_journal_paper_doi 10.1021/ic100547j
_journal_volume 49
_journal_year 2010
_chemical_formula_sum 'C69 H43 N9 O33 Pt15 Ru'
_chemical_formula_weight 4553.54
_chemical_name_systematic
; 
 ? 
;
_space_group_IT_number 2
_symmetry_cell_setting triclinic
_symmetry_space_group_name_Hall '-P 1'
_symmetry_space_group_name_H-M 'P -1'
_atom_sites_solution_hydrogens geom
_atom_sites_solution_primary direct
_atom_sites_solution_secondary difmap
_audit_creation_method SHELXL-97
_cell_angle_alpha 102.284(2)
_cell_angle_beta 104.012(2)
_cell_angle_gamma 111.170(2)
_cell_formula_units_Z 2
_cell_length_a 15.785(2)
_cell_length_b 18.572(3)
_cell_length_c 18.910(3)
_cell_measurement_reflns_used 9991
_cell_measurement_temperature 100(2)
_cell_measurement_theta_max 27.795
_cell_measurement_theta_min 2.2685
_cell_volume 4731.6(12)
_computing_structure_refinement 'SHELXL-97 (Sheldrick, 1997)'
_computing_structure_solution 'SHELXS-97 (Sheldrick, 1990)'
_diffrn_ambient_temperature 100(2)
_diffrn_measured_fraction_theta_full 0.997
_diffrn_measured_fraction_theta_max 0.997
_diffrn_measurement_device_type 'CCD area detector'
_diffrn_measurement_method 'phi and omega scans'
_diffrn_radiation_monochromator graphite
_diffrn_radiation_source 'fine-focus sealed tube'
_diffrn_radiation_type MoK\a
_diffrn_radiation_wavelength 0.71073
_diffrn_reflns_av_R_equivalents 0.0778
_diffrn_reflns_av_sigmaI/netI 0.0922
_diffrn_reflns_limit_h_max 18
_diffrn_reflns_limit_h_min -18
_diffrn_reflns_limit_k_max 22
_diffrn_reflns_limit_k_min -22
_diffrn_reflns_limit_l_max 22
_diffrn_reflns_limit_l_min -22
_diffrn_reflns_number 44812
_diffrn_reflns_theta_full 25.03
_diffrn_reflns_theta_max 25.03
_diffrn_reflns_theta_min 1.18
_exptl_absorpt_coefficient_mu 22.306
_exptl_absorpt_correction_T_max 0.1928
_exptl_absorpt_correction_T_min 0.1347
_exptl_absorpt_correction_type empirical
_exptl_crystal_colour black
_exptl_crystal_density_diffrn 3.196
_exptl_crystal_density_method 'not measured'
_exptl_crystal_description prism
_exptl_crystal_F_000 3996
_exptl_crystal_size_max 0.15
_exptl_crystal_size_mid 0.12
_exptl_crystal_size_min 0.11
_refine_diff_density_max 3.716
_refine_diff_density_min -3.392
_refine_diff_density_rms 0.393
_refine_ls_extinction_method none
_refine_ls_goodness_of_fit_ref 1.333
_refine_ls_hydrogen_treatment constr
_refine_ls_matrix_type full
_refine_ls_number_parameters 1210
_refine_ls_number_reflns 16664
_refine_ls_number_restraints 865
_refine_ls_restrained_S_all 1.317
_refine_ls_R_factor_all 0.1097
_refine_ls_R_factor_gt 0.0794
_refine_ls_shift/su_max 0.001
_refine_ls_shift/su_mean 0.000
_refine_ls_structure_factor_coef Fsqd
_refine_ls_weighting_details 'calc w=1/[\s^2^(Fo^2^)+(0.1000P)^2^+0.0000P] where P=(Fo^2^+2Fc^2^)/3'
_refine_ls_weighting_scheme calc
_refine_ls_wR_factor_gt 0.2148
_refine_ls_wR_factor_ref 0.2283
_reflns_number_gt 12010
_reflns_number_total 16664
_reflns_threshold_expression >2sigma(I)
_cod_data_source_file ic100547j_si_001_4.cif
_cod_data_source_block p-1
_cod_database_code 4315928

loop_
_symmetry_equiv_pos_as_xyz
'x, y, z'
'-x, -y, -z'

loop_
_atom_site_label
_atom_site_type_symbol
_atom_site_fract_x
_atom_site_fract_y
_atom_site_fract_z
_atom_site_U_iso_or_equiv
_atom_site_adp_type
_atom_site_occupancy
_atom_site_symmetry_multiplicity
_atom_site_calc_flag
_atom_site_refinement_flags
_atom_site_disorder_assembly
_atom_site_disorder_group
Pt1 Pt -0.2342(3) 0.7724(2) 0.3357(2) 0.0368(6) Uani 0.513(3) 1 d PU . 1
Pt2 Pt -0.32011(19) 0.67284(15) 0.18896(16) 0.0327(5) Uani 0.513(3) 1 d PU . 1
Pt3 Pt -0.31621(17) 0.61210(13) 0.30488(14) 0.0302(5) Uani 0.513(3) 1 d PU . 1
Pt1A Pt -0.29095(18) 0.60790(14) 0.27965(15) 0.0308(5) Uani 0.487(3) 1 d PU . 2
Pt2A Pt -0.2956(2) 0.67265(17) 0.16625(17) 0.0335(5) Uani 0.487(3) 1 d PU . 2
Pt3A Pt -0.2161(3) 0.7705(3) 0.3128(2) 0.0420(7) Uani 0.487(3) 1 d PU . 2
Pt4 Pt -0.11092(15) 0.58682(11) 0.25266(11) 0.0263(4) Uani 0.522(3) 1 d PU . 1
Pt5 Pt -0.08640(18) 0.69732(15) 0.18094(15) 0.0361(5) Uani 0.522(3) 1 d PU . 1
Pt6 Pt -0.02578(19) 0.74497(16) 0.33540(16) 0.0381(5) Uani 0.522(3) 1 d PU . 1
Pt4A Pt -0.0525(2) 0.74554(17) 0.35720(18) 0.0364(5) Uani 0.478(3) 1 d PU . 2
Pt5A Pt -0.11372(19) 0.70006(16) 0.20282(17) 0.0336(5) Uani 0.478(3) 1 d PU . 2
Pt6A Pt -0.14412(17) 0.58764(12) 0.27262(13) 0.0253(4) Uani 0.478(3) 1 d PU . 2
Pt7 Pt 0.06949(11) 0.58926(11) 0.21843(9) 0.0410(4) Uani 0.5931(13) 1 d PDU . 1
Pt8 Pt 0.15608(11) 0.71924(10) 0.34552(8) 0.0344(3) Uani 0.5931(13) 1 d PDU . 1
Pt9 Pt 0.12556(12) 0.73947(12) 0.20759(10) 0.0443(4) Uani 0.5931(13) 1 d PDU . 1
Pt70 Pt 0.06658(16) 0.66644(16) 0.19995(13) 0.0406(4) Uani 0.4069(13) 1 d PDU . 2
Pt80 Pt 0.15237(16) 0.77983(15) 0.33974(14) 0.0394(5) Uani 0.4069(13) 1 d PDU . 2
Pt90 Pt 0.07836(15) 0.62267(14) 0.32698(12) 0.0319(4) Uani 0.4069(13) 1 d PDU . 2
Pt10 Pt 0.35049(8) 0.77469(6) 0.25141(5) 0.0429(3) Uani 1 1 d . . .
Pt11 Pt 0.34167(7) 0.69204(6) 0.35085(5) 0.0342(2) Uani 1 1 d . . .
Pt12 Pt 0.26695(7) 0.61202(6) 0.19908(5) 0.0382(2) Uani 1 1 d . . .
Pt13 Pt 0.46844(7) 0.63523(7) 0.18548(6) 0.0468(3) Uani 1 1 d . . .
Pt14 Pt 0.51311(7) 0.64843(7) 0.33407(6) 0.0460(3) Uani 1 1 d . . .
Pt15 Pt 0.56126(8) 0.78211(7) 0.29255(7) 0.0534(3) Uani 1 1 d . . .
C1 C -0.165(3) 0.886(3) 0.388(3) 0.104(7) Uani 1 1 d U . .
C2 C -0.246(2) 0.8003(16) 0.229(2) 0.063(5) Uani 1 1 d U . .
C3 C -0.350(2) 0.663(2) 0.073(2) 0.074(5) Uani 1 1 d U . .
C4 C -0.371(2) 0.5506(17) 0.173(2) 0.071(5) Uani 1 1 d U . .
C5 C -0.347(2) 0.515(2) 0.324(2) 0.079(6) Uani 1 1 d U . .
C6 C -0.238(2) 0.709(2) 0.399(2) 0.082(6) Uani 1 1 d U . .
C7 C 0.022(3) 0.826(2) 0.438(2) 0.093(6) Uani 1 1 d U . .
C8 C -0.032(3) 0.813(2) 0.276(2) 0.089(6) Uani 1 1 d U . .
C9 C -0.110(2) 0.728(2) 0.104(2) 0.079(5) Uani 1 1 d U . .
C10 C -0.1653(19) 0.5707(16) 0.1436(16) 0.060(4) Uani 1 1 d U . .
C11 C -0.164(2) 0.480(2) 0.254(2) 0.079(5) Uani 1 1 d U . .
C12 C -0.074(2) 0.642(2) 0.376(2) 0.073(5) Uani 1 1 d U . .
C13 C 0.2792(19) 0.6963(17) 0.1387(16) 0.056(4) Uani 1 1 d U . .
C14 C 0.387(2) 0.8687(18) 0.2313(17) 0.061(4) Uani 1 1 d U . .
C15 C 0.4009(18) 0.8175(16) 0.3699(14) 0.046(4) Uani 1 1 d U . .
C16 C 0.3679(17) 0.6899(15) 0.4504(13) 0.042(3) Uani 1 1 d U . .
C17 C 0.2699(18) 0.5677(18) 0.2890(15) 0.059(4) Uani 1 1 d DU . .
C18 C 0.211(2) 0.510(2) 0.1183(16) 0.077(5) Uani 1 1 d U . .
C19 C 0.516(2) 0.747(2) 0.173(2) 0.071(5) Uani 1 1 d U . .
C20 C 0.627(2) 0.9006(19) 0.322(2) 0.078(6) Uani 1 1 d U . .
C21 C 0.588(2) 0.7696(18) 0.3987(19) 0.063(5) Uani 1 1 d U . .
C22 C 0.515(2) 0.601(2) 0.408(2) 0.089(6) Uani 1 1 d U . .
C23 C 0.4424(19) 0.5401(16) 0.231(2) 0.068(5) Uani 1 1 d U . .
C24 C 0.417(3) 0.572(3) 0.085(2) 0.098(7) Uani 1 1 d U . .
C25 C 0.203(3) 0.767(3) 0.4509(7) 0.061(6) Uani 0.5931(13) 1 d PDU . 1
C26 C 0.1042(18) 0.5987(6) 0.3311(6) 0.045(5) Uani 0.5931(13) 1 d PDU . 1
C27 C 0.017(4) 0.4779(7) 0.172(3) 0.064(7) Uani 0.5931(13) 1 d PDU . 1
C28 C 0.057(3) 0.6277(7) 0.1262(5) 0.069(6) Uani 0.5931(13) 1 d PDU . 1
C29 C 0.137(4) 0.807(3) 0.148(3) 0.087(5) Uani 0.5931(13) 1 d PDU . 1
C30 C 0.189(4) 0.8210(6) 0.3153(6) 0.085(5) Uani 0.5931(13) 1 d PDU . 1
C35 C 0.129(6) 0.7893(6) 0.2334(6) 0.086(5) Uani 0.4069(13) 1 d PDU . 2
C36 C 0.038(6) 0.639(5) 0.0954(9) 0.069(6) Uani 0.4069(13) 1 d PDU . 2
C37 C 0.023(4) 0.5558(6) 0.2144(6) 0.064(7) Uani 0.4069(13) 1 d PDU . 2
C38 C 0.070(6) 0.540(4) 0.367(5) 0.045(5) Uani 0.4069(13) 1 d PDU . 2
C39 C 0.153(4) 0.7245(7) 0.4207(6) 0.061(6) Uani 0.4069(13) 1 d PDU . 2
C40 C 0.224(6) 0.8914(9) 0.377(4) 0.085(5) Uani 0.4069(13) 1 d PDU . 2
O1 O -0.1300(18) 0.9403(16) 0.4421(16) 0.104(7) Uani 1 1 d U . .
O2 O -0.2315(12) 0.8577(10) 0.2056(13) 0.064(5) Uani 1 1 d U . .
O3 O -0.3781(14) 0.6555(13) 0.0091(13) 0.074(5) Uani 1 1 d U . .
O4 O -0.4250(13) 0.4862(11) 0.1334(13) 0.071(5) Uani 1 1 d U . .
O5 O -0.3686(14) 0.4597(13) 0.3402(13) 0.079(6) Uani 1 1 d U . .
O6 O -0.2227(15) 0.7146(13) 0.4677(15) 0.082(6) Uani 1 1 d U . .
O7 O 0.0595(17) 0.8712(15) 0.5040(15) 0.093(6) Uani 1 1 d U . .
O8 O -0.0032(16) 0.8824(15) 0.2702(14) 0.090(6) Uani 1 1 d U . .
O9 O -0.1233(15) 0.7390(13) 0.0421(13) 0.079(5) Uani 1 1 d U . .
O10 O -0.2003(12) 0.5179(11) 0.0832(10) 0.060(4) Uani 1 1 d U . .
O11 O -0.1824(15) 0.4139(13) 0.2614(13) 0.079(5) Uani 1 1 d U . .
O12 O -0.0755(14) 0.6260(13) 0.4339(12) 0.073(5) Uani 1 1 d U . .
O13 O 0.2545(12) 0.6958(11) 0.0770(10) 0.058(4) Uani 1 1 d U . .
O14 O 0.4027(13) 0.9348(12) 0.2191(11) 0.062(4) Uani 1 1 d U . .
O15 O 0.4400(12) 0.8787(10) 0.4216(9) 0.047(4) Uani 1 1 d U . .
O16 O 0.3892(11) 0.6894(10) 0.5137(8) 0.043(3) Uani 1 1 d U . .
O17 O 0.2411(12) 0.5047(12) 0.2999(10) 0.060(4) Uani 1 1 d U . .
O18 O 0.1702(14) 0.4521(13) 0.0712(10) 0.078(5) Uani 1 1 d DU . .
O19 O 0.5263(14) 0.7831(14) 0.1290(13) 0.072(5) Uani 1 1 d U . .
O20 O 0.6637(14) 0.9622(12) 0.3388(15) 0.079(6) Uani 1 1 d U . .
O21 O 0.6304(13) 0.8114(12) 0.4634(12) 0.063(4) Uani 1 1 d U . .
O22 O 0.5209(16) 0.5736(15) 0.4593(15) 0.090(6) Uani 1 1 d U . .
O23 O 0.4096(13) 0.4770(10) 0.2213(13) 0.069(5) Uani 1 1 d U . .
O24 O 0.3924(17) 0.5259(16) 0.0271(16) 0.099(6) Uani 1 1 d U . .
O25 O 0.2498(18) 0.8090(17) 0.5140(10) 0.061(6) Uani 0.5931(13) 1 d PDU . 1
O26 O 0.099(2) 0.554(2) 0.368(2) 0.045(5) Uani 0.5931(13) 1 d PDU . 1
O27 O -0.0187(18) 0.4077(8) 0.1445(17) 0.064(7) Uani 0.5931(13) 1 d PDU . 1
O28 O 0.026(2) 0.596(2) 0.0582(8) 0.069(6) Uani 0.5931(13) 1 d PDU . 1
O29 O 0.138(3) 0.849(2) 0.111(2) 0.087(5) Uani 0.5931(13) 1 d PDU . 1
O30 O 0.230(3) 0.8933(9) 0.340(2) 0.085(5) Uani 0.5931(13) 1 d PDU . 1
O35 O 0.151(4) 0.836(3) 0.200(3) 0.087(5) Uani 0.4069(13) 1 d PDU . 2
O36 O 0.0271(17) 0.614(3) 0.0314(11) 0.069(6) Uani 0.4069(13) 1 d PDU . 2
O37 O -0.002(3) 0.4872(6) 0.1761(9) 0.064(7) Uani 0.4069(13) 1 d PDU . 2
O38 O 0.058(3) 0.4851(17) 0.389(2) 0.045(5) Uani 0.4069(13) 1 d PDU . 2
O39 O 0.1982(17) 0.743(2) 0.4870(10) 0.061(6) Uani 0.4069(13) 1 d PDU . 2
O40 O 0.263(4) 0.945(3) 0.435(3) 0.085(5) Uani 0.4069(13) 1 d PDU . 2
Ru1 Ru 0.61489(17) 0.17861(11) 0.23777(10) 0.0468(6) Uani 1 1 d . . .
N1 N 0.7342(11) 0.2692(9) 0.3286(8) 0.069(2) Uani 1 1 d GU . .
C101 C 0.7391(12) 0.3419(10) 0.3723(9) 0.070(2) Uani 1 1 d GU . .
H101 H 0.6836 0.3525 0.3621 0.084 Uiso 1 1 calc R . .
C102 C 0.8251(14) 0.3990(8) 0.4311(9) 0.070(2) Uani 1 1 d GU . .
H102 H 0.8285 0.4487 0.4610 0.084 Uiso 1 1 calc R . .
C103 C 0.9064(11) 0.3836(9) 0.4460(8) 0.070(2) Uani 1 1 d GDU . .
H103 H 0.9652 0.4226 0.4861 0.084 Uiso 1 1 calc R . .
C104 C 0.9015(12) 0.3109(11) 0.4022(9) 0.070(2) Uani 1 1 d GDU . .
H104 H 0.9570 0.3003 0.4124 0.084 Uiso 1 1 calc R . .
C105 C 0.8155(14) 0.2537(8) 0.3435(9) 0.070(2) Uani 1 1 d GU . .
N2 N 0.7099(13) 0.1300(11) 0.2480(10) 0.071(2) Uani 1 1 d GU . .
C106 C 0.8029(14) 0.1749(8) 0.3027(9) 0.0702(19) Uani 1 1 d GU . .
C107 C 0.8697(11) 0.1421(10) 0.3083(9) 0.071(2) Uani 1 1 d GU . .
H107 H 0.9332 0.1728 0.3457 0.085 Uiso 1 1 calc R . .
C108 C 0.8435(13) 0.0643(11) 0.2592(10) 0.071(2) Uani 1 1 d GU . .
H108 H 0.8891 0.0418 0.2631 0.085 Uiso 1 1 calc R . .
C109 C 0.7505(15) 0.0193(8) 0.2046(9) 0.071(2) Uani 1 1 d GDU . .
H109 H 0.7327 -0.0339 0.1710 0.085 Uiso 1 1 calc R . .
C110 C 0.6838(11) 0.0522(10) 0.1990(8) 0.071(2) Uani 1 1 d GU . .
N3 N 0.5387(14) 0.0671(8) 0.1512(8) 0.073(2) Uani 1 1 d GU . .
C111 C 0.5893(11) 0.0196(11) 0.1471(9) 0.072(2) Uani 1 1 d GU . .
C112 C 0.5447(14) -0.0588(10) 0.0933(10) 0.073(2) Uani 1 1 d GU . .
H112 H 0.5793 -0.0912 0.0905 0.088 Uiso 1 1 calc R . .
C113 C 0.4495(14) -0.0896(8) 0.0437(9) 0.073(2) Uani 1 1 d GU . .
H113 H 0.4191 -0.1432 0.0069 0.088 Uiso 1 1 calc R . .
C114 C 0.3989(11) -0.0421(11) 0.0478(9) 0.073(2) Uani 1 1 d GDU . .
H114 H 0.3339 -0.0632 0.0139 0.088 Uiso 1 1 calc R . .
C115 C 0.4435(14) 0.0363(10) 0.1016(10) 0.073(2) Uani 1 1 d GU . .
H115 H 0.4089 0.0687 0.1044 0.088 Uiso 1 1 calc R . .
N4 N 0.6490(11) 0.2410(8) 0.1621(7) 0.0528(18) Uani 1 1 d GU . .
C116 C 0.7216(10) 0.2462(9) 0.1312(8) 0.0529(19) Uani 1 1 d GU . .
H116 H 0.7617 0.2199 0.1447 0.063 Uiso 1 1 calc R . .
C117 C 0.7354(10) 0.2899(10) 0.0804(8) 0.0531(19) Uani 1 1 d GU . .
H117 H 0.7850 0.2934 0.0593 0.064 Uiso 1 1 calc R . .
C118 C 0.6767(12) 0.3283(9) 0.0606(8) 0.0531(19) Uani 1 1 d GU . .
H118 H 0.6862 0.3582 0.0259 0.064 Uiso 1 1 calc R . .
C119 C 0.6042(11) 0.3231(9) 0.0915(9) 0.0531(18) Uani 1 1 d GU . .
H119 H 0.5641 0.3494 0.0780 0.064 Uiso 1 1 calc R . .
C120 C 0.5903(10) 0.2795(9) 0.1423(8) 0.0530(17) Uani 1 1 d GU . .
N5 N 0.5234(10) 0.2258(9) 0.2286(8) 0.0535(17) Uani 1 1 d GU . .
C121 C 0.5210(10) 0.2732(9) 0.1810(8) 0.0533(17) Uani 1 1 d GU . .
C122 C 0.4575(12) 0.3094(9) 0.1762(8) 0.0536(17) Uani 1 1 d GU . .
H122 H 0.4559 0.3418 0.1437 0.064 Uiso 1 1 calc R . .
C123 C 0.3963(11) 0.2981(9) 0.2189(9) 0.0540(17) Uani 1 1 d GU . .
H123 H 0.3529 0.3228 0.2156 0.065 Uiso 1 1 calc R . .
C124 C 0.3987(10) 0.2506(10) 0.2664(8) 0.0541(17) Uani 1 1 d GU . .
H124 H 0.3569 0.2429 0.2956 0.065 Uiso 1 1 calc R . .
C125 C 0.4622(12) 0.2145(9) 0.2713(8) 0.0539(17) Uani 1 1 d GU . .
N6 N 0.5475(10) 0.1369(9) 0.3108(8) 0.0540(18) Uani 1 1 d GU . .
C126 C 0.4751(12) 0.1618(9) 0.3145(8) 0.0541(17) Uani 1 1 d GU . .
C127 C 0.4213(10) 0.1381(10) 0.3607(9) 0.0544(18) Uani 1 1 d GU . .
H127 H 0.3718 0.1552 0.3633 0.065 Uiso 1 1 calc R . .
C128 C 0.4398(11) 0.0895(10) 0.4032(8) 0.0545(19) Uani 1 1 d GU . .
H128 H 0.4030 0.0733 0.4348 0.065 Uiso 1 1 calc R . .
C129 C 0.5122(12) 0.0646(9) 0.3995(8) 0.0543(19) Uani 1 1 d GU . .
H129 H 0.5248 0.0313 0.4285 0.065 Uiso 1 1 calc R . .
C130 C 0.5660(10) 0.0882(9) 0.3533(8) 0.0540(19) Uani 1 1 d GU . .
H130 H 0.6155 0.0712 0.3507 0.065 Uiso 1 1 calc R . .
O200 O 0.105(5) 0.107(5) 0.180(4) 0.436(18) Uiso 1 1 d DU . .
C201 C 0.088(6) 0.104(5) 0.239(4) 0.435(18) Uiso 1 1 d DU . .
H201 H 0.0411 0.1213 0.2502 0.522 Uiso 1 1 calc R . .
N202 N 0.135(5) 0.076(4) 0.290(3) 0.435(18) Uiso 1 1 d DU . .
C203 C 0.171(7) 0.017(5) 0.264(4) 0.435(18) Uiso 1 1 d DU . .
H20A H 0.1987 0.0019 0.3072 0.653 Uiso 1 1 calc R . .
H20B H 0.2213 0.0417 0.2427 0.653 Uiso 1 1 calc R . .
H20C H 0.1176 -0.0319 0.2233 0.653 Uiso 1 1 calc R . .
C204 C 0.134(7) 0.092(6) 0.369(3) 0.435(18) Uiso 1 1 d DU . .
H20D H 0.1659 0.0630 0.3951 0.652 Uiso 1 1 calc R . .
H20E H 0.0672 0.0721 0.3681 0.652 Uiso 1 1 calc R . .
H20F H 0.1694 0.1507 0.3976 0.652 Uiso 1 1 calc R . .
O300 O 0.221(3) 0.293(3) 0.312(2) 0.244(12) Uiso 1 1 d DU . .
C301 C 0.270(2) 0.357(3) 0.366(3) 0.242(11) Uiso 1 1 d DU . .
H301 H 0.3376 0.3833 0.3767 0.291 Uiso 1 1 calc R . .
N302 N 0.229(2) 0.391(2) 0.411(3) 0.242(11) Uiso 1 1 d DU . .
C303 C 0.134(2) 0.344(3) 0.414(2) 0.242(12) Uiso 1 1 d DU . .
H30A H 0.1210 0.3773 0.4534 0.363 Uiso 1 1 calc RD . .
H30B H 0.1326 0.2948 0.4259 0.363 Uiso 1 1 calc R . .
H30C H 0.0840 0.3274 0.3632 0.363 Uiso 1 1 calc RD . .
C304 C 0.286(3) 0.473(2) 0.470(3) 0.242(12) Uiso 1 1 d DU . .
H30D H 0.2480 0.4841 0.5003 0.363 Uiso 1 1 calc RD . .
H30E H 0.3042 0.5138 0.4443 0.363 Uiso 1 1 calc R . .
H30F H 0.3454 0.4743 0.5037 0.363 Uiso 1 1 calc R . .
O500 O 0.827(3) 0.140(2) 0.099(3) 0.095(9) Uiso 0.517(15) 1 d PDU A 1
C501 C 0.911(3) 0.160(2) 0.107(3) 0.096(9) Uiso 0.517(15) 1 d PDU A 1
H501 H 0.9291 0.1193 0.0850 0.115 Uiso 0.517(15) 1 calc PR A 1
N502 N 0.982(3) 0.238(2) 0.147(2) 0.096(9) Uiso 0.517(15) 1 d PDU A 1
C503 C 0.980(3) 0.289(3) 0.217(2) 0.097(9) Uiso 0.517(15) 1 d PDU A 1
H50A H 1.0400 0.3398 0.2399 0.146 Uiso 0.517(15) 1 calc PR A 1
H50B H 0.9738 0.2591 0.2535 0.146 Uiso 0.517(15) 1 calc PR A 1
H50C H 0.9244 0.3017 0.2027 0.146 Uiso 0.517(15) 1 calc PR A 1
C504 C 1.068(3) 0.271(3) 0.126(4) 0.096(9) Uiso 0.517(15) 1 d PDU A 1
H50D H 1.1187 0.3199 0.1691 0.145 Uiso 0.517(15) 1 calc PR A 1
H50E H 1.0516 0.2867 0.0800 0.145 Uiso 0.517(15) 1 calc PR A 1
H50F H 1.0927 0.2301 0.1156 0.145 Uiso 0.517(15) 1 calc PR A 1
O400 O 0.766(3) 0.016(3) 0.0469(14) 0.29(6) Uiso 0.483(15) 1 d PD A 2
C401 C 0.781(8) -0.013(4) -0.010(4) 1.0(4) Uiso 0.483(15) 1 d PD A 2
H401 H 0.7934 0.0153 -0.0446 1.155 Uiso 0.483(15) 1 calc PR A 2
N402 N 0.781(4) -0.090(3) -0.022(3) 0.20(4) Uiso 0.483(15) 1 d PD A 2
C403 C 0.709(4) -0.154(3) -0.006(4) 0.09(2) Uiso 0.483(15) 1 d PD A 2
H40A H 0.7237 -0.2019 -0.0128 0.138 Uiso 0.483(15) 1 calc PR A 2
H40B H 0.6442 -0.1700 -0.0412 0.138 Uiso 0.483(15) 1 calc PR A 2
H40C H 0.7127 -0.1342 0.0477 0.138 Uiso 0.483(15) 1 calc PR A 2
C404 C 0.867(6) -0.101(6) -0.026(8) 0.30(9) Uiso 0.483(15) 1 d PD A 2
H40D H 0.9000 -0.1046 0.0235 0.457 Uiso 0.483(15) 1 calc PR A 2
H40E H 0.9107 -0.0540 -0.0352 0.457 Uiso 0.483(15) 1 calc PR A 2
H40F H 0.8473 -0.1512 -0.0676 0.457 Uiso 0.483(15) 1 calc PR A 2

loop_
_atom_site_aniso_label
_atom_site_aniso_U_11
_atom_site_aniso_U_22
_atom_site_aniso_U_33
_atom_site_aniso_U_23
_atom_site_aniso_U_13
_atom_site_aniso_U_12
Pt1 0.0357(14) 0.0321(8) 0.047(2) 0.0174(12) 0.0145(9) 0.0173(8)
Pt2 0.0323(12) 0.0377(8) 0.0438(14) 0.0262(9) 0.0176(7) 0.0222(8)
Pt3 0.0289(11) 0.0350(8) 0.0356(12) 0.0186(8) 0.0119(7) 0.0192(7)
Pt1A 0.0294(11) 0.0380(8) 0.0340(12) 0.0184(8) 0.0125(7) 0.0199(7)
Pt2A 0.0337(13) 0.0389(8) 0.0440(15) 0.0266(9) 0.0191(8) 0.0223(8)
Pt3A 0.0374(15) 0.0355(8) 0.052(2) 0.0117(13) 0.0146(10) 0.0165(9)
Pt4 0.0245(10) 0.0297(7) 0.0223(9) 0.0090(6) 0.0083(6) 0.0087(7)
Pt5 0.0308(12) 0.0373(8) 0.0470(13) 0.0230(9) 0.0174(7) 0.0146(8)
Pt6 0.0291(13) 0.0318(8) 0.0438(14) 0.0012(9) 0.0101(7) 0.0111(8)
Pt4A 0.0276(13) 0.0304(8) 0.0442(15) 0.0058(9) 0.0091(8) 0.0110(9)
Pt5A 0.0292(13) 0.0358(8) 0.0468(14) 0.0264(9) 0.0175(8) 0.0162(8)
Pt6A 0.0249(11) 0.0271(7) 0.0229(10) 0.0117(7) 0.0073(7) 0.0091(7)
Pt7 0.0334(7) 0.0620(9) 0.0263(7) 0.0171(6) 0.0089(6) 0.0191(7)
Pt8 0.0349(6) 0.0408(7) 0.0302(6) 0.0159(6) 0.0110(5) 0.0173(6)
Pt9 0.0342(7) 0.0664(9) 0.0356(7) 0.0306(7) 0.0100(6) 0.0190(7)
Pt70 0.0316(7) 0.0626(9) 0.0316(7) 0.0246(7) 0.0109(6) 0.0198(7)
Pt80 0.0347(8) 0.0425(9) 0.0382(9) 0.0162(8) 0.0103(7) 0.0137(8)
Pt90 0.0328(8) 0.0385(9) 0.0302(8) 0.0158(7) 0.0138(7) 0.0174(7)
Pt10 0.0664(7) 0.0631(7) 0.0268(5) 0.0329(5) 0.0294(5) 0.0392(6)
Pt11 0.0442(5) 0.0563(6) 0.0222(4) 0.0267(4) 0.0200(4) 0.0303(5)
Pt12 0.0406(5) 0.0636(7) 0.0232(5) 0.0232(4) 0.0160(4) 0.0283(5)
Pt13 0.0490(6) 0.0573(7) 0.0562(7) 0.0304(5) 0.0286(5) 0.0336(5)
Pt14 0.0460(6) 0.0560(7) 0.0566(7) 0.0326(5) 0.0301(5) 0.0286(5)
Pt15 0.0646(7) 0.0486(6) 0.0750(8) 0.0320(6) 0.0487(7) 0.0323(6)
C1 0.102(7) 0.103(8) 0.108(8) 0.031(4) 0.033(4) 0.050(4)
C2 0.056(9) 0.036(9) 0.114(14) 0.040(9) 0.032(9) 0.029(8)
C3 0.064(11) 0.065(11) 0.080(14) 0.026(12) -0.001(11) 0.029(9)
C4 0.068(11) 0.032(9) 0.102(15) 0.022(9) 0.000(10) 0.030(8)
C5 0.068(11) 0.077(14) 0.107(15) 0.054(11) 0.006(10) 0.051(11)
C6 0.062(11) 0.074(12) 0.123(18) 0.029(15) 0.037(15) 0.043(10)
C7 0.092(7) 0.092(7) 0.095(7) 0.029(4) 0.030(4) 0.042(4)
C8 0.088(7) 0.087(7) 0.092(7) 0.033(4) 0.026(4) 0.039(4)
C9 0.080(6) 0.077(6) 0.079(6) 0.031(4) 0.023(4) 0.034(4)
C10 0.059(10) 0.041(10) 0.051(10) 0.012(7) -0.016(8) 0.014(8)
C11 0.082(6) 0.074(6) 0.075(6) 0.029(4) 0.020(4) 0.032(4)
C12 0.074(6) 0.070(6) 0.074(6) 0.025(4) 0.019(4) 0.034(4)
C13 0.056(6) 0.065(6) 0.045(5) 0.029(4) 0.017(4) 0.018(4)
C14 0.065(5) 0.061(5) 0.055(5) 0.026(4) 0.019(4) 0.023(4)
C15 0.055(9) 0.052(10) 0.034(9) 0.036(6) 0.008(7) 0.019(8)
C16 0.050(8) 0.056(9) 0.022(6) 0.024(7) 0.003(6) 0.025(7)
C17 0.047(9) 0.077(12) 0.046(9) 0.041(9) 0.004(7) 0.017(9)
C18 0.093(13) 0.087(15) 0.029(10) 0.014(8) 0.002(10) 0.031(12)
C19 0.067(10) 0.107(15) 0.098(14) 0.079(11) 0.044(10) 0.064(10)
C20 0.059(11) 0.046(11) 0.137(17) 0.047(13) 0.029(12) 0.025(10)
C21 0.051(10) 0.059(12) 0.074(12) 0.016(9) 0.020(9) 0.023(9)
C22 0.087(12) 0.115(17) 0.109(17) 0.077(13) 0.044(13) 0.062(12)
C23 0.051(10) 0.028(8) 0.107(14) 0.023(10) 0.004(10) 0.013(8)
C24 0.098(7) 0.100(7) 0.098(7) 0.033(4) 0.032(4) 0.045(4)
C25 0.080(14) 0.065(13) 0.032(11) 0.001(10) 0.032(10) 0.025(11)
C26 0.062(13) 0.044(11) 0.040(9) 0.025(8) 0.029(10) 0.023(10)
C27 0.029(11) 0.081(13) 0.060(12) 0.025(11) 0.017(9) -0.001(11)
C28 0.067(6) 0.072(7) 0.069(7) 0.024(4) 0.025(4) 0.029(4)
C29 0.092(10) 0.106(11) 0.084(11) 0.061(9) 0.029(10) 0.048(9)
C30 0.091(10) 0.105(11) 0.083(11) 0.061(9) 0.031(9) 0.049(9)
C35 0.091(10) 0.105(11) 0.083(11) 0.061(9) 0.030(9) 0.049(9)
C36 0.067(6) 0.072(7) 0.069(7) 0.024(4) 0.025(4) 0.029(4)
C37 0.029(11) 0.081(13) 0.060(12) 0.025(11) 0.017(9) -0.001(11)
C38 0.062(13) 0.044(11) 0.040(9) 0.025(8) 0.029(10) 0.023(10)
C39 0.080(14) 0.065(13) 0.033(11) 0.001(10) 0.032(10) 0.025(11)
C40 0.091(10) 0.105(11) 0.083(11) 0.061(9) 0.031(10) 0.049(9)
O1 0.102(7) 0.103(7) 0.108(8) 0.030(4) 0.033(4) 0.051(5)
O2 0.056(9) 0.037(9) 0.114(14) 0.039(9) 0.033(9) 0.028(8)
O3 0.064(11) 0.065(11) 0.080(14) 0.027(12) -0.002(11) 0.029(9)
O4 0.068(11) 0.032(8) 0.102(15) 0.022(9) 0.001(10) 0.029(8)
O5 0.069(11) 0.077(14) 0.107(15) 0.055(11) 0.007(10) 0.050(11)
O6 0.062(11) 0.074(12) 0.123(18) 0.029(15) 0.037(15) 0.042(10)
O7 0.092(7) 0.092(7) 0.095(7) 0.029(4) 0.030(4) 0.043(4)
O8 0.089(7) 0.087(7) 0.093(7) 0.033(4) 0.025(4) 0.039(4)
O9 0.080(6) 0.077(6) 0.079(6) 0.031(4) 0.023(4) 0.033(4)
O10 0.059(9) 0.041(9) 0.051(10) 0.012(7) -0.016(8) 0.014(8)
O11 0.083(6) 0.074(6) 0.075(6) 0.029(4) 0.020(4) 0.031(4)
O12 0.073(6) 0.070(6) 0.074(6) 0.025(4) 0.019(4) 0.034(4)
O13 0.057(6) 0.067(6) 0.045(5) 0.029(5) 0.016(5) 0.017(4)
O14 0.066(5) 0.061(5) 0.055(5) 0.026(4) 0.018(4) 0.023(4)
O15 0.055(9) 0.052(10) 0.035(8) 0.035(6) 0.008(7) 0.018(8)
O16 0.052(8) 0.057(9) 0.022(6) 0.024(6) 0.002(6) 0.025(7)
O17 0.048(9) 0.078(12) 0.046(9) 0.040(9) 0.004(7) 0.016(9)
O18 0.094(13) 0.087(15) 0.030(10) 0.013(8) 0.002(10) 0.030(12)
O19 0.068(10) 0.108(15) 0.097(14) 0.079(11) 0.045(10) 0.063(10)
O20 0.060(11) 0.047(11) 0.137(17) 0.047(13) 0.029(11) 0.025(10)
O21 0.052(10) 0.059(11) 0.074(12) 0.017(9) 0.019(9) 0.023(9)
O22 0.087(12) 0.116(17) 0.110(17) 0.077(13) 0.043(13) 0.062(12)
O23 0.052(10) 0.028(8) 0.107(14) 0.023(10) 0.004(9) 0.012(8)
O24 0.098(7) 0.101(7) 0.099(7) 0.033(4) 0.031(4) 0.045(4)
O25 0.080(14) 0.065(13) 0.032(11) 0.001(10) 0.032(10) 0.025(11)
O26 0.062(13) 0.044(11) 0.041(9) 0.025(8) 0.029(10) 0.023(10)
O27 0.029(11) 0.081(13) 0.060(12) 0.024(11) 0.017(9) -0.001(11)
O28 0.067(6) 0.072(7) 0.069(7) 0.024(4) 0.025(4) 0.029(4)
O29 0.092(10) 0.106(11) 0.084(11) 0.061(9) 0.029(10) 0.048(9)
O30 0.091(10) 0.105(11) 0.083(11) 0.061(9) 0.031(10) 0.049(9)
O35 0.091(10) 0.105(11) 0.083(11) 0.061(9) 0.030(10) 0.048(9)
O36 0.067(6) 0.072(7) 0.069(7) 0.024(4) 0.025(4) 0.029(4)
O37 0.029(11) 0.081(13) 0.060(12) 0.025(11) 0.017(9) -0.001(11)
O38 0.062(13) 0.044(11) 0.041(9) 0.024(8) 0.029(10) 0.023(10)
O39 0.080(14) 0.065(13) 0.033(11) 0.001(10) 0.032(10) 0.025(11)
O40 0.091(10) 0.105(11) 0.083(11) 0.061(9) 0.031(10) 0.049(9)
Ru1 0.0894(16) 0.0234(10) 0.0086(8) 0.0048(7) -0.0004(10) 0.0160(10)
N1 0.129(5) 0.051(4) 0.038(3) 0.022(3) 0.035(3) 0.042(4)
C101 0.129(5) 0.052(4) 0.038(3) 0.022(3) 0.034(4) 0.042(4)
C102 0.129(5) 0.052(4) 0.038(3) 0.021(3) 0.034(4) 0.042(4)
C103 0.129(5) 0.052(4) 0.038(3) 0.022(3) 0.034(4) 0.042(4)
C104 0.129(5) 0.052(4) 0.038(3) 0.022(3) 0.035(4) 0.042(4)
C105 0.129(5) 0.052(4) 0.038(3) 0.022(3) 0.035(3) 0.041(4)
N2 0.130(5) 0.052(4) 0.037(3) 0.024(3) 0.036(3) 0.039(4)
C106 0.130(5) 0.052(4) 0.037(3) 0.023(3) 0.036(3) 0.040(4)
C107 0.130(5) 0.052(4) 0.038(3) 0.023(3) 0.036(3) 0.040(4)
C108 0.130(5) 0.053(4) 0.038(3) 0.024(3) 0.036(3) 0.039(4)
C109 0.131(5) 0.053(4) 0.037(3) 0.024(3) 0.036(3) 0.039(4)
C110 0.131(5) 0.053(4) 0.037(3) 0.024(3) 0.036(3) 0.038(4)
N3 0.132(5) 0.053(4) 0.037(3) 0.025(3) 0.036(3) 0.035(4)
C111 0.132(5) 0.053(4) 0.037(3) 0.025(3) 0.036(3) 0.036(4)
C112 0.132(5) 0.054(4) 0.037(3) 0.025(3) 0.036(3) 0.035(4)
C113 0.132(5) 0.054(4) 0.037(3) 0.025(3) 0.036(4) 0.035(4)
C114 0.132(5) 0.054(4) 0.037(3) 0.025(3) 0.036(4) 0.034(4)
C115 0.132(5) 0.054(4) 0.037(3) 0.025(3) 0.036(4) 0.035(4)
N4 0.077(4) 0.036(3) 0.027(3) 0.013(3) 0.000(3) 0.016(3)
C116 0.077(4) 0.036(3) 0.027(3) 0.013(3) 0.000(3) 0.016(3)
C117 0.077(4) 0.037(3) 0.027(3) 0.013(3) 0.000(3) 0.016(3)
C118 0.077(4) 0.037(3) 0.027(3) 0.013(3) 0.000(3) 0.016(3)
C119 0.077(4) 0.037(3) 0.027(3) 0.013(3) 0.000(3) 0.016(3)
C120 0.077(4) 0.037(3) 0.027(3) 0.013(3) 0.000(3) 0.016(3)
N5 0.077(4) 0.037(3) 0.027(3) 0.013(2) 0.000(3) 0.015(3)
C121 0.077(4) 0.037(3) 0.027(3) 0.013(2) 0.000(3) 0.016(3)
C122 0.077(4) 0.037(3) 0.027(3) 0.013(3) 0.000(3) 0.016(3)
C123 0.077(4) 0.038(3) 0.028(3) 0.013(3) 0.000(3) 0.015(3)
C124 0.077(4) 0.038(3) 0.028(3) 0.013(3) 0.000(3) 0.015(3)
C125 0.077(4) 0.038(3) 0.027(3) 0.013(2) 0.000(3) 0.015(3)
N6 0.078(4) 0.038(3) 0.027(3) 0.013(3) 0.001(3) 0.015(3)
C126 0.078(4) 0.038(3) 0.027(3) 0.013(3) 0.001(3) 0.015(3)
C127 0.078(4) 0.038(3) 0.027(3) 0.013(3) 0.001(3) 0.015(3)
C128 0.078(4) 0.038(3) 0.027(3) 0.012(3) 0.001(3) 0.014(3)
C129 0.078(4) 0.038(3) 0.027(3) 0.012(3) 0.001(3) 0.015(3)
C130 0.078(4) 0.038(3) 0.027(3) 0.013(3) 0.001(3) 0.015(3)

loop_
_atom_type_symbol
_atom_type_description
_atom_type_scat_dispersion_real
_atom_type_scat_dispersion_imag
_atom_type_scat_source
C C 0.0033 0.0016 'International Tables Vol C Tables 4.2.6.8 and 6.1.1.4'
H H 0.0000 0.0000 'International Tables Vol C Tables 4.2.6.8 and 6.1.1.4'
N N 0.0061 0.0033 'International Tables Vol C Tables 4.2.6.8 and 6.1.1.4'
O O 0.0106 0.0060 'International Tables Vol C Tables 4.2.6.8 and 6.1.1.4'
Ru Ru -1.2594 0.8363 'International Tables Vol C Tables 4.2.6.8 and 6.1.1.4'
Pt Pt -1.7033 8.3905 'International Tables Vol C Tables 4.2.6.8 and 6.1.1.4'

loop_
_geom_angle_atom_site_label_1
_geom_angle_atom_site_label_2
_geom_angle_atom_site_label_3
_geom_angle
_geom_angle_site_symmetry_1
_geom_angle_site_symmetry_3
_geom_angle_publ_flag
C6 Pt1 C1 114.8(18) . . ?
C6 Pt1 C2 157.3(14) . . ?
C1 Pt1 C2 86.9(15) . . ?
C6 Pt1 Pt3 48.2(12) . . ?
C1 Pt1 Pt3 163.0(14) . . ?
C2 Pt1 Pt3 110.0(8) . . ?
C6 Pt1 Pt2 108.3(12) . . ?
C1 Pt1 Pt2 136.7(14) . . ?
C2 Pt1 Pt2 49.7(7) . . ?
Pt3 Pt1 Pt2 60.26(11) . . ?
C6 Pt1 Pt15 106.4(10) . 1_455 ?
C1 Pt1 Pt15 92.5(12) . 1_455 ?
C2 Pt1 Pt15 77.6(7) . 1_455 ?
Pt3 Pt1 Pt15 93.21(12) . 1_455 ?
Pt2 Pt1 Pt15 79.35(12) . 1_455 ?
C4 Pt2 C3 97.3(13) . . ?
C4 Pt2 C2 166.7(12) . . ?
C3 Pt2 C2 94.1(13) . . ?
C4 Pt2 Pt3 56.4(10) . . ?
C3 Pt2 Pt3 153.7(9) . . ?
C2 Pt2 Pt3 111.9(9) . . ?
C4 Pt2 Pt1 115.6(10) . . ?
C3 Pt2 Pt1 146.7(9) . . ?
C2 Pt2 Pt1 52.6(9) . . ?
Pt3 Pt2 Pt1 59.35(10) . . ?
C4 Pt2 Pt13 80.8(8) . 1_455 ?
C3 Pt2 Pt13 95.2(9) . 1_455 ?
C2 Pt2 Pt13 105.0(7) . 1_455 ?
Pt3 Pt2 Pt13 81.91(7) . 1_455 ?
Pt1 Pt2 Pt13 94.98(10) . 1_455 ?
C5 Pt3 C6 113.3(16) . . ?
C5 Pt3 C4 93.5(13) . . ?
C6 Pt3 C4 151.5(14) . . ?
C5 Pt3 Pt1 157.6(11) . . ?
C6 Pt3 Pt1 44.4(11) . . ?
C4 Pt3 Pt1 108.1(7) . . ?
C5 Pt3 Pt2 141.4(12) . . ?
C6 Pt3 Pt2 104.6(12) . . ?
C4 Pt3 Pt2 47.9(7) . . ?
Pt1 Pt3 Pt2 60.39(10) . . ?
C5 Pt3 Pt14 99.1(10) . 1_455 ?
C6 Pt3 Pt14 82.0(9) . 1_455 ?
C4 Pt3 Pt14 103.8(7) . 1_455 ?
Pt1 Pt3 Pt14 81.72(9) . 1_455 ?
Pt2 Pt3 Pt14 92.80(8) . 1_455 ?
C4 Pt1A C5 98.3(13) . . ?
C4 Pt1A C6 153.4(11) . . ?
C5 Pt1A C6 91.8(14) . . ?
C4 Pt1A Pt6A 97.8(9) . . ?
C5 Pt1A Pt6A 97.1(8) . . ?
C6 Pt1A Pt6A 105.3(8) . . ?
C4 Pt1A Pt2A 54.3(9) . . ?
C5 Pt1A Pt2A 152.1(10) . . ?
C6 Pt1A Pt2A 110.8(10) . . ?
Pt6A Pt1A Pt2A 92.49(10) . . ?
C4 Pt1A Pt3A 112.2(8) . . ?
C5 Pt1A Pt3A 143.0(11) . . ?
C6 Pt1A Pt3A 51.8(9) . . ?
Pt6A Pt1A Pt3A 98.79(12) . . ?
Pt2A Pt1A Pt3A 59.70(11) . . ?
C3 Pt2A C2 103.9(14) . . ?
C3 Pt2A C4 104.2(14) . . ?
C2 Pt2A C4 140.7(12) . . ?
C3 Pt2A Pt5A 114.6(11) . . ?
C2 Pt2A Pt5A 87.5(7) . . ?
C4 Pt2A Pt5A 105.0(7) . . ?
C3 Pt2A Pt3A 145.7(11) . . ?
C2 Pt2A Pt3A 42.4(9) . . ?
C4 Pt2A Pt3A 103.7(9) . . ?
Pt5A Pt2A Pt3A 76.46(13) . . ?
C3 Pt2A Pt1A 148.8(11) . . ?
C2 Pt2A Pt1A 101.9(9) . . ?
C4 Pt2A Pt1A 44.9(9) . . ?
Pt5A Pt2A Pt1A 83.77(11) . . ?
Pt3A Pt2A Pt1A 60.25(12) . . ?
C2 Pt3A C1 93.3(15) . . ?
C2 Pt3A C6 158.8(13) . . ?
C1 Pt3A C6 95.4(15) . . ?
C2 Pt3A Pt2A 53.7(9) . . ?
C1 Pt3A Pt2A 147.0(13) . . ?
C6 Pt3A Pt2A 115.5(10) . . ?
C2 Pt3A Pt1A 112.8(9) . . ?
C1 Pt3A Pt1A 151.5(12) . . ?
C6 Pt3A Pt1A 56.2(10) . . ?
Pt2A Pt3A Pt1A 60.06(11) . . ?
C2 Pt3A Pt4A 121.1(9) . . ?
C1 Pt3A Pt4A 98.9(11) . . ?
C6 Pt3A Pt4A 76.5(8) . . ?
Pt2A Pt3A Pt4A 99.47(13) . . ?
Pt1A Pt3A Pt4A 77.87(14) . . ?
C11 Pt4 C10 101.4(13) . . ?
C11 Pt4 C12 94.0(14) . . ?
C10 Pt4 C12 156.3(12) . . ?
C11 Pt4 Pt6 146.3(11) . . ?
C10 Pt4 Pt6 110.6(8) . . ?
C12 Pt4 Pt6 52.2(9) . . ?
C11 Pt4 Pt5 152.4(11) . . ?
C10 Pt4 Pt5 50.9(8) . . ?
C12 Pt4 Pt5 112.1(9) . . ?
Pt6 Pt4 Pt5 60.49(9) . . ?
C11 Pt4 Pt7 98.7(10) . . ?
C10 Pt4 Pt7 85.5(9) . . ?
C12 Pt4 Pt7 109.9(8) . . ?
Pt6 Pt4 Pt7 94.05(8) . . ?
Pt5 Pt4 Pt7 81.17(7) . . ?
C9 Pt5 C10 107.5(14) . . ?
C9 Pt5 C8 100.7(15) . . ?
C10 Pt5 C8 145.7(13) . . ?
C9 Pt5 Pt4 153.8(12) . . ?
C10 Pt5 Pt4 46.5(8) . . ?
C8 Pt5 Pt4 103.0(10) . . ?
C9 Pt5 Pt6 144.4(12) . . ?
C10 Pt5 Pt6 105.5(8) . . ?
C8 Pt5 Pt6 43.8(10) . . ?
Pt4 Pt5 Pt6 59.72(9) . . ?
C9 Pt5 Pt9 98.2(11) . . ?
C10 Pt5 Pt9 109.2(8) . . ?
C8 Pt5 Pt9 85.2(9) . . ?
Pt4 Pt5 Pt9 94.89(9) . . ?
Pt6 Pt5 Pt9 83.19(9) . . ?
C8 Pt6 C7 99.0(16) . . ?
C8 Pt6 C12 158.8(14) . . ?
C7 Pt6 C12 93.6(14) . . ?
C8 Pt6 Pt4 113.5(12) . . ?
C7 Pt6 Pt4 145.9(12) . . ?
C12 Pt6 Pt4 52.3(9) . . ?
C8 Pt6 Pt5 54.4(12) . . ?
C7 Pt6 Pt5 153.4(12) . . ?
C12 Pt6 Pt5 111.4(9) . . ?
Pt4 Pt6 Pt5 59.79(8) . . ?
C8 Pt6 Pt8 108.2(11) . . ?
C7 Pt6 Pt8 98.2(10) . . ?
C12 Pt6 Pt8 86.6(8) . . ?
Pt4 Pt6 Pt8 81.69(8) . . ?
Pt5 Pt6 Pt8 92.23(8) . . ?
C7 Pt4A C12 111.2(17) . . ?
C7 Pt4A C8 96.5(17) . . ?
C12 Pt4A C8 146.0(14) . . ?
C7 Pt4A Pt6A 154.4(13) . . ?
C12 Pt4A Pt6A 43.6(10) . . ?
C8 Pt4A Pt6A 106.1(10) . . ?
C7 Pt4A Pt5A 142.8(14) . . ?
C12 Pt4A Pt5A 102.6(10) . . ?
C8 Pt4A Pt5A 46.6(10) . . ?
Pt6A Pt4A Pt5A 59.86(9) . . ?
C7 Pt4A Pt3A 104.1(12) . . ?
C12 Pt4A Pt3A 115.0(9) . . ?
C8 Pt4A Pt3A 74.5(9) . . ?
Pt6A Pt4A Pt3A 93.39(13) . . ?
Pt5A Pt4A Pt3A 73.88(12) . . ?
C7 Pt4A Pt80 78.8(12) . . ?
C12 Pt4A Pt80 95.6(9) . . ?
C8 Pt4A Pt80 70.1(9) . . ?
Pt6A Pt4A Pt80 97.56(9) . . ?
Pt5A Pt4A Pt80 82.88(9) . . ?
Pt3A Pt4A Pt80 144.67(15) . . ?
C8 Pt5A C9 96.5(15) . . ?
C8 Pt5A C10 161.5(12) . . ?
C9 Pt5A C10 92.4(12) . . ?
C8 Pt5A Pt2A 109.2(10) . . ?
C9 Pt5A Pt2A 89.9(9) . . ?
C10 Pt5A Pt2A 86.9(7) . . ?
C8 Pt5A Pt6A 113.0(11) . . ?
C9 Pt5A Pt6A 148.5(10) . . ?
C10 Pt5A Pt6A 56.2(8) . . ?
Pt2A Pt5A Pt6A 90.43(10) . . ?
C8 Pt5A Pt4A 53.7(11) . . ?
C9 Pt5A Pt4A 149.9(10) . . ?
C10 Pt5A Pt4A 115.2(8) . . ?
Pt2A Pt5A Pt4A 102.72(12) . . ?
Pt6A Pt5A Pt4A 59.74(9) . . ?
C8 Pt5A Pt70 92.6(10) . . ?
C9 Pt5A Pt70 86.0(9) . . ?
C10 Pt5A Pt70 71.9(7) . . ?
Pt2A Pt5A Pt70 158.16(13) . . ?
Pt6A Pt5A Pt70 82.16(9) . . ?
Pt4A Pt5A Pt70 91.28(10) . . ?
C12 Pt6A C11 107.0(14) . . ?
C12 Pt6A C10 151.7(12) . . ?
C11 Pt6A C10 89.3(12) . . ?
C12 Pt6A Pt1A 94.5(10) . . ?
C11 Pt6A Pt1A 112.8(10) . . ?
C10 Pt6A Pt1A 100.3(7) . . ?
C12 Pt6A Pt4A 47.5(10) . . ?
C11 Pt6A Pt4A 152.7(11) . . ?
C10 Pt6A Pt4A 110.7(7) . . ?
Pt1A Pt6A Pt4A 82.57(10) . . ?
C12 Pt6A Pt5A 106.9(10) . . ?
C11 Pt6A Pt5A 139.4(11) . . ?
C10 Pt6A Pt5A 51.0(7) . . ?
Pt1A Pt6A Pt5A 85.96(9) . . ?
Pt4A Pt6A Pt5A 60.40(10) . . ?
C12 Pt6A Pt90 63.7(10) . . ?
C11 Pt6A Pt90 83.2(10) . . ?
C10 Pt6A Pt90 96.6(7) . . ?
Pt1A Pt6A Pt90 156.64(11) . . ?
Pt4A Pt6A Pt90 76.40(9) . . ?
Pt5A Pt6A Pt90 92.33(9) . . ?
C27 Pt7 C28 101.8(17) . . ?
C27 Pt7 C26 100.8(17) . . ?
C28 Pt7 C26 157.4(4) . . ?
C27 Pt7 Pt8 149.6(17) . . ?
C28 Pt7 Pt8 108.5(3) . . ?
C26 Pt7 Pt8 48.9(3) . . ?
C27 Pt7 Pt9 150.1(16) . . ?
C28 Pt7 Pt9 48.4(3) . . ?
C26 Pt7 Pt9 109.0(3) . . ?
Pt8 Pt7 Pt9 60.11(6) . . ?
C27 Pt7 Pt4 94.3(18) . . ?
C28 Pt7 Pt4 100.7(15) . . ?
C26 Pt7 Pt4 77.1(8) . . ?
Pt8 Pt7 Pt4 81.54(6) . . ?
Pt9 Pt7 Pt4 93.94(7) . . ?
C27 Pt7 Pt12 92.1(18) . . ?
C28 Pt7 Pt12 80.4(15) . . ?
C26 Pt7 Pt12 99.3(8) . . ?
Pt8 Pt7 Pt12 91.71(6) . . ?
Pt9 Pt7 Pt12 81.67(6) . . ?
Pt4 Pt7 Pt12 173.16(8) . . ?
C25 Pt8 C30 99.0(16) . . ?
C25 Pt8 C26 103.2(16) . . ?
C30 Pt8 C26 157.8(4) . . ?
C25 Pt8 Pt7 152.1(16) . . ?
C30 Pt8 Pt7 108.9(3) . . ?
C26 Pt8 Pt7 49.0(3) . . ?
C25 Pt8 Pt9 147.5(16) . . ?
C30 Pt8 Pt9 48.5(3) . . ?
C26 Pt8 Pt9 109.3(3) . . ?
Pt7 Pt8 Pt9 60.39(6) . . ?
C25 Pt8 Pt6 90.2(15) . . ?
C30 Pt8 Pt6 79.1(17) . . ?
C26 Pt8 Pt6 100.7(8) . . ?
Pt7 Pt8 Pt6 94.44(7) . . ?
Pt9 Pt8 Pt6 83.07(8) . . ?
C25 Pt8 Pt11 91.4(15) . . ?
C30 Pt8 Pt11 100.2(17) . . ?
C26 Pt8 Pt11 79.4(8) . . ?
Pt7 Pt8 Pt11 84.40(5) . . ?
Pt9 Pt8 Pt11 95.33(6) . . ?
Pt6 Pt8 Pt11 178.35(8) . . ?
C29 Pt9 C30 102(2) . . ?
C29 Pt9 C28 102(2) . . ?
C30 Pt9 C28 156.4(4) . . ?
C29 Pt9 Pt8 150(2) . . ?
C30 Pt9 Pt8 48.6(3) . . ?
C28 Pt9 Pt8 107.8(3) . . ?
C29 Pt9 Pt7 150(2) . . ?
C30 Pt9 Pt7 108.1(3) . . ?
C28 Pt9 Pt7 48.3(3) . . ?
Pt8 Pt9 Pt7 59.50(6) . . ?
C29 Pt9 Pt5 94.1(19) . . ?
C30 Pt9 Pt5 101.0(17) . . ?
C28 Pt9 Pt5 77.1(15) . . ?
Pt8 Pt9 Pt5 92.72(7) . . ?
Pt7 Pt9 Pt5 81.39(7) . . ?
C29 Pt9 Pt10 92.4(19) . . ?
C30 Pt9 Pt10 76.2(17) . . ?
C28 Pt9 Pt10 103.0(15) . . ?
Pt8 Pt9 Pt10 80.91(5) . . ?
Pt7 Pt9 Pt10 93.63(6) . . ?
Pt5 Pt9 Pt10 173.34(7) . . ?
C36 Pt70 C35 102(3) . . ?
C36 Pt70 C37 102(3) . . ?
C35 Pt70 C37 156.1(4) . . ?
C36 Pt70 Pt80 150(3) . . ?
C35 Pt70 Pt80 48.5(3) . . ?
C37 Pt70 Pt80 107.6(3) . . ?
C36 Pt70 Pt90 150(3) . . ?
C35 Pt70 Pt90 108.1(3) . . ?
C37 Pt70 Pt90 48.0(3) . . ?
Pt80 Pt70 Pt90 59.54(8) . . ?
C36 Pt70 Pt5A 97(3) . . ?
C35 Pt70 Pt5A 80(2) . . ?
C37 Pt70 Pt5A 99.8(15) . . ?
Pt80 Pt70 Pt5A 83.87(9) . . ?
Pt90 Pt70 Pt5A 93.00(9) . . ?
C40 Pt80 C35 87(2) . . ?
C40 Pt80 C39 115(2) . . ?
C35 Pt80 C39 157.7(5) . . ?
C40 Pt80 Pt90 163(2) . . ?
C35 Pt80 Pt90 109.0(3) . . ?
C39 Pt80 Pt90 48.8(3) . . ?
C40 Pt80 Pt70 135(2) . . ?
C35 Pt80 Pt70 48.5(3) . . ?
C39 Pt80 Pt70 109.3(3) . . ?
Pt90 Pt80 Pt70 60.56(9) . . ?
C40 Pt80 Pt4A 106(3) . . ?
C35 Pt80 Pt4A 101(2) . . ?
C39 Pt80 Pt4A 77.5(17) . . ?
Pt90 Pt80 Pt4A 76.58(9) . . ?
Pt70 Pt80 Pt4A 90.65(9) . . ?
C38 Pt90 C37 99(3) . . ?
C38 Pt90 C39 103(3) . . ?
C37 Pt90 C39 156.8(7) . . ?
C38 Pt90 Pt80 151(3) . . ?
C37 Pt90 Pt80 108.3(3) . . ?
C39 Pt90 Pt80 48.9(3) . . ?
C38 Pt90 Pt70 146(3) . . ?
C37 Pt90 Pt70 48.4(3) . . ?
C39 Pt90 Pt70 108.7(3) . . ?
Pt80 Pt90 Pt70 59.90(9) . . ?
C38 Pt90 Pt6A 99(2) . . ?
C37 Pt90 Pt6A 74.6(15) . . ?
C39 Pt90 Pt6A 108.9(17) . . ?
Pt80 Pt90 Pt6A 97.52(9) . . ?
Pt70 Pt90 Pt6A 80.99(8) . . ?
C14 Pt10 C15 100.7(12) . . ?
C14 Pt10 C13 97.8(12) . . ?
C15 Pt10 C13 161.3(10) . . ?
C14 Pt10 Pt12 148.8(9) . . ?
C15 Pt10 Pt12 110.5(7) . . ?
C13 Pt10 Pt12 51.1(7) . . ?
C14 Pt10 Pt11 151.0(9) . . ?
C15 Pt10 Pt11 50.3(7) . . ?
C13 Pt10 Pt11 111.2(7) . . ?
Pt12 Pt10 Pt11 60.14(3) . . ?
C14 Pt10 Pt15 93.6(9) . . ?
C15 Pt10 Pt15 78.0(7) . . ?
C13 Pt10 Pt15 103.8(8) . . ?
Pt12 Pt10 Pt15 92.06(4) . . ?
Pt11 Pt10 Pt15 80.82(4) . . ?
C14 Pt10 Pt9 94.4(9) . . ?
C15 Pt10 Pt9 102.8(7) . . ?
C13 Pt10 Pt9 72.8(7) . . ?
Pt12 Pt10 Pt9 79.87(5) . . ?
Pt11 Pt10 Pt9 93.21(4) . . ?
Pt15 Pt10 Pt9 171.66(5) . . ?
C16 Pt11 C17 100.6(10) . . ?
C16 Pt11 C15 101.3(10) . . ?
C17 Pt11 C15 158.0(9) . . ?
C16 Pt11 Pt10 150.6(8) . . ?
C17 Pt11 Pt10 108.7(7) . . ?
C15 Pt11 Pt10 49.3(6) . . ?
C16 Pt11 Pt12 149.6(8) . . ?
C17 Pt11 Pt12 49.0(7) . . ?
C15 Pt11 Pt12 109.1(6) . . ?
Pt10 Pt11 Pt12 59.77(4) . . ?
C16 Pt11 Pt8 94.0(7) . . ?
C17 Pt11 Pt8 96.6(7) . . ?
C15 Pt11 Pt8 81.3(7) . . ?
Pt10 Pt11 Pt8 82.70(4) . . ?
Pt12 Pt11 Pt8 91.04(4) . . ?
C16 Pt11 Pt14 91.6(7) . . ?
C17 Pt11 Pt14 77.5(7) . . ?
C15 Pt11 Pt14 102.4(7) . . ?
Pt10 Pt11 Pt14 94.81(3) . . ?
Pt12 Pt11 Pt14 81.64(3) . . ?
Pt8 Pt11 Pt14 172.52(5) . . ?
C18 Pt12 C17 97.7(13) . . ?
C18 Pt12 C13 102.6(12) . . ?
C17 Pt12 C13 159.5(11) . . ?
C18 Pt12 Pt10 151.8(10) . . ?
C17 Pt12 Pt10 110.3(8) . . ?
C13 Pt12 Pt10 49.7(8) . . ?
C18 Pt12 Pt11 147.5(10) . . ?
C17 Pt12 Pt11 50.2(8) . . ?
C13 Pt12 Pt11 109.7(8) . . ?
Pt10 Pt12 Pt11 60.10(3) . . ?
C18 Pt12 Pt7 93.2(10) . . ?
C17 Pt12 Pt7 77.2(7) . . ?
C13 Pt12 Pt7 98.7(7) . . ?
Pt10 Pt12 Pt7 96.52(5) . . ?
Pt11 Pt12 Pt7 84.46(4) . . ?
C18 Pt12 Pt13 87.8(10) . . ?
C17 Pt12 Pt13 101.0(7) . . ?
C13 Pt12 Pt13 82.7(7) . . ?
Pt10 Pt12 Pt13 83.37(4) . . ?
Pt11 Pt12 Pt13 93.81(4) . . ?
Pt7 Pt12 Pt13 178.04(5) . . ?
C24 Pt13 C19 99.5(16) . . ?
C24 Pt13 C23 96.5(16) . . ?
C19 Pt13 C23 163.7(13) . . ?
C24 Pt13 Pt15 150.1(13) . . ?
C19 Pt13 Pt15 50.7(10) . . ?
C23 Pt13 Pt15 113.2(9) . . ?
C24 Pt13 Pt14 149.5(13) . . ?
C19 Pt13 Pt14 111.0(10) . . ?
C23 Pt13 Pt14 53.0(9) . . ?
Pt15 Pt13 Pt14 60.32(4) . . ?
C24 Pt13 Pt12 94.0(12) . . ?
C19 Pt13 Pt12 101.3(7) . . ?
C23 Pt13 Pt12 80.6(8) . . ?
Pt15 Pt13 Pt12 93.10(4) . . ?
Pt14 Pt13 Pt12 82.21(4) . . ?
C24 Pt13 Pt2 91.9(12) . 1_655 ?
C19 Pt13 Pt2 76.6(7) . 1_655 ?
C23 Pt13 Pt2 99.8(8) . 1_655 ?
Pt15 Pt13 Pt2 81.18(6) . 1_655 ?
Pt14 Pt13 Pt2 93.21(6) . 1_655 ?
Pt12 Pt13 Pt2 173.97(7) . 1_655 ?
C22 Pt14 C21 101.6(16) . . ?
C22 Pt14 C23 100.0(15) . . ?
C21 Pt14 C23 158.0(12) . . ?
C22 Pt14 Pt13 149.8(13) . . ?
C21 Pt14 Pt13 108.5(9) . . ?
C23 Pt14 Pt13 49.8(8) . . ?
C22 Pt14 Pt15 150.5(13) . . ?
C21 Pt14 Pt15 48.9(9) . . ?
C23 Pt14 Pt15 109.4(8) . . ?
Pt13 Pt14 Pt15 59.62(4) . . ?
C22 Pt14 Pt3 90.5(10) . 1_655 ?
C21 Pt14 Pt3 100.0(8) . 1_655 ?
C23 Pt14 Pt3 75.5(7) . 1_655 ?
Pt13 Pt14 Pt3 81.82(5) . 1_655 ?
Pt15 Pt14 Pt3 94.32(5) . 1_655 ?
C22 Pt14 Pt11 94.8(10) . . ?
C21 Pt14 Pt11 79.1(8) . . ?
C23 Pt14 Pt11 103.3(7) . . ?
Pt13 Pt14 Pt11 93.42(4) . . ?
Pt15 Pt14 Pt11 81.09(4) . . ?
Pt3 Pt14 Pt11 174.65(6) 1_655 . ?
C20 Pt15 C21 99.8(14) . . ?
C20 Pt15 C19 102.0(14) . . ?
C21 Pt15 C19 157.8(12) . . ?
C20 Pt15 Pt13 150.7(12) . . ?
C21 Pt15 Pt13 109.2(8) . . ?
C19 Pt15 Pt13 48.8(9) . . ?
C20 Pt15 Pt14 149.0(11) . . ?
C21 Pt15 Pt14 49.2(8) . . ?
C19 Pt15 Pt14 108.8(9) . . ?
Pt13 Pt15 Pt14 60.05(4) . . ?
C20 Pt15 Pt10 94.5(9) . . ?
C21 Pt15 Pt10 103.2(8) . . ?
C19 Pt15 Pt10 79.1(7) . . ?
Pt13 Pt15 Pt10 82.77(4) . . ?
Pt14 Pt15 Pt10 94.47(4) . . ?
C20 Pt15 Pt1 90.7(9) . 1_655 ?
C21 Pt15 Pt1 74.0(8) . 1_655 ?
C19 Pt15 Pt1 101.7(7) . 1_655 ?
Pt13 Pt15 Pt1 93.61(8) . 1_655 ?
Pt14 Pt15 Pt1 80.07(7) . 1_655 ?
Pt10 Pt15 Pt1 174.46(8) . 1_655 ?
O1 C1 Pt1 151(4) . . ?
O1 C1 Pt3A 162(4) . . ?
Pt1 C1 Pt3A 16.3(4) . . ?
O2 C2 Pt3A 144(3) . . ?
O2 C2 Pt2 141(3) . . ?
Pt3A C2 Pt2 74.9(9) . . ?
O2 C2 Pt2A 130(3) . . ?
Pt3A C2 Pt2A 83.9(10) . . ?
Pt2 C2 Pt2A 17.4(2) . . ?
O2 C2 Pt1 141(3) . . ?
Pt3A C2 Pt1 12.8(3) . . ?
Pt2 C2 Pt1 77.6(9) . . ?
Pt2A C2 Pt1 89.6(10) . . ?
O3 C3 Pt2A 172(3) . . ?
O3 C3 Pt2 172(3) . . ?
Pt2A C3 Pt2 15.9(4) . . ?
O4 C4 Pt1A 140(3) . . ?
O4 C4 Pt2 146(3) . . ?
Pt1A C4 Pt2 72.7(10) . . ?
O4 C4 Pt2A 139(3) . . ?
Pt1A C4 Pt2A 80.7(11) . . ?
Pt2 C4 Pt2A 17.0(2) . . ?
O4 C4 Pt3 133(3) . . ?
Pt1A C4 Pt3 16.1(3) . . ?
Pt2 C4 Pt3 75.7(10) . . ?
Pt2A C4 Pt3 87.4(10) . . ?
O5 C5 Pt3 173(3) . . ?
O5 C5 Pt1A 168(3) . . ?
Pt3 C5 Pt1A 19.3(4) . . ?
O6 C6 Pt1 141(3) . . ?
O6 C6 Pt3 130(3) . . ?
Pt1 C6 Pt3 87.4(17) . . ?
O6 C6 Pt3A 148(3) . . ?
Pt1 C6 Pt3A 12.8(3) . . ?
Pt3 C6 Pt3A 81.7(15) . . ?
O6 C6 Pt1A 139(3) . . ?
Pt1 C6 Pt1A 80.4(15) . . ?
Pt3 C6 Pt1A 16.0(3) . . ?
Pt3A C6 Pt1A 72.0(12) . . ?
O7 C7 Pt4A 163(4) . . ?
O7 C7 Pt6 172(3) . . ?
Pt4A C7 Pt6 19.0(5) . . ?
O8 C8 Pt6 149(3) . . ?
O8 C8 Pt5A 135(3) . . ?
Pt6 C8 Pt5A 75.0(14) . . ?
O8 C8 Pt4A 144(3) . . ?
Pt6 C8 Pt4A 16.3(4) . . ?
Pt5A C8 Pt4A 79.7(14) . . ?
O8 C8 Pt5 126(3) . . ?
Pt6 C8 Pt5 81.8(14) . . ?
Pt5A C8 Pt5 17.5(3) . . ?
Pt4A C8 Pt5 90.5(14) . . ?
O9 C9 Pt5 168(3) . . ?
O9 C9 Pt5A 170(3) . . ?
Pt5 C9 Pt5A 17.5(4) . . ?
O10 C10 Pt4 139(2) . . ?
O10 C10 Pt5 135(2) . . ?
Pt4 C10 Pt5 82.6(10) . . ?
O10 C10 Pt5A 146(2) . . ?
Pt4 C10 Pt5A 74.4(9) . . ?
Pt5 C10 Pt5A 18.1(2) . . ?
O10 C10 Pt6A 140(2) . . ?
Pt4 C10 Pt6A 16.6(3) . . ?
Pt5 C10 Pt6A 85.3(10) . . ?
Pt5A C10 Pt6A 72.8(9) . . ?
O11 C11 Pt6A 161(3) . . ?
O11 C11 Pt4 169(3) . . ?
Pt6A C11 Pt4 22.3(4) . . ?
O12 C12 Pt6A 135(3) . . ?
O12 C12 Pt4A 129(3) . . ?
Pt6A C12 Pt4A 89.0(14) . . ?
O12 C12 Pt6 141(3) . . ?
Pt6A C12 Pt6 81.9(13) . . ?
Pt4A C12 Pt6 17.4(3) . . ?
O12 C12 Pt4 143(3) . . ?
Pt6A C12 Pt4 18.3(4) . . ?
Pt4A C12 Pt4 87.1(13) . . ?
Pt6 C12 Pt4 75.5(11) . . ?
O13 C13 Pt10 142(2) . . ?
O13 C13 Pt12 139(2) . . ?
Pt10 C13 Pt12 79.1(9) . . ?
O14 C14 Pt10 173(2) . . ?
O15 C15 Pt10 140.8(18) . . ?
O15 C15 Pt11 138.9(17) . . ?
Pt10 C15 Pt11 80.3(10) . . ?
O16 C16 Pt11 177(2) . . ?
O17 C17 Pt12 139(2) . . ?
O17 C17 Pt11 140(2) . . ?
Pt12 C17 Pt11 80.8(10) . . ?
O18 C18 Pt12 173(3) . . ?
O19 C19 Pt13 146(3) . . ?
O19 C19 Pt15 133(3) . . ?
Pt13 C19 Pt15 80.6(10) . . ?
O20 C20 Pt15 178(3) . . ?
O21 C21 Pt15 138(3) . . ?
O21 C21 Pt14 140(3) . . ?
Pt15 C21 Pt14 81.9(12) . . ?
O22 C22 Pt14 176(4) . . ?
O23 C23 Pt13 148(3) . . ?
O23 C23 Pt14 134(3) . . ?
Pt13 C23 Pt14 77.3(9) . . ?
O24 C24 Pt13 170(4) . . ?
O25 C25 Pt8 165(4) . . ?
O26 C26 Pt8 140(2) . . ?
O26 C26 Pt7 138(2) . . ?
Pt8 C26 Pt7 82.1(3) . . ?
O27 C27 Pt7 178(5) . . ?
O28 C28 Pt7 135.7(19) . . ?
O28 C28 Pt9 141.0(19) . . ?
Pt7 C28 Pt9 83.2(4) . . ?
O29 C29 Pt9 175(6) . . ?
O30 C30 Pt9 133(2) . . ?
O30 C30 Pt8 143(2) . . ?
Pt9 C30 Pt8 82.9(4) . . ?
O35 C35 Pt70 133(3) . . ?
O35 C35 Pt80 143(4) . . ?
Pt70 C35 Pt80 83.0(4) . . ?
O36 C36 Pt70 169(7) . . ?
O37 C37 Pt90 137.7(15) . . ?
O37 C37 Pt70 136.6(14) . . ?
Pt90 C37 Pt70 83.5(3) . . ?
O38 C38 Pt90 175(7) . . ?
O39 C39 Pt90 138(2) . . ?
O39 C39 Pt80 136.8(15) . . ?
Pt90 C39 Pt80 82.3(4) . . ?
O40 C40 Pt80 140(6) . . ?
N5 Ru1 N2 179.6(6) . . ?
N5 Ru1 N6 79.8(6) . . ?
N2 Ru1 N6 99.9(6) . . ?
N5 Ru1 N3 102.9(7) . . ?
N2 Ru1 N3 77.4(8) . . ?
N6 Ru1 N3 92.6(6) . . ?
N5 Ru1 N1 102.2(7) . . ?
N2 Ru1 N1 77.5(7) . . ?
N6 Ru1 N1 92.2(6) . . ?
N3 Ru1 N1 154.9(8) . . ?
N5 Ru1 N4 79.2(6) . . ?
N2 Ru1 N4 101.1(6) . . ?
N6 Ru1 N4 159.0(6) . . ?
N3 Ru1 N4 93.1(6) . . ?
N1 Ru1 N4 91.2(6) . . ?
C101 N1 C105 120.0 . . ?
C101 N1 Ru1 125.8(10) . . ?
C105 N1 Ru1 114.2(10) . . ?
N1 C101 C102 120.0 . . ?
N1 C101 H101 120.0 . . ?
C102 C101 H101 120.0 . . ?
C103 C102 C101 120.0 . . ?
C103 C102 H102 120.0 . . ?
C101 C102 H102 120.0 . . ?
C102 C103 C104 120.0 . . ?
C102 C103 H103 120.0 . . ?
C104 C103 H103 120.0 . . ?
C103 C104 C105 120.0 . . ?
C103 C104 H104 120.0 . . ?
C105 C104 H104 120.0 . . ?
C104 C105 N1 120.0 . . ?
C104 C105 C106 122.5(15) . . ?
N1 C105 C106 117.2(15) . . ?
C106 N2 C110 120.0 . . ?
C106 N2 Ru1 120.0(10) . . ?
C110 N2 Ru1 120.0(10) . . ?
N2 C106 C107 120.0 . . ?
N2 C106 C105 110.6(15) . . ?
C107 C106 C105 129.4(15) . . ?
C108 C107 C106 120.0 . . ?
C108 C107 H107 120.0 . . ?
C106 C107 H107 120.0 . . ?
C109 C108 C107 120.0 . . ?
C109 C108 H108 120.0 . . ?
C107 C108 H108 120.0 . . ?
C108 C109 C110 120.0 . . ?
C108 C109 H109 120.0 . . ?
C110 C109 H109 120.0 . . ?
C109 C110 N2 120.0 . . ?
C109 C110 C111 129.5(15) . . ?
N2 C110 C111 110.5(15) . . ?
C111 N3 C115 120.0 . . ?
C111 N3 Ru1 114.0(11) . . ?
C115 N3 Ru1 126.0(11) . . ?
C112 C111 N3 120.0 . . ?
C112 C111 C110 121.8(15) . . ?
N3 C111 C110 118.2(15) . . ?
C111 C112 C113 120.0 . . ?
C111 C112 H112 120.0 . . ?
C113 C112 H112 120.0 . . ?
C114 C113 C112 120.0 . . ?
C114 C113 H113 120.0 . . ?
C112 C113 H113 120.0 . . ?
C113 C114 C115 120.0 . . ?
C113 C114 H114 120.0 . . ?
C115 C114 H114 120.0 . . ?
C114 C115 N3 120.0 . . ?
C114 C115 H115 120.0 . . ?
N3 C115 H115 120.0 . . ?
C116 N4 C120 120.0 . . ?
C116 N4 Ru1 126.5(8) . . ?
C120 N4 Ru1 113.5(8) . . ?
C117 C116 N4 120.0 . . ?
C117 C116 H116 120.0 . . ?
N4 C116 H116 120.0 . . ?
C118 C117 C116 120.0 . . ?
C118 C117 H117 120.0 . . ?
C116 C117 H117 120.0 . . ?
C117 C118 C119 120.0 . . ?
C117 C118 H118 120.0 . . ?
C119 C118 H118 120.0 . . ?
C120 C119 C118 120.0 . . ?
C120 C119 H119 120.0 . . ?
C118 C119 H119 120.0 . . ?
C119 C120 N4 120.0 . . ?
C119 C120 C121 125.0(12) . . ?
N4 C120 C121 114.9(12) . . ?
C121 N5 C125 120.0 . . ?
C121 N5 Ru1 119.8(8) . . ?
C125 N5 Ru1 120.1(8) . . ?
N5 C121 C122 120.0 . . ?
N5 C121 C120 112.4(12) . . ?
C122 C121 C120 127.6(12) . . ?
C121 C122 C123 120.0 . . ?
C121 C122 H122 120.0 . . ?
C123 C122 H122 120.0 . . ?
C122 C123 C124 120.0 . . ?
C122 C123 H123 120.0 . . ?
C124 C123 H123 120.0 . . ?
C125 C124 C123 120.0 . . ?
C125 C124 H124 120.0 . . ?
C123 C124 H124 120.0 . . ?
C124 C125 N5 120.0 . . ?
C124 C125 C126 129.5(12) . . ?
N5 C125 C126 110.5(12) . . ?
C126 N6 C130 120.0 . . ?
C126 N6 Ru1 112.4(8) . . ?
C130 N6 Ru1 127.6(8) . . ?
N6 C126 C127 120.0 . . ?
N6 C126 C125 117.0(12) . . ?
C127 C126 C125 122.9(12) . . ?
C128 C127 C126 120.0 . . ?
C128 C127 H127 120.0 . . ?
C126 C127 H127 120.0 . . ?
C127 C128 C129 120.0 . . ?
C127 C128 H128 120.0 . . ?
C129 C128 H128 120.0 . . ?
C128 C129 C130 120.0 . . ?
C128 C129 H129 120.0 . . ?
C130 C129 H129 120.0 . . ?
C129 C130 N6 120.0 . . ?
C129 C130 H130 120.0 . . ?
N6 C130 H130 120.0 . . ?
O200 C201 N202 121(3) . . ?
O200 C201 H201 119.3 . . ?
N202 C201 H201 119.3 . . ?
C204 N202 C203 117(2) . . ?
N202 C203 H20A 109.5 . . ?
N202 C203 H20B 109.5 . . ?
H20A C203 H20B 109.5 . . ?
N202 C203 H20C 109.5 . . ?
H20A C203 H20C 109.5 . . ?
H20B C203 H20C 109.5 . . ?
N202 C204 H20D 109.5 . . ?
N202 C204 H20E 109.5 . . ?
H20D C204 H20E 109.5 . . ?
N202 C204 H20F 109.5 . . ?
H20D C204 H20F 109.5 . . ?
H20E C204 H20F 109.5 . . ?
O300 C301 N302 122.1(17) . . ?
O300 C301 H301 119.0 . . ?
N302 C301 H301 119.0 . . ?
C301 N302 C303 121.8(11) . . ?
C301 N302 C304 121.2(11) . . ?
C303 N302 C304 116.1(18) . . ?
N302 C303 H30A 109.5 . . ?
N302 C303 H30B 109.5 . . ?
H30A C303 H30B 109.5 . . ?
N302 C303 H30C 109.5 . . ?
H30A C303 H30C 109.5 . . ?
H30B C303 H30C 109.5 . . ?
N302 C304 H30D 109.5 . . ?
N302 C304 H30E 109.5 . . ?
H30D C304 H30E 109.5 . . ?
N302 C304 H30F 109.5 . . ?
H30D C304 H30F 109.5 . . ?
H30E C304 H30F 109.5 . . ?
O500 C501 N502 123(3) . . ?
O500 C501 H501 118.3 . . ?
N502 C501 H501 118.3 . . ?
C501 N502 C504 121.7(10) . . ?
C501 N502 C503 121.3(10) . . ?
C504 N502 C503 116.7(16) . . ?
N502 C503 H50A 109.5 . . ?
N502 C503 H50B 109.5 . . ?
H50A C503 H50B 109.5 . . ?
N502 C503 H50C 109.5 . . ?
H50A C503 H50C 109.5 . . ?
H50B C503 H50C 109.5 . . ?
N502 C504 H50D 109.5 . . ?
N502 C504 H50E 109.5 . . ?
H50D C504 H50E 109.5 . . ?
N502 C504 H50F 109.5 . . ?
H50D C504 H50F 109.5 . . ?
H50E C504 H50F 109.5 . . ?
O400 C401 N402 119(3) . . ?
O400 C401 H401 120.6 . . ?
N402 C401 H401 120.6 . . ?
C401 N402 C403 120.7(11) . . ?
C401 N402 C404 120.8(11) . . ?
C403 N402 C404 115.4(10) . . ?
N402 C403 H40A 109.5 . . ?
N402 C403 H40B 109.5 . . ?
H40A C403 H40B 109.5 . . ?
N402 C403 H40C 109.5 . . ?
H40A C403 H40C 109.5 . . ?
H40B C403 H40C 109.5 . . ?
N402 C404 H40D 109.5 . . ?
N402 C404 H40E 109.5 . . ?
H40D C404 H40E 109.5 . . ?
N402 C404 H40F 109.5 . . ?
H40D C404 H40F 109.5 . . ?
H40E C404 H40F 109.5 . . ?

loop_
_geom_bond_atom_site_label_1
_geom_bond_atom_site_label_2
_geom_bond_distance
_geom_bond_site_symmetry_2
_geom_bond_publ_flag
Pt1 C6 1.85(4) . ?
Pt1 C1 1.88(4) . ?
Pt1 C2 2.17(3) . ?
Pt1 Pt3 2.644(4) . ?
Pt1 Pt2 2.672(4) . ?
Pt1 Pt15 3.214(4) 1_455 ?
Pt2 C4 2.04(3) . ?
Pt2 C3 2.09(4) . ?
Pt2 C2 2.09(3) . ?
Pt2 Pt3 2.668(3) . ?
Pt2 Pt13 3.134(3) 1_455 ?
Pt3 C5 1.83(3) . ?
Pt3 C6 1.97(4) . ?
Pt3 C4 2.29(3) . ?
Pt3 Pt14 3.145(3) 1_455 ?
Pt1A C4 1.91(3) . ?
Pt1A C5 2.08(3) . ?
Pt1A C6 2.34(4) . ?
Pt1A Pt6A 2.508(4) . ?
Pt1A Pt2A 2.671(3) . ?
Pt1A Pt3A 2.676(5) . ?
Pt2A C3 1.71(3) . ?
Pt2A C2 2.16(3) . ?
Pt2A C4 2.20(3) . ?
Pt2A Pt5A 2.610(4) . ?
Pt2A Pt3A 2.661(5) . ?
Pt3A C2 1.80(3) . ?
Pt3A C1 2.03(4) . ?
Pt3A C6 2.21(4) . ?
Pt3A Pt4A 2.750(5) . ?
Pt4 C11 1.86(3) . ?
Pt4 C10 1.94(3) . ?
Pt4 C12 2.17(3) . ?
Pt4 Pt6 2.656(3) . ?
Pt4 Pt5 2.658(3) . ?
Pt4 Pt7 3.057(3) . ?
Pt5 C9 1.68(3) . ?
Pt5 C10 2.08(3) . ?
Pt5 C8 2.20(4) . ?
Pt5 Pt6 2.677(4) . ?
Pt5 Pt9 3.031(3) . ?
Pt6 C8 1.87(4) . ?
Pt6 C7 1.95(4) . ?
Pt6 C12 2.17(3) . ?
Pt6 Pt8 3.044(3) . ?
Pt4A C7 1.68(4) . ?
Pt4A C12 1.96(3) . ?
Pt4A C8 2.19(4) . ?
Pt4A Pt6A 2.659(3) . ?
Pt4A Pt5A 2.677(4) . ?
Pt4A Pt80 3.177(4) . ?
Pt5A C8 1.98(4) . ?
Pt5A C9 2.05(4) . ?
Pt5A C10 2.17(3) . ?
Pt5A Pt6A 2.662(3) . ?
Pt5A Pt70 3.136(4) . ?
Pt6A C12 1.83(3) . ?
Pt6A C11 1.85(3) . ?
Pt6A C10 2.32(3) . ?
Pt6A Pt90 3.183(3) . ?
Pt7 C27 1.835(10) . ?
Pt7 C28 2.013(10) . ?
Pt7 C26 2.019(10) . ?
Pt7 Pt8 2.651(2) . ?
Pt7 Pt9 2.675(3) . ?
Pt7 Pt12 3.1135(18) . ?
Pt8 C25 1.836(10) . ?
Pt8 C30 2.016(10) . ?
Pt8 C26 2.017(10) . ?
Pt8 Pt9 2.668(2) . ?
Pt8 Pt11 3.1297(17) . ?
Pt9 C29 1.840(10) . ?
Pt9 C30 2.013(10) . ?
Pt9 C28 2.015(10) . ?
Pt9 Pt10 3.2230(19) . ?
Pt70 C36 1.827(10) . ?
Pt70 C35 2.009(10) . ?
Pt70 C37 2.019(10) . ?
Pt70 Pt80 2.664(3) . ?
Pt70 Pt90 2.681(3) . ?
Pt80 C40 1.835(10) . ?
Pt80 C35 2.012(10) . ?
Pt80 C39 2.017(10) . ?
Pt80 Pt90 2.654(3) . ?
Pt90 C38 1.833(10) . ?
Pt90 C37 2.007(10) . ?
Pt90 C39 2.015(10) . ?
Pt10 C14 1.79(3) . ?
Pt10 C15 2.05(2) . ?
Pt10 C13 2.07(3) . ?
Pt10 Pt12 2.6578(15) . ?
Pt10 Pt11 2.6667(12) . ?
Pt10 Pt15 3.1721(15) . ?
Pt11 C16 1.84(2) . ?
Pt11 C17 2.08(3) . ?
Pt11 C15 2.08(3) . ?
Pt11 Pt12 2.6677(13) . ?
Pt11 Pt14 3.1575(13) . ?
Pt12 C18 1.90(3) . ?
Pt12 C17 2.04(2) . ?
Pt12 C13 2.11(3) . ?
Pt12 Pt13 3.1338(13) . ?
Pt13 C24 1.80(4) . ?
Pt13 C19 2.02(3) . ?
Pt13 C23 2.08(3) . ?
Pt13 Pt15 2.6484(16) . ?
Pt13 Pt14 2.6599(15) . ?
Pt13 Pt2 3.134(3) 1_655 ?
Pt14 C22 1.82(3) . ?
Pt14 C21 2.04(3) . ?
Pt14 C23 2.18(3) . ?
Pt14 Pt15 2.6670(15) . ?
Pt14 Pt3 3.145(3) 1_655 ?
Pt15 C20 1.94(3) . ?
Pt15 C21 2.03(3) . ?
Pt15 C19 2.08(3) . ?
Pt15 Pt1 3.214(4) 1_655 ?
C1 O1 1.13(4) . ?
C2 O2 1.21(3) . ?
C3 O3 1.13(4) . ?
C4 O4 1.14(3) . ?
C5 O5 1.09(3) . ?
C6 O6 1.23(4) . ?
C7 O7 1.21(4) . ?
C8 O8 1.24(4) . ?
C9 O9 1.22(4) . ?
C10 O10 1.18(3) . ?
C11 O11 1.20(4) . ?
C12 O12 1.20(4) . ?
C13 O13 1.13(3) . ?
C14 O14 1.24(3) . ?
C15 O15 1.17(3) . ?
C16 O16 1.17(2) . ?
C17 O17 1.17(3) . ?
C18 O18 1.09(3) . ?
C19 O19 1.18(3) . ?
C20 O20 1.01(3) . ?
C21 O21 1.17(3) . ?
C22 O22 1.18(4) . ?
C23 O23 1.05(3) . ?
C24 O24 1.12(4) . ?
C25 O25 1.155(10) . ?
C26 O26 1.187(10) . ?
C27 O27 1.153(10) . ?
C28 O28 1.187(10) . ?
C29 O29 1.161(10) . ?
C30 O30 1.182(10) . ?
C35 O35 1.180(10) . ?
C36 O36 1.147(10) . ?
C37 O37 1.190(9) . ?
C38 O38 1.151(10) . ?
C39 O39 1.185(10) . ?
C40 O40 1.153(10) . ?
Ru1 N5 1.934(11) . ?
Ru1 N2 2.004(14) . ?
Ru1 N6 2.052(11) . ?
Ru1 N3 2.054(12) . ?
Ru1 N1 2.060(13) . ?
Ru1 N4 2.075(10) . ?
N1 C101 1.3900 . ?
N1 C105 1.3900 . ?
C101 C102 1.3900 . ?
C101 H101 0.9500 . ?
C102 C103 1.3900 . ?
C102 H102 0.9500 . ?
C103 C104 1.3900 . ?
C103 H103 0.9500 . ?
C104 C105 1.3900 . ?
C104 H104 0.9500 . ?
C105 C106 1.418(16) . ?
N2 C106 1.3900 . ?
N2 C110 1.3900 . ?
C106 C107 1.3900 . ?
C107 C108 1.3900 . ?
C107 H107 0.9500 . ?
C108 C109 1.3900 . ?
C108 H108 0.9500 . ?
C109 C110 1.3900 . ?
C109 H109 0.9500 . ?
C110 C111 1.393(19) . ?
N3 C111 1.3900 . ?
N3 C115 1.3900 . ?
C111 C112 1.3900 . ?
C112 C113 1.3900 . ?
C112 H112 0.9500 . ?
C113 C114 1.3900 . ?
C113 H113 0.9500 . ?
C114 C115 1.3900 . ?
C114 H114 0.9500 . ?
C115 H115 0.9500 . ?
N4 C116 1.3900 . ?
N4 C120 1.3900 . ?
C116 C117 1.3900 . ?
C116 H116 0.9500 . ?
C117 C118 1.3900 . ?
C117 H117 0.9500 . ?
C118 C119 1.3900 . ?
C118 H118 0.9500 . ?
C119 C120 1.3900 . ?
C119 H119 0.9500 . ?
C120 C121 1.442(16) . ?
N5 C121 1.3900 . ?
N5 C125 1.3900 . ?
C121 C122 1.3900 . ?
C122 C123 1.3900 . ?
C122 H122 0.9500 . ?
C123 C124 1.3900 . ?
C123 H123 0.9500 . ?
C124 C125 1.3900 . ?
C124 H124 0.9500 . ?
C125 C126 1.438(14) . ?
N6 C126 1.3900 . ?
N6 C130 1.3900 . ?
C126 C127 1.3900 . ?
C127 C128 1.3900 . ?
C127 H127 0.9500 . ?
C128 C129 1.3900 . ?
C128 H128 0.9500 . ?
C129 C130 1.3900 . ?
C129 H129 0.9500 . ?
C130 H130 0.9500 . ?
C201 H201 0.9500 . ?
C203 H20A 0.9800 . ?
C203 H20B 0.9800 . ?
C203 H20C 0.9800 . ?
C204 H20D 0.9800 . ?
C204 H20E 0.9800 . ?
C204 H20F 0.9800 . ?
C301 H301 0.9500 . ?
C303 H30A 0.9800 . ?
C303 H30B 0.9800 . ?
C303 H30C 0.9800 . ?
C304 H30D 0.9800 . ?
C304 H30E 0.9800 . ?
C304 H30F 0.9800 . ?
O500 C501 1.207(9) . ?
C501 N502 1.372(8) . ?
C501 H501 0.9500 . ?
N502 C504 1.462(8) . ?
N502 C503 1.467(8) . ?
C503 H50A 0.9800 . ?
C503 H50B 0.9800 . ?
C503 H50C 0.9800 . ?
C504 H50D 0.9800 . ?
C504 H50E 0.9800 . ?
C504 H50F 0.9800 . ?
O400 C401 1.212(9) . ?
C401 N402 1.380(8) . ?
C401 H401 0.9500 . ?
N402 C403 1.464(9) . ?
N402 C404 1.466(9) . ?
C403 H40A 0.9800 . ?
C403 H40B 0.9800 . ?
C403 H40C 0.9800 . ?
C404 H40D 0.9800 . ?
C404 H40E 0.9800 . ?
C404 H40F 0.9800 . ?

loop_
_geom_torsion_atom_site_label_1
_geom_torsion_atom_site_label_2
_geom_torsion_atom_site_label_3
_geom_torsion_atom_site_label_4
_geom_torsion
_geom_torsion_site_symmetry_1
_geom_torsion_site_symmetry_2
_geom_torsion_site_symmetry_3
_geom_torsion_site_symmetry_4
_geom_torsion_publ_flag
C6 Pt1 Pt2 C4 -0.7(14) . . . . ?
C1 Pt1 Pt2 C4 173.1(19) . . . . ?
C2 Pt1 Pt2 C4 172.7(13) . . . . ?
Pt3 Pt1 Pt2 C4 -4.6(9) . . . . ?
Pt15 Pt1 Pt2 C4 -104.6(9) 1_455 . . . ?
C6 Pt1 Pt2 C3 -171.2(19) . . . . ?
C1 Pt1 Pt2 C3 3(2) . . . . ?
C2 Pt1 Pt2 C3 2.1(18) . . . . ?
Pt3 Pt1 Pt2 C3 -175.2(16) . . . . ?
Pt15 Pt1 Pt2 C3 84.9(16) 1_455 . . . ?
C6 Pt1 Pt2 C2 -173.4(13) . . . . ?
C1 Pt1 Pt2 C2 0.4(19) . . . . ?
Pt3 Pt1 Pt2 C2 -177.3(9) . . . . ?
Pt15 Pt1 Pt2 C2 82.7(9) 1_455 . . . ?
C6 Pt1 Pt2 Pt3 3.9(10) . . . . ?
C1 Pt1 Pt2 Pt3 177.7(17) . . . . ?
C2 Pt1 Pt2 Pt3 177.3(9) . . . . ?
Pt15 Pt1 Pt2 Pt3 -99.97(9) 1_455 . . . ?
C6 Pt1 Pt2 Pt13 81.5(10) . . . 1_455 ?
C1 Pt1 Pt2 Pt13 -104.7(17) . . . 1_455 ?
C2 Pt1 Pt2 Pt13 -105.2(9) . . . 1_455 ?
Pt3 Pt1 Pt2 Pt13 77.54(8) . . . 1_455 ?
Pt15 Pt1 Pt2 Pt13 -22.43(7) 1_455 . . 1_455 ?
C6 Pt1 Pt3 C5 -7(3) . . . . ?
C1 Pt1 Pt3 C5 -7(5) . . . . ?
C2 Pt1 Pt3 C5 166(3) . . . . ?
Pt2 Pt1 Pt3 C5 168(3) . . . . ?
Pt15 Pt1 Pt3 C5 -116(3) 1_455 . . . ?
C1 Pt1 Pt3 C6 0(4) . . . . ?
C2 Pt1 Pt3 C6 172.8(15) . . . . ?
Pt2 Pt1 Pt3 C6 175.0(13) . . . . ?
Pt15 Pt1 Pt3 C6 -109.2(13) 1_455 . . . ?
C6 Pt1 Pt3 C4 -171.1(15) . . . . ?
C1 Pt1 Pt3 C4 -171(4) . . . . ?
C2 Pt1 Pt3 C4 1.7(10) . . . . ?
Pt2 Pt1 Pt3 C4 3.9(8) . . . . ?
Pt15 Pt1 Pt3 C4 79.7(7) 1_455 . . . ?
C6 Pt1 Pt3 Pt2 -175.0(13) . . . . ?
C1 Pt1 Pt3 Pt2 -175(4) . . . . ?
C2 Pt1 Pt3 Pt2 -2.2(7) . . . . ?
Pt15 Pt1 Pt3 Pt2 75.80(11) 1_455 . . . ?
C6 Pt1 Pt3 Pt14 87.0(13) . . . 1_455 ?
C1 Pt1 Pt3 Pt14 87(4) . . . 1_455 ?
C2 Pt1 Pt3 Pt14 -100.2(7) . . . 1_455 ?
Pt2 Pt1 Pt3 Pt14 -98.02(9) . . . 1_455 ?
Pt15 Pt1 Pt3 Pt14 -22.22(6) 1_455 . . 1_455 ?
C4 Pt2 Pt3 C5 2.2(18) . . . . ?
C3 Pt2 Pt3 C5 1(2) . . . . ?
C2 Pt2 Pt3 C5 -170.5(17) . . . . ?
Pt1 Pt2 Pt3 C5 -172.8(15) . . . . ?
Pt13 Pt2 Pt3 C5 86.5(15) 1_455 . . . ?
C4 Pt2 Pt3 C6 171.4(13) . . . . ?
C3 Pt2 Pt3 C6 170(2) . . . . ?
C2 Pt2 Pt3 C6 -1.3(12) . . . . ?
Pt1 Pt2 Pt3 C6 -3.6(9) . . . . ?
Pt13 Pt2 Pt3 C6 -104.3(9) 1_455 . . . ?
C3 Pt2 Pt3 C4 -1(2) . . . . ?
C2 Pt2 Pt3 C4 -172.7(12) . . . . ?
Pt1 Pt2 Pt3 C4 -175.0(10) . . . . ?
Pt13 Pt2 Pt3 C4 84.3(10) 1_455 . . . ?
C4 Pt2 Pt3 Pt1 175.0(10) . . . . ?
C3 Pt2 Pt3 Pt1 174(2) . . . . ?
C2 Pt2 Pt3 Pt1 2.3(8) . . . . ?
Pt13 Pt2 Pt3 Pt1 -100.72(10) 1_455 . . . ?
C4 Pt2 Pt3 Pt14 -106.2(10) . . . 1_455 ?
C3 Pt2 Pt3 Pt14 -107(2) . . . 1_455 ?
C2 Pt2 Pt3 Pt14 81.1(8) . . . 1_455 ?
Pt1 Pt2 Pt3 Pt14 78.83(10) . . . 1_455 ?
Pt13 Pt2 Pt3 Pt14 -21.89(6) 1_455 . . 1_455 ?
C4 Pt1A Pt2A C3 10(2) . . . . ?
C5 Pt1A Pt2A C3 -2(3) . . . . ?
C6 Pt1A Pt2A C3 -145(2) . . . . ?
Pt6A Pt1A Pt2A C3 108(2) . . . . ?
Pt3A Pt1A Pt2A C3 -153(2) . . . . ?
C4 Pt1A Pt2A C2 155.4(13) . . . . ?
C5 Pt1A Pt2A C2 143(2) . . . . ?
C6 Pt1A Pt2A C2 0.5(11) . . . . ?
Pt6A Pt1A Pt2A C2 -106.8(7) . . . . ?
Pt3A Pt1A Pt2A C2 -8.1(7) . . . . ?
C5 Pt1A Pt2A C4 -13(2) . . . . ?
C6 Pt1A Pt2A C4 -154.9(14) . . . . ?
Pt6A Pt1A Pt2A C4 97.8(11) . . . . ?
Pt3A Pt1A Pt2A C4 -163.5(11) . . . . ?
C4 Pt1A Pt2A Pt5A -118.6(11) . . . . ?
C5 Pt1A Pt2A Pt5A -131.1(19) . . . . ?
C6 Pt1A Pt2A Pt5A 86.6(8) . . . . ?
Pt6A Pt1A Pt2A Pt5A -20.78(11) . . . . ?
Pt3A Pt1A Pt2A Pt5A 77.94(13) . . . . ?
C4 Pt1A Pt2A Pt3A 163.5(11) . . . . ?
C5 Pt1A Pt2A Pt3A 151.0(19) . . . . ?
C6 Pt1A Pt2A Pt3A 8.6(8) . . . . ?
Pt6A Pt1A Pt2A Pt3A -98.72(12) . . . . ?
C3 Pt2A Pt3A C2 -13(2) . . . . ?
C4 Pt2A Pt3A C2 -156.3(13) . . . . ?
Pt5A Pt2A Pt3A C2 101.3(10) . . . . ?
Pt1A Pt2A Pt3A C2 -168.2(10) . . . . ?
C3 Pt2A Pt3A C1 -12(3) . . . . ?
C2 Pt2A Pt3A C1 1(2) . . . . ?
C4 Pt2A Pt3A C1 -155(2) . . . . ?
Pt5A Pt2A Pt3A C1 102(2) . . . . ?
Pt1A Pt2A Pt3A C1 -167(2) . . . . ?
C3 Pt2A Pt3A C6 146(2) . . . . ?
C2 Pt2A Pt3A C6 158.7(14) . . . . ?
C4 Pt2A Pt3A C6 2.4(12) . . . . ?
Pt5A Pt2A Pt3A C6 -100.0(9) . . . . ?
Pt1A Pt2A Pt3A C6 -9.5(9) . . . . ?
C3 Pt2A Pt3A Pt1A 155(2) . . . . ?
C2 Pt2A Pt3A Pt1A 168.2(10) . . . . ?
C4 Pt2A Pt3A Pt1A 11.9(7) . . . . ?
Pt5A Pt2A Pt3A Pt1A -90.52(11) . . . . ?
C3 Pt2A Pt3A Pt4A -135(2) . . . . ?
C2 Pt2A Pt3A Pt4A -121.8(10) . . . . ?
C4 Pt2A Pt3A Pt4A 81.9(7) . . . . ?
Pt5A Pt2A Pt3A Pt4A -20.51(12) . . . . ?
Pt1A Pt2A Pt3A Pt4A 70.01(14) . . . . ?
C4 Pt1A Pt3A C2 -4.1(14) . . . . ?
C5 Pt1A Pt3A C2 -147.5(16) . . . . ?
C6 Pt1A Pt3A C2 -159.4(14) . . . . ?
Pt6A Pt1A Pt3A C2 98.1(9) . . . . ?
Pt2A Pt1A Pt3A C2 10.3(9) . . . . ?
C4 Pt1A Pt3A C1 151(2) . . . . ?
C5 Pt1A Pt3A C1 7(3) . . . . ?
C6 Pt1A Pt3A C1 -5(2) . . . . ?
Pt6A Pt1A Pt3A C1 -107(2) . . . . ?
Pt2A Pt1A Pt3A C1 165(2) . . . . ?
C4 Pt1A Pt3A C6 155.3(14) . . . . ?
C5 Pt1A Pt3A C6 11.9(16) . . . . ?
Pt6A Pt1A Pt3A C6 -102.6(10) . . . . ?
Pt2A Pt1A Pt3A C6 169.7(10) . . . . ?
C4 Pt1A Pt3A Pt2A -14.4(10) . . . . ?
C5 Pt1A Pt3A Pt2A -157.8(13) . . . . ?
C6 Pt1A Pt3A Pt2A -169.7(10) . . . . ?
Pt6A Pt1A Pt3A Pt2A 87.74(12) . . . . ?
C4 Pt1A Pt3A Pt4A -123.0(10) . . . . ?
C5 Pt1A Pt3A Pt4A 93.6(13) . . . . ?
C6 Pt1A Pt3A Pt4A 81.8(10) . . . . ?
Pt6A Pt1A Pt3A Pt4A -20.79(11) . . . . ?
Pt2A Pt1A Pt3A Pt4A -108.54(12) . . . . ?
C11 Pt4 Pt5 C9 7(3) . . . . ?
C10 Pt4 Pt5 C9 8(3) . . . . ?
C12 Pt4 Pt5 C9 -153(3) . . . . ?
Pt6 Pt4 Pt5 C9 -161(3) . . . . ?
Pt7 Pt4 Pt5 C9 99(3) . . . . ?
C11 Pt4 Pt5 C10 -1(2) . . . . ?
C12 Pt4 Pt5 C10 -160.6(14) . . . . ?
Pt6 Pt4 Pt5 C10 -168.8(11) . . . . ?
Pt7 Pt4 Pt5 C10 91.4(11) . . . . ?
C11 Pt4 Pt5 C8 161(2) . . . . ?
C10 Pt4 Pt5 C8 161.8(15) . . . . ?
C12 Pt4 Pt5 C8 1.2(13) . . . . ?
Pt6 Pt4 Pt5 C8 -7.0(9) . . . . ?
Pt7 Pt4 Pt5 C8 -106.8(9) . . . . ?
C11 Pt4 Pt5 Pt6 168(2) . . . . ?
C10 Pt4 Pt5 Pt6 168.8(11) . . . . ?
C12 Pt4 Pt5 Pt6 8.2(9) . . . . ?
Pt7 Pt4 Pt5 Pt6 -99.80(8) . . . . ?
C11 Pt4 Pt5 Pt9 -113(2) . . . . ?
C10 Pt4 Pt5 Pt9 -112.0(11) . . . . ?
C12 Pt4 Pt5 Pt9 87.4(9) . . . . ?
Pt6 Pt4 Pt5 Pt9 79.18(9) . . . . ?
Pt7 Pt4 Pt5 Pt9 -20.62(7) . . . . ?
C11 Pt4 Pt6 C8 -161(2) . . . . ?
C10 Pt4 Pt6 C8 -0.4(15) . . . . ?
C12 Pt4 Pt6 C8 -161.6(16) . . . . ?
Pt5 Pt4 Pt6 C8 8.8(12) . . . . ?
Pt7 Pt4 Pt6 C8 86.3(12) . . . . ?
C11 Pt4 Pt6 C7 0(3) . . . . ?
C10 Pt4 Pt6 C7 161(2) . . . . ?
C12 Pt4 Pt6 C7 0(2) . . . . ?
Pt5 Pt4 Pt6 C7 170.1(19) . . . . ?
Pt7 Pt4 Pt6 C7 -112.4(19) . . . . ?
C11 Pt4 Pt6 C12 0(2) . . . . ?
C10 Pt4 Pt6 C12 161.1(14) . . . . ?
Pt5 Pt4 Pt6 C12 170.4(10) . . . . ?
Pt7 Pt4 Pt6 C12 -112.2(10) . . . . ?
C11 Pt4 Pt6 Pt5 -170.2(18) . . . . ?
C10 Pt4 Pt6 Pt5 -9.2(9) . . . . ?
C12 Pt4 Pt6 Pt5 -170.4(10) . . . . ?
Pt7 Pt4 Pt6 Pt5 77.47(8) . . . . ?
C11 Pt4 Pt6 Pt8 92.3(18) . . . . ?
C10 Pt4 Pt6 Pt8 -106.8(9) . . . . ?
C12 Pt4 Pt6 Pt8 92.1(10) . . . . ?
Pt5 Pt4 Pt6 Pt8 -97.50(8) . . . . ?
Pt7 Pt4 Pt6 Pt8 -20.04(7) . . . . ?
C9 Pt5 Pt6 C8 -4(2) . . . . ?
C10 Pt5 Pt6 C8 -161.7(15) . . . . ?
Pt4 Pt5 Pt6 C8 -170.1(13) . . . . ?
Pt9 Pt5 Pt6 C8 90.2(13) . . . . ?
C9 Pt5 Pt6 C7 -2(3) . . . . ?
C10 Pt5 Pt6 C7 -159(2) . . . . ?
C8 Pt5 Pt6 C7 2(3) . . . . ?
Pt4 Pt5 Pt6 C7 -168(2) . . . . ?
Pt9 Pt5 Pt6 C7 93(2) . . . . ?
C9 Pt5 Pt6 C12 157(2) . . . . ?
C10 Pt5 Pt6 C12 0.2(12) . . . . ?
C8 Pt5 Pt6 C12 161.9(16) . . . . ?
Pt4 Pt5 Pt6 C12 -8.2(9) . . . . ?
Pt9 Pt5 Pt6 C12 -107.9(9) . . . . ?
C9 Pt5 Pt6 Pt4 165.6(19) . . . . ?
C10 Pt5 Pt6 Pt4 8.4(8) . . . . ?
C8 Pt5 Pt6 Pt4 170.1(13) . . . . ?
Pt9 Pt5 Pt6 Pt4 -99.74(8) . . . . ?
C9 Pt5 Pt6 Pt8 -115.4(19) . . . . ?
C10 Pt5 Pt6 Pt8 87.4(8) . . . . ?
C8 Pt5 Pt6 Pt8 -110.9(13) . . . . ?
Pt4 Pt5 Pt6 Pt8 79.04(8) . . . . ?
Pt9 Pt5 Pt6 Pt8 -20.70(8) . . . . ?
C2 Pt3A Pt4A C7 108.6(18) . . . . ?
C1 Pt3A Pt4A C7 9.3(19) . . . . ?
C6 Pt3A Pt4A C7 -84.1(17) . . . . ?
Pt2A Pt3A Pt4A C7 161.7(14) . . . . ?
Pt1A Pt3A Pt4A C7 -141.9(14) . . . . ?
C2 Pt3A Pt4A C12 -129.4(15) . . . . ?
C1 Pt3A Pt4A C12 131.2(16) . . . . ?
C6 Pt3A Pt4A C12 37.8(15) . . . . ?
Pt2A Pt3A Pt4A C12 -76.4(11) . . . . ?
Pt1A Pt3A Pt4A C12 -20.0(11) . . . . ?
C2 Pt3A Pt4A C8 15.7(15) . . . . ?
C1 Pt3A Pt4A C8 -83.7(16) . . . . ?
C6 Pt3A Pt4A C8 -177.1(14) . . . . ?
Pt2A Pt3A Pt4A C8 68.8(10) . . . . ?
Pt1A Pt3A Pt4A C8 125.2(10) . . . . ?
C2 Pt3A Pt4A Pt6A -90.1(11) . . . . ?
C1 Pt3A Pt4A Pt6A 170.5(12) . . . . ?
C6 Pt3A Pt4A Pt6A 77.1(10) . . . . ?
Pt2A Pt3A Pt4A Pt6A -37.04(14) . . . . ?
Pt1A Pt3A Pt4A Pt6A 19.36(10) . . . . ?
C2 Pt3A Pt4A Pt5A -32.9(11) . . . . ?
C1 Pt3A Pt4A Pt5A -132.2(12) . . . . ?
C6 Pt3A Pt4A Pt5A 134.4(10) . . . . ?
Pt2A Pt3A Pt4A Pt5A 20.23(12) . . . . ?
Pt1A Pt3A Pt4A Pt5A 76.62(10) . . . . ?
C2 Pt3A Pt4A Pt80 18.0(11) . . . . ?
C1 Pt3A Pt4A Pt80 -81.3(13) . . . . ?
C6 Pt3A Pt4A Pt80 -174.7(10) . . . . ?
Pt2A Pt3A Pt4A Pt80 71.1(3) . . . . ?
Pt1A Pt3A Pt4A Pt80 127.5(2) . . . . ?
C3 Pt2A Pt5A C8 111.2(17) . . . . ?
C2 Pt2A Pt5A C8 7.1(14) . . . . ?
C4 Pt2A Pt5A C8 -135.1(15) . . . . ?
Pt3A Pt2A Pt5A C8 -34.3(12) . . . . ?
Pt1A Pt2A Pt5A C8 -95.1(12) . . . . ?
C3 Pt2A Pt5A C9 14.4(16) . . . . ?
C2 Pt2A Pt5A C9 -89.7(13) . . . . ?
C4 Pt2A Pt5A C9 128.1(14) . . . . ?
Pt3A Pt2A Pt5A C9 -131.1(10) . . . . ?
Pt1A Pt2A Pt5A C9 168.0(10) . . . . ?
C3 Pt2A Pt5A C10 -78.0(14) . . . . ?
C2 Pt2A Pt5A C10 177.9(11) . . . . ?
C4 Pt2A Pt5A C10 35.7(12) . . . . ?
Pt3A Pt2A Pt5A C10 136.5(8) . . . . ?
Pt1A Pt2A Pt5A C10 75.7(8) . . . . ?
C3 Pt2A Pt5A Pt6A -134.1(12) . . . . ?
C2 Pt2A Pt5A Pt6A 121.8(9) . . . . ?
C4 Pt2A Pt5A Pt6A -20.4(10) . . . . ?
Pt3A Pt2A Pt5A Pt6A 80.35(13) . . . . ?
Pt1A Pt2A Pt5A Pt6A 19.51(10) . . . . ?
C3 Pt2A Pt5A Pt4A 166.9(12) . . . . ?
C2 Pt2A Pt5A Pt4A 62.8(9) . . . . ?
C4 Pt2A Pt5A Pt4A -79.4(10) . . . . ?
Pt3A Pt2A Pt5A Pt4A 21.35(14) . . . . ?
Pt1A Pt2A Pt5A Pt4A -39.50(12) . . . . ?
C3 Pt2A Pt5A Pt70 -64.5(13) . . . . ?
C2 Pt2A Pt5A Pt70 -168.6(9) . . . . ?
C4 Pt2A Pt5A Pt70 49.2(10) . . . . ?
Pt3A Pt2A Pt5A Pt70 150.0(3) . . . . ?
Pt1A Pt2A Pt5A Pt70 89.1(3) . . . . ?
C7 Pt4A Pt5A C8 -9(2) . . . . ?
C12 Pt4A Pt5A C8 -163.5(16) . . . . ?
Pt6A Pt4A Pt5A C8 -172.4(13) . . . . ?
Pt3A Pt4A Pt5A C8 83.8(13) . . . . ?
Pt80 Pt4A Pt5A C8 -69.3(13) . . . . ?
C7 Pt4A Pt5A C9 0(3) . . . . ?
C12 Pt4A Pt5A C9 -155(2) . . . . ?
C8 Pt4A Pt5A C9 8(2) . . . . ?
Pt6A Pt4A Pt5A C9 -164.3(18) . . . . ?
Pt3A Pt4A Pt5A C9 91.9(18) . . . . ?
Pt80 Pt4A Pt5A C9 -61.2(18) . . . . ?
C7 Pt4A Pt5A C10 154(2) . . . . ?
C12 Pt4A Pt5A C10 -0.7(13) . . . . ?
C8 Pt4A Pt5A C10 162.8(15) . . . . ?
Pt6A Pt4A Pt5A C10 -9.6(8) . . . . ?
Pt3A Pt4A Pt5A C10 -113.5(9) . . . . ?
Pt80 Pt4A Pt5A C10 93.4(8) . . . . ?
C7 Pt4A Pt5A Pt2A -113(2) . . . . ?
C12 Pt4A Pt5A Pt2A 91.9(9) . . . . ?
C8 Pt4A Pt5A Pt2A -104.7(12) . . . . ?
Pt6A Pt4A Pt5A Pt2A 82.95(11) . . . . ?
Pt3A Pt4A Pt5A Pt2A -20.88(13) . . . . ?
Pt80 Pt4A Pt5A Pt2A -173.99(11) . . . . ?
C7 Pt4A Pt5A Pt6A 164(2) . . . . ?
C12 Pt4A Pt5A Pt6A 8.9(9) . . . . ?
C8 Pt4A Pt5A Pt6A 172.4(12) . . . . ?
Pt3A Pt4A Pt5A Pt6A -103.83(12) . . . . ?
Pt80 Pt4A Pt5A Pt6A 103.06(10) . . . . ?
C7 Pt4A Pt5A Pt70 84(2) . . . . ?
C12 Pt4A Pt5A Pt70 -71.2(9) . . . . ?
C8 Pt4A Pt5A Pt70 92.2(12) . . . . ?
Pt6A Pt4A Pt5A Pt70 -80.15(9) . . . . ?
Pt3A Pt4A Pt5A Pt70 176.02(13) . . . . ?
Pt80 Pt4A Pt5A Pt70 22.90(9) . . . . ?
C4 Pt1A Pt6A C12 -178.7(14) . . . . ?
C5 Pt1A Pt6A C12 -79.2(15) . . . . ?
C6 Pt1A Pt6A C12 14.7(14) . . . . ?
Pt2A Pt1A Pt6A C12 127.0(10) . . . . ?
Pt3A Pt1A Pt6A C12 67.3(10) . . . . ?
C4 Pt1A Pt6A C11 -68.2(15) . . . . ?
C5 Pt1A Pt6A C11 31.3(16) . . . . ?
C6 Pt1A Pt6A C11 125.2(15) . . . . ?
Pt2A Pt1A Pt6A C11 -122.5(12) . . . . ?
Pt3A Pt1A Pt6A C11 177.8(12) . . . . ?
C4 Pt1A Pt6A C10 25.5(11) . . . . ?
C5 Pt1A Pt6A C10 125.0(12) . . . . ?
C6 Pt1A Pt6A C10 -141.2(12) . . . . ?
Pt2A Pt1A Pt6A C10 -28.8(7) . . . . ?
Pt3A Pt1A Pt6A C10 -88.5(7) . . . . ?
C4 Pt1A Pt6A Pt4A 135.3(9) . . . . ?
C5 Pt1A Pt6A Pt4A -125.3(10) . . . . ?
C6 Pt1A Pt6A Pt4A -31.4(10) . . . . ?
Pt2A Pt1A Pt6A Pt4A 80.94(11) . . . . ?
Pt3A Pt1A Pt6A Pt4A 21.23(12) . . . . ?
C4 Pt1A Pt6A Pt5A 74.6(9) . . . . ?
C5 Pt1A Pt6A Pt5A 174.1(10) . . . . ?
C6 Pt1A Pt6A Pt5A -92.0(10) . . . . ?
Pt2A Pt1A Pt6A Pt5A 20.29(11) . . . . ?
Pt3A Pt1A Pt6A Pt5A -39.43(13) . . . . ?
C4 Pt1A Pt6A Pt90 161.1(9) . . . . ?
C5 Pt1A Pt6A Pt90 -99.4(11) . . . . ?
C6 Pt1A Pt6A Pt90 -5.5(10) . . . . ?
Pt2A Pt1A Pt6A Pt90 106.8(3) . . . . ?
Pt3A Pt1A Pt6A Pt90 47.1(3) . . . . ?
C7 Pt4A Pt6A C12 10(3) . . . . ?
C8 Pt4A Pt6A C12 161.6(16) . . . . ?
Pt5A Pt4A Pt6A C12 167.3(13) . . . . ?
Pt3A Pt4A Pt6A C12 -123.5(13) . . . . ?
Pt80 Pt4A Pt6A C12 90.1(13) . . . . ?
C7 Pt4A Pt6A C11 -14(4) . . . . ?
C12 Pt4A Pt6A C11 -24(3) . . . . ?
C8 Pt4A Pt6A C11 138(2) . . . . ?
Pt5A Pt4A Pt6A C11 144(2) . . . . ?
Pt3A Pt4A Pt6A C11 -147(2) . . . . ?
Pt80 Pt4A Pt6A C11 66(2) . . . . ?
C7 Pt4A Pt6A C10 -148(3) . . . . ?
C12 Pt4A Pt6A C10 -158.6(15) . . . . ?
C8 Pt4A Pt6A C10 3.0(12) . . . . ?
Pt5A Pt4A Pt6A C10 8.7(7) . . . . ?
Pt3A Pt4A Pt6A C10 77.8(7) . . . . ?
Pt80 Pt4A Pt6A C10 -68.5(7) . . . . ?
C7 Pt4A Pt6A Pt1A 113(3) . . . . ?
C12 Pt4A Pt6A Pt1A 103.1(13) . . . . ?
C8 Pt4A Pt6A Pt1A -95.3(9) . . . . ?
Pt5A Pt4A Pt6A Pt1A -89.56(10) . . . . ?
Pt3A Pt4A Pt6A Pt1A -20.41(11) . . . . ?
Pt80 Pt4A Pt6A Pt1A -166.75(11) . . . . ?
C7 Pt4A Pt6A Pt5A -157(3) . . . . ?
C12 Pt4A Pt6A Pt5A -167.3(13) . . . . ?
C8 Pt4A Pt6A Pt5A -5.7(9) . . . . ?
Pt3A Pt4A Pt6A Pt5A 69.15(12) . . . . ?
Pt80 Pt4A Pt6A Pt5A -77.19(10) . . . . ?
C7 Pt4A Pt6A Pt90 -56(3) . . . . ?
C12 Pt4A Pt6A Pt90 -66.6(13) . . . . ?
C8 Pt4A Pt6A Pt90 94.9(9) . . . . ?
Pt5A Pt4A Pt6A Pt90 100.69(9) . . . . ?
Pt3A Pt4A Pt6A Pt90 169.84(13) . . . . ?
Pt80 Pt4A Pt6A Pt90 23.50(8) . . . . ?
C8 Pt5A Pt6A C12 -3.1(15) . . . . ?
C9 Pt5A Pt6A C12 155(2) . . . . ?
C10 Pt5A Pt6A C12 159.8(13) . . . . ?
Pt2A Pt5A Pt6A C12 -114.2(10) . . . . ?
Pt4A Pt5A Pt6A C12 -9.7(10) . . . . ?
Pt70 Pt5A Pt6A C12 86.4(10) . . . . ?
C8 Pt5A Pt6A C11 -148.6(19) . . . . ?
C9 Pt5A Pt6A C11 10(2) . . . . ?
C10 Pt5A Pt6A C11 14.3(18) . . . . ?
Pt2A Pt5A Pt6A C11 100.3(16) . . . . ?
Pt4A Pt5A Pt6A C11 -155.2(16) . . . . ?
Pt70 Pt5A Pt6A C11 -59.1(16) . . . . ?
C8 Pt5A Pt6A C10 -162.9(14) . . . . ?
C9 Pt5A Pt6A C10 -4.6(19) . . . . ?
Pt2A Pt5A Pt6A C10 86.0(9) . . . . ?
Pt4A Pt5A Pt6A C10 -169.5(9) . . . . ?
Pt70 Pt5A Pt6A C10 -73.4(9) . . . . ?
C8 Pt5A Pt6A Pt1A 90.4(11) . . . . ?
C9 Pt5A Pt6A Pt1A -111.3(17) . . . . ?
C10 Pt5A Pt6A Pt1A -106.8(9) . . . . ?
Pt2A Pt5A Pt6A Pt1A -20.76(11) . . . . ?
Pt4A Pt5A Pt6A Pt1A 83.75(10) . . . . ?
Pt70 Pt5A Pt6A Pt1A 179.85(10) . . . . ?
C8 Pt5A Pt6A Pt4A 6.7(11) . . . . ?
C9 Pt5A Pt6A Pt4A 164.9(17) . . . . ?
C10 Pt5A Pt6A Pt4A 169.5(9) . . . . ?
Pt2A Pt5A Pt6A Pt4A -104.51(12) . . . . ?
Pt70 Pt5A Pt6A Pt4A 96.11(10) . . . . ?
C8 Pt5A Pt6A Pt90 -66.3(11) . . . . ?
C9 Pt5A Pt6A Pt90 92.0(17) . . . . ?
C10 Pt5A Pt6A Pt90 96.6(9) . . . . ?
Pt2A Pt5A Pt6A Pt90 -177.42(11) . . . . ?
Pt4A Pt5A Pt6A Pt90 -72.92(9) . . . . ?
Pt70 Pt5A Pt6A Pt90 23.19(8) . . . . ?
C11 Pt4 Pt7 C27 24(2) . . . . ?
C10 Pt4 Pt7 C27 -76.7(19) . . . . ?
C12 Pt4 Pt7 C27 121.8(19) . . . . ?
Pt6 Pt4 Pt7 C27 172.9(17) . . . . ?
Pt5 Pt4 Pt7 C27 -127.8(17) . . . . ?
C11 Pt4 Pt7 C28 127.1(11) . . . . ?
C10 Pt4 Pt7 C28 26.2(9) . . . . ?
C12 Pt4 Pt7 C28 -135.3(10) . . . . ?
Pt6 Pt4 Pt7 C28 -84.2(3) . . . . ?
Pt5 Pt4 Pt7 C28 -24.9(3) . . . . ?
C11 Pt4 Pt7 C26 -75.9(11) . . . . ?
C10 Pt4 Pt7 C26 -176.8(9) . . . . ?
C12 Pt4 Pt7 C26 21.7(10) . . . . ?
Pt6 Pt4 Pt7 C26 72.8(3) . . . . ?
Pt5 Pt4 Pt7 C26 132.1(3) . . . . ?
C11 Pt4 Pt7 Pt8 -125.5(11) . . . . ?
C10 Pt4 Pt7 Pt8 133.6(8) . . . . ?
C12 Pt4 Pt7 Pt8 -28.0(9) . . . . ?
Pt6 Pt4 Pt7 Pt8 23.18(9) . . . . ?
Pt5 Pt4 Pt7 Pt8 82.47(8) . . . . ?
C11 Pt4 Pt7 Pt9 175.5(11) . . . . ?
C10 Pt4 Pt7 Pt9 74.6(8) . . . . ?
C12 Pt4 Pt7 Pt9 -86.9(9) . . . . ?
Pt6 Pt4 Pt7 Pt9 -35.80(9) . . . . ?
Pt5 Pt4 Pt7 Pt9 23.48(8) . . . . ?
C11 Pt4 Pt7 Pt12 -134.6(12) . . . . ?
C10 Pt4 Pt7 Pt12 124.5(10) . . . . ?
C12 Pt4 Pt7 Pt12 -37.0(11) . . . . ?
Pt6 Pt4 Pt7 Pt12 14.1(6) . . . . ?
Pt5 Pt4 Pt7 Pt12 73.4(6) . . . . ?
C27 Pt7 Pt8 C25 -5(5) . . . . ?
C28 Pt7 Pt8 C25 177(3) . . . . ?
C26 Pt7 Pt8 C25 -1(3) . . . . ?
Pt9 Pt7 Pt8 C25 178(3) . . . . ?
Pt4 Pt7 Pt8 C25 79(3) . . . . ?
Pt12 Pt7 Pt8 C25 -102(3) . . . . ?
C27 Pt7 Pt8 C30 176(4) . . . . ?
C28 Pt7 Pt8 C30 -2(2) . . . . ?
C26 Pt7 Pt8 C30 180(2) . . . . ?
Pt9 Pt7 Pt8 C30 -0.5(18) . . . . ?
Pt4 Pt7 Pt8 C30 -100.1(18) . . . . ?
Pt12 Pt7 Pt8 C30 78.9(18) . . . . ?
C27 Pt7 Pt8 C26 -4(4) . . . . ?
C28 Pt7 Pt8 C26 178.7(19) . . . . ?
Pt9 Pt7 Pt8 C26 179.8(10) . . . . ?
Pt4 Pt7 Pt8 C26 80.2(10) . . . . ?
Pt12 Pt7 Pt8 C26 -100.9(10) . . . . ?
C27 Pt7 Pt8 Pt9 176(4) . . . . ?
C28 Pt7 Pt8 Pt9 -1.1(16) . . . . ?
C26 Pt7 Pt8 Pt9 -179.8(10) . . . . ?
Pt4 Pt7 Pt8 Pt9 -99.54(7) . . . . ?
Pt12 Pt7 Pt8 Pt9 79.38(6) . . . . ?
C27 Pt7 Pt8 Pt6 -104(4) . . . . ?
C28 Pt7 Pt8 Pt6 78.4(16) . . . . ?
C26 Pt7 Pt8 Pt6 -100.3(10) . . . . ?
Pt9 Pt7 Pt8 Pt6 79.44(8) . . . . ?
Pt4 Pt7 Pt8 Pt6 -20.10(7) . . . . ?
Pt12 Pt7 Pt8 Pt6 158.83(7) . . . . ?
C27 Pt7 Pt8 Pt11 77(4) . . . . ?
C28 Pt7 Pt8 Pt11 -100.5(16) . . . . ?
C26 Pt7 Pt8 Pt11 80.9(10) . . . . ?
Pt9 Pt7 Pt8 Pt11 -99.38(6) . . . . ?
Pt4 Pt7 Pt8 Pt11 161.08(6) . . . . ?
Pt12 Pt7 Pt8 Pt11 -20.00(4) . . . . ?
C8 Pt6 Pt8 C25 119(2) . . . . ?
C7 Pt6 Pt8 C25 16.3(19) . . . . ?
C12 Pt6 Pt8 C25 -76.9(18) . . . . ?
Pt4 Pt6 Pt8 C25 -129.2(15) . . . . ?
Pt5 Pt6 Pt8 C25 171.8(15) . . . . ?
C8 Pt6 Pt8 C30 19.6(13) . . . . ?
C7 Pt6 Pt8 C30 -82.8(12) . . . . ?
C12 Pt6 Pt8 C30 -176.0(9) . . . . ?
Pt4 Pt6 Pt8 C30 131.7(3) . . . . ?
Pt5 Pt6 Pt8 C30 72.7(3) . . . . ?
C8 Pt6 Pt8 C26 -137.9(13) . . . . ?
C7 Pt6 Pt8 C26 119.8(12) . . . . ?
C12 Pt6 Pt8 C26 26.6(9) . . . . ?
Pt4 Pt6 Pt8 C26 -25.8(3) . . . . ?
Pt5 Pt6 Pt8 C26 -84.8(3) . . . . ?
C8 Pt6 Pt8 Pt7 -88.8(12) . . . . ?
C7 Pt6 Pt8 Pt7 168.8(12) . . . . ?
C12 Pt6 Pt8 Pt7 75.6(9) . . . . ?
Pt4 Pt6 Pt8 Pt7 23.28(8) . . . . ?
Pt5 Pt6 Pt8 Pt7 -35.75(9) . . . . ?
C8 Pt6 Pt8 Pt9 -29.4(12) . . . . ?
C7 Pt6 Pt8 Pt9 -131.8(12) . . . . ?
C12 Pt6 Pt8 Pt9 135.0(9) . . . . ?
Pt4 Pt6 Pt8 Pt9 82.70(8) . . . . ?
Pt5 Pt6 Pt8 Pt9 23.68(9) . . . . ?
C8 Pt6 Pt8 Pt11 -44(3) . . . . ?
C7 Pt6 Pt8 Pt11 -146(3) . . . . ?
C12 Pt6 Pt8 Pt11 121(3) . . . . ?
Pt4 Pt6 Pt8 Pt11 68(3) . . . . ?
Pt5 Pt6 Pt8 Pt11 9(3) . . . . ?
C25 Pt8 Pt9 C29 3(5) . . . . ?
C30 Pt8 Pt9 C29 1(4) . . . . ?
C26 Pt8 Pt9 C29 -179(4) . . . . ?
Pt7 Pt8 Pt9 C29 -178(4) . . . . ?
Pt6 Pt8 Pt9 C29 82(4) . . . . ?
Pt11 Pt8 Pt9 C29 -98(4) . . . . ?
C25 Pt8 Pt9 C30 2(3) . . . . ?
C26 Pt8 Pt9 C30 -180(2) . . . . ?
Pt7 Pt8 Pt9 C30 -179(2) . . . . ?
Pt6 Pt8 Pt9 C30 82(2) . . . . ?
Pt11 Pt8 Pt9 C30 -99(2) . . . . ?
C25 Pt8 Pt9 C28 -177(3) . . . . ?
C30 Pt8 Pt9 C28 -180(3) . . . . ?
C26 Pt8 Pt9 C28 0.9(18) . . . . ?
Pt7 Pt8 Pt9 C28 1.1(16) . . . . ?
Pt6 Pt8 Pt9 C28 -98.1(16) . . . . ?
Pt11 Pt8 Pt9 C28 81.5(16) . . . . ?
C25 Pt8 Pt9 Pt7 -179(3) . . . . ?
C30 Pt8 Pt9 Pt7 179(2) . . . . ?
C26 Pt8 Pt9 Pt7 -0.2(8) . . . . ?
Pt6 Pt8 Pt9 Pt7 -99.13(7) . . . . ?
Pt11 Pt8 Pt9 Pt7 80.46(6) . . . . ?
C25 Pt8 Pt9 Pt5 -100(3) . . . . ?
C30 Pt8 Pt9 Pt5 -102(2) . . . . ?
C26 Pt8 Pt9 Pt5 78.2(8) . . . . ?
Pt7 Pt8 Pt9 Pt5 78.35(7) . . . . ?
Pt6 Pt8 Pt9 Pt5 -20.78(8) . . . . ?
Pt11 Pt8 Pt9 Pt5 158.81(7) . . . . ?
C25 Pt8 Pt9 Pt10 82(3) . . . . ?
C30 Pt8 Pt9 Pt10 80(2) . . . . ?
C26 Pt8 Pt9 Pt10 -99.9(8) . . . . ?
Pt7 Pt8 Pt9 Pt10 -99.71(6) . . . . ?
Pt6 Pt8 Pt9 Pt10 161.16(7) . . . . ?
Pt11 Pt8 Pt9 Pt10 -19.25(5) . . . . ?
C27 Pt7 Pt9 C29 2(5) . . . . ?
C28 Pt7 Pt9 C29 -3(4) . . . . ?
C26 Pt7 Pt9 C29 179(4) . . . . ?
Pt8 Pt7 Pt9 C29 178(4) . . . . ?
Pt4 Pt7 Pt9 C29 -104(4) . . . . ?
Pt12 Pt7 Pt9 C29 82(4) . . . . ?
C27 Pt7 Pt9 C30 -176(4) . . . . ?
C28 Pt7 Pt9 C30 179(3) . . . . ?
C26 Pt7 Pt9 C30 0.7(19) . . . . ?
Pt8 Pt7 Pt9 C30 0.5(18) . . . . ?
Pt4 Pt7 Pt9 C30 78.4(18) . . . . ?
Pt12 Pt7 Pt9 C30 -96.3(18) . . . . ?
C27 Pt7 Pt9 C28 5(4) . . . . ?
C26 Pt7 Pt9 C28 -178(2) . . . . ?
Pt8 Pt7 Pt9 C28 -179(2) . . . . ?
Pt4 Pt7 Pt9 C28 -101(2) . . . . ?
Pt12 Pt7 Pt9 C28 85(2) . . . . ?
C27 Pt7 Pt9 Pt8 -176(4) . . . . ?
C28 Pt7 Pt9 Pt8 179(2) . . . . ?
C26 Pt7 Pt9 Pt8 0.2(8) . . . . ?
Pt4 Pt7 Pt9 Pt8 77.89(6) . . . . ?
Pt12 Pt7 Pt9 Pt8 -96.83(5) . . . . ?
C27 Pt7 Pt9 Pt5 85(4) . . . . ?
C28 Pt7 Pt9 Pt5 80(2) . . . . ?
C26 Pt7 Pt9 Pt5 -98.1(8) . . . . ?
Pt8 Pt7 Pt9 Pt5 -98.33(7) . . . . ?
Pt4 Pt7 Pt9 Pt5 -20.44(7) . . . . ?
Pt12 Pt7 Pt9 Pt5 164.84(7) . . . . ?
C27 Pt7 Pt9 Pt10 -99(4) . . . . ?
C28 Pt7 Pt9 Pt10 -104(2) . . . . ?
C26 Pt7 Pt9 Pt10 77.4(8) . . . . ?
Pt8 Pt7 Pt9 Pt10 77.22(5) . . . . ?
Pt4 Pt7 Pt9 Pt10 155.11(6) . . . . ?
Pt12 Pt7 Pt9 Pt10 -19.60(4) . . . . ?
C9 Pt5 Pt9 C29 17(2) . . . . ?
C10 Pt5 Pt9 C29 129(2) . . . . ?
C8 Pt5 Pt9 C29 -83(2) . . . . ?
Pt4 Pt5 Pt9 C29 174(2) . . . . ?
Pt6 Pt5 Pt9 C29 -127(2) . . . . ?
C9 Pt5 Pt9 C30 119.6(12) . . . . ?
C10 Pt5 Pt9 C30 -128.6(9) . . . . ?
C8 Pt5 Pt9 C30 19.5(11) . . . . ?
Pt4 Pt5 Pt9 C30 -83.2(4) . . . . ?
Pt6 Pt5 Pt9 C30 -24.5(4) . . . . ?
C9 Pt5 Pt9 C28 -84.4(12) . . . . ?
C10 Pt5 Pt9 C28 27.4(9) . . . . ?
C8 Pt5 Pt9 C28 175.5(11) . . . . ?
Pt4 Pt5 Pt9 C28 72.8(3) . . . . ?
Pt6 Pt5 Pt9 C28 131.5(3) . . . . ?
C9 Pt5 Pt9 Pt8 167.9(12) . . . . ?
C10 Pt5 Pt9 Pt8 -80.3(9) . . . . ?
C8 Pt5 Pt9 Pt8 67.8(10) . . . . ?
Pt4 Pt5 Pt9 Pt8 -34.88(9) . . . . ?
Pt6 Pt5 Pt9 Pt8 23.80(9) . . . . ?
C9 Pt5 Pt9 Pt7 -133.5(12) . . . . ?
C10 Pt5 Pt9 Pt7 -21.7(9) . . . . ?
C8 Pt5 Pt9 Pt7 126.4(10) . . . . ?
Pt4 Pt5 Pt9 Pt7 23.71(8) . . . . ?
Pt6 Pt5 Pt9 Pt7 82.39(9) . . . . ?
C9 Pt5 Pt9 Pt10 -175.3(14) . . . . ?
C10 Pt5 Pt9 Pt10 -63.5(12) . . . . ?
C8 Pt5 Pt9 Pt10 84.5(13) . . . . ?
Pt4 Pt5 Pt9 Pt10 -18.1(8) . . . . ?
Pt6 Pt5 Pt9 Pt10 40.6(8) . . . . ?
C8 Pt5A Pt70 C36 -124(3) . . . . ?
C9 Pt5A Pt70 C36 -27(3) . . . . ?
C10 Pt5A Pt70 C36 66(3) . . . . ?
Pt2A Pt5A Pt70 C36 52(3) . . . . ?
Pt6A Pt5A Pt70 C36 123(3) . . . . ?
Pt4A Pt5A Pt70 C36 -177(3) . . . . ?
C8 Pt5A Pt70 C35 -22.8(12) . . . . ?
C9 Pt5A Pt70 C35 73.5(10) . . . . ?
C10 Pt5A Pt70 C35 167.3(9) . . . . ?
Pt2A Pt5A Pt70 C35 153.1(5) . . . . ?
Pt6A Pt5A Pt70 C35 -135.7(3) . . . . ?
Pt4A Pt5A Pt70 C35 -76.5(3) . . . . ?
C8 Pt5A Pt70 C37 132.9(12) . . . . ?
C9 Pt5A Pt70 C37 -130.8(10) . . . . ?
C10 Pt5A Pt70 C37 -37.0(9) . . . . ?
Pt2A Pt5A Pt70 C37 -51.1(5) . . . . ?
Pt6A Pt5A Pt70 C37 20.0(4) . . . . ?
Pt4A Pt5A Pt70 C37 79.2(4) . . . . ?
C8 Pt5A Pt70 Pt80 26.1(11) . . . . ?
C9 Pt5A Pt70 Pt80 122.4(10) . . . . ?
C10 Pt5A Pt70 Pt80 -143.8(8) . . . . ?
Pt2A Pt5A Pt70 Pt80 -157.9(3) . . . . ?
Pt6A Pt5A Pt70 Pt80 -86.80(10) . . . . ?
Pt4A Pt5A Pt70 Pt80 -27.59(10) . . . . ?
C8 Pt5A Pt70 Pt90 85.0(11) . . . . ?
C9 Pt5A Pt70 Pt90 -178.7(10) . . . . ?
C10 Pt5A Pt70 Pt90 -84.9(8) . . . . ?
Pt2A Pt5A Pt70 Pt90 -99.0(3) . . . . ?
Pt6A Pt5A Pt70 Pt90 -27.88(10) . . . . ?
Pt4A Pt5A Pt70 Pt90 31.33(11) . . . . ?
C36 Pt70 Pt80 C40 1(7) . . . . ?
C35 Pt70 Pt80 C40 -9(5) . . . . ?
C37 Pt70 Pt80 C40 171(5) . . . . ?
Pt90 Pt70 Pt80 C40 172(4) . . . . ?
Pt5A Pt70 Pt80 C40 -91(4) . . . . ?
C36 Pt70 Pt80 C35 11(6) . . . . ?
C37 Pt70 Pt80 C35 180(4) . . . . ?
Pt90 Pt70 Pt80 C35 -179(3) . . . . ?
Pt5A Pt70 Pt80 C35 -82(3) . . . . ?
C36 Pt70 Pt80 C39 -168(5) . . . . ?
C35 Pt70 Pt80 C39 -178(4) . . . . ?
C37 Pt70 Pt80 C39 2(2) . . . . ?
Pt90 Pt70 Pt80 C39 2.8(18) . . . . ?
Pt5A Pt70 Pt80 C39 99.9(18) . . . . ?
C36 Pt70 Pt80 Pt90 -170(5) . . . . ?
C35 Pt70 Pt80 Pt90 179(3) . . . . ?
C37 Pt70 Pt80 Pt90 -1.2(16) . . . . ?
Pt5A Pt70 Pt80 Pt90 97.14(9) . . . . ?
C36 Pt70 Pt80 Pt4A 115(5) . . . . ?
C35 Pt70 Pt80 Pt4A 105(3) . . . . ?
C37 Pt70 Pt80 Pt4A -75.4(16) . . . . ?
Pt90 Pt70 Pt80 Pt4A -74.17(9) . . . . ?
Pt5A Pt70 Pt80 Pt4A 22.97(9) . . . . ?
C7 Pt4A Pt80 C40 -37(3) . . . . ?
C12 Pt4A Pt80 C40 -147(3) . . . . ?
C8 Pt4A Pt80 C40 64(3) . . . . ?
Pt6A Pt4A Pt80 C40 169(2) . . . . ?
Pt5A Pt4A Pt80 C40 111(2) . . . . ?
Pt3A Pt4A Pt80 C40 62(3) . . . . ?
C7 Pt4A Pt80 C35 -127.1(15) . . . . ?
C12 Pt4A Pt80 C35 122.3(11) . . . . ?
C8 Pt4A Pt80 C35 -26.0(12) . . . . ?
Pt6A Pt4A Pt80 C35 78.5(5) . . . . ?
Pt5A Pt4A Pt80 C35 20.3(5) . . . . ?
Pt3A Pt4A Pt80 C35 -28.4(6) . . . . ?
C7 Pt4A Pt80 C39 75.6(14) . . . . ?
C12 Pt4A Pt80 C39 -34.9(11) . . . . ?
C8 Pt4A Pt80 C39 176.8(11) . . . . ?
Pt6A Pt4A Pt80 C39 -78.7(4) . . . . ?
Pt5A Pt4A Pt80 C39 -136.9(4) . . . . ?
Pt3A Pt4A Pt80 C39 174.4(5) . . . . ?
C7 Pt4A Pt80 Pt90 125.8(14) . . . . ?
C12 Pt4A Pt80 Pt90 15.3(10) . . . . ?
C8 Pt4A Pt80 Pt90 -133.0(11) . . . . ?
Pt6A Pt4A Pt80 Pt90 -28.55(10) . . . . ?
Pt5A Pt4A Pt80 Pt90 -86.74(10) . . . . ?
Pt3A Pt4A Pt80 Pt90 -135.4(2) . . . . ?
C7 Pt4A Pt80 Pt70 -174.7(14) . . . . ?
C12 Pt4A Pt80 Pt70 74.7(10) . . . . ?
C8 Pt4A Pt80 Pt70 -73.6(11) . . . . ?
Pt6A Pt4A Pt80 Pt70 30.92(12) . . . . ?
Pt5A Pt4A Pt80 Pt70 -27.27(11) . . . . ?
Pt3A Pt4A Pt80 Pt70 -76.0(3) . . . . ?
C40 Pt80 Pt90 C38 0(12) . . . . ?
C35 Pt80 Pt90 C38 161(6) . . . . ?
C39 Pt80 Pt90 C38 -17(6) . . . . ?
Pt70 Pt80 Pt90 C38 160(6) . . . . ?
Pt4A Pt80 Pt90 C38 -102(6) . . . . ?
C40 Pt80 Pt90 C37 -159(10) . . . . ?
C35 Pt80 Pt90 C37 2(3) . . . . ?
C39 Pt80 Pt90 C37 -175(3) . . . . ?
Pt70 Pt80 Pt90 C37 1.2(16) . . . . ?
Pt4A Pt80 Pt90 C37 99.7(16) . . . . ?
C40 Pt80 Pt90 C39 16(10) . . . . ?
C35 Pt80 Pt90 C39 177(3) . . . . ?
Pt70 Pt80 Pt90 C39 176(2) . . . . ?
Pt4A Pt80 Pt90 C39 -85(2) . . . . ?
C40 Pt80 Pt90 Pt70 -160(10) . . . . ?
C35 Pt80 Pt90 Pt70 1(3) . . . . ?
C39 Pt80 Pt90 Pt70 -176(2) . . . . ?
Pt4A Pt80 Pt90 Pt70 98.51(10) . . . . ?
C40 Pt80 Pt90 Pt6A 125(10) . . . . ?
C35 Pt80 Pt90 Pt6A -74(3) . . . . ?
C39 Pt80 Pt90 Pt6A 109(2) . . . . ?
Pt70 Pt80 Pt90 Pt6A -74.98(9) . . . . ?
Pt4A Pt80 Pt90 Pt6A 23.53(8) . . . . ?
C36 Pt70 Pt90 C38 8(7) . . . . ?
C35 Pt70 Pt90 C38 -163(5) . . . . ?
C37 Pt70 Pt90 C38 16(5) . . . . ?
Pt80 Pt70 Pt90 C38 -163(4) . . . . ?
Pt5A Pt70 Pt90 C38 116(4) . . . . ?
C36 Pt70 Pt90 C37 -8(5) . . . . ?
C35 Pt70 Pt90 C37 -179(3) . . . . ?
Pt80 Pt70 Pt90 C37 -178(2) . . . . ?
Pt5A Pt70 Pt90 C37 100(2) . . . . ?
C36 Pt70 Pt90 C39 168(5) . . . . ?
C35 Pt70 Pt90 C39 -4(3) . . . . ?
C37 Pt70 Pt90 C39 176(3) . . . . ?
Pt80 Pt70 Pt90 C39 -2.8(18) . . . . ?
Pt5A Pt70 Pt90 C39 -83.9(18) . . . . ?
C36 Pt70 Pt90 Pt80 171(5) . . . . ?
C35 Pt70 Pt90 Pt80 -1(3) . . . . ?
C37 Pt70 Pt90 Pt80 178(2) . . . . ?
Pt5A Pt70 Pt90 Pt80 -81.09(10) . . . . ?
C36 Pt70 Pt90 Pt6A -85(5) . . . . ?
C35 Pt70 Pt90 Pt6A 103(3) . . . . ?
C37 Pt70 Pt90 Pt6A -77(2) . . . . ?
Pt80 Pt70 Pt90 Pt6A 104.19(9) . . . . ?
Pt5A Pt70 Pt90 Pt6A 23.10(8) . . . . ?
C12 Pt6A Pt90 C38 79(3) . . . . ?
C11 Pt6A Pt90 C38 -34(3) . . . . ?
C10 Pt6A Pt90 C38 -122(3) . . . . ?
Pt1A Pt6A Pt90 C38 102(3) . . . . ?
Pt4A Pt6A Pt90 C38 128(3) . . . . ?
Pt5A Pt6A Pt90 C38 -173(3) . . . . ?
C12 Pt6A Pt90 C37 175.5(12) . . . . ?
C11 Pt6A Pt90 C37 62.8(11) . . . . ?
C10 Pt6A Pt90 C37 -25.8(7) . . . . ?
Pt1A Pt6A Pt90 C37 -161.9(4) . . . . ?
Pt4A Pt6A Pt90 C37 -135.5(3) . . . . ?
Pt5A Pt6A Pt90 C37 -76.7(3) . . . . ?
C12 Pt6A Pt90 C39 -28.5(12) . . . . ?
C11 Pt6A Pt90 C39 -141.2(11) . . . . ?
C10 Pt6A Pt90 C39 130.2(8) . . . . ?
Pt1A Pt6A Pt90 C39 -5.9(5) . . . . ?
Pt4A Pt6A Pt90 C39 20.5(4) . . . . ?
Pt5A Pt6A Pt90 C39 79.3(4) . . . . ?
C12 Pt6A Pt90 Pt80 -77.5(12) . . . . ?
C11 Pt6A Pt90 Pt80 169.8(11) . . . . ?
C10 Pt6A Pt90 Pt80 81.2(7) . . . . ?
Pt1A Pt6A Pt90 Pt80 -54.9(3) . . . . ?
Pt4A Pt6A Pt90 Pt80 -28.51(10) . . . . ?
Pt5A Pt6A Pt90 Pt80 30.27(10) . . . . ?
C12 Pt6A Pt90 Pt70 -135.3(12) . . . . ?
C11 Pt6A Pt90 Pt70 112.0(11) . . . . ?
C10 Pt6A Pt90 Pt70 23.5(7) . . . . ?
Pt1A Pt6A Pt90 Pt70 -112.7(3) . . . . ?
Pt4A Pt6A Pt90 Pt70 -86.29(10) . . . . ?
Pt5A Pt6A Pt90 Pt70 -27.52(10) . . . . ?
C29 Pt9 Pt10 C14 22(2) . . . . ?
C30 Pt9 Pt10 C14 -79.9(10) . . . . ?
C28 Pt9 Pt10 C14 124.3(10) . . . . ?
Pt8 Pt9 Pt10 C14 -129.3(9) . . . . ?
Pt7 Pt9 Pt10 C14 172.4(9) . . . . ?
Pt5 Pt9 Pt10 C14 -146.3(12) . . . . ?
C29 Pt9 Pt10 C15 124(2) . . . . ?
C30 Pt9 Pt10 C15 22.1(8) . . . . ?
C28 Pt9 Pt10 C15 -133.7(8) . . . . ?
Pt8 Pt9 Pt10 C15 -27.3(7) . . . . ?
Pt7 Pt9 Pt10 C15 -85.6(7) . . . . ?
Pt5 Pt9 Pt10 C15 -44.3(10) . . . . ?
C29 Pt9 Pt10 C13 -75(2) . . . . ?
C30 Pt9 Pt10 C13 -176.7(8) . . . . ?
C28 Pt9 Pt10 C13 27.5(9) . . . . ?
Pt8 Pt9 Pt10 C13 133.9(8) . . . . ?
Pt7 Pt9 Pt10 C13 75.5(8) . . . . ?
Pt5 Pt9 Pt10 C13 116.9(11) . . . . ?
C29 Pt9 Pt10 Pt12 -128(2) . . . . ?
C30 Pt9 Pt10 Pt12 131.0(3) . . . . ?
C28 Pt9 Pt10 Pt12 -24.8(4) . . . . ?
Pt8 Pt9 Pt10 Pt12 81.59(5) . . . . ?
Pt7 Pt9 Pt10 Pt12 23.27(5) . . . . ?
Pt5 Pt9 Pt10 Pt12 64.6(8) . . . . ?
C29 Pt9 Pt10 Pt11 174(2) . . . . ?
C30 Pt9 Pt10 Pt11 72.1(3) . . . . ?
C28 Pt9 Pt10 Pt11 -83.7(4) . . . . ?
Pt8 Pt9 Pt10 Pt11 22.70(6) . . . . ?
Pt7 Pt9 Pt10 Pt11 -35.62(6) . . . . ?
Pt5 Pt9 Pt10 Pt11 5.7(8) . . . . ?
C29 Pt9 Pt10 Pt15 -142(2) . . . . ?
C30 Pt9 Pt10 Pt15 116.2(4) . . . . ?
C28 Pt9 Pt10 Pt15 -39.6(5) . . . . ?
Pt8 Pt9 Pt10 Pt15 66.8(3) . . . . ?
Pt7 Pt9 Pt10 Pt15 8.4(3) . . . . ?
Pt5 Pt9 Pt10 Pt15 49.8(9) . . . . ?
C14 Pt10 Pt11 C16 1(2) . . . . ?
C15 Pt10 Pt11 C16 -0.3(17) . . . . ?
C13 Pt10 Pt11 C16 -177.0(17) . . . . ?
Pt12 Pt10 Pt11 C16 179.4(15) . . . . ?
Pt15 Pt10 Pt11 C16 81.7(15) . . . . ?
Pt9 Pt10 Pt11 C16 -104.2(15) . . . . ?
C14 Pt10 Pt11 C17 -180(2) . . . . ?
C15 Pt10 Pt11 C17 179.3(12) . . . . ?
C13 Pt10 Pt11 C17 2.6(11) . . . . ?
Pt12 Pt10 Pt11 C17 -1.0(7) . . . . ?
Pt15 Pt10 Pt11 C17 -98.7(7) . . . . ?
Pt9 Pt10 Pt11 C17 75.4(7) . . . . ?
C14 Pt10 Pt11 C15 1(2) . . . . ?
C13 Pt10 Pt11 C15 -176.7(12) . . . . ?
Pt12 Pt10 Pt11 C15 179.7(9) . . . . ?
Pt15 Pt10 Pt11 C15 81.9(9) . . . . ?
Pt9 Pt10 Pt11 C15 -103.9(9) . . . . ?
C14 Pt10 Pt11 Pt12 -178.6(19) . . . . ?
C15 Pt10 Pt11 Pt12 -179.7(9) . . . . ?
C13 Pt10 Pt11 Pt12 3.6(8) . . . . ?
Pt15 Pt10 Pt11 Pt12 -97.75(4) . . . . ?
Pt9 Pt10 Pt11 Pt12 76.38(5) . . . . ?
C14 Pt10 Pt11 Pt8 85.9(19) . . . . ?
C15 Pt10 Pt11 Pt8 84.8(9) . . . . ?
C13 Pt10 Pt11 Pt8 -91.9(8) . . . . ?
Pt12 Pt10 Pt11 Pt8 -95.50(4) . . . . ?
Pt15 Pt10 Pt11 Pt8 166.76(4) . . . . ?
Pt9 Pt10 Pt11 Pt8 -19.11(5) . . . . ?
C14 Pt10 Pt11 Pt14 -101.2(19) . . . . ?
C15 Pt10 Pt11 Pt14 -102.3(9) . . . . ?
C13 Pt10 Pt11 Pt14 81.0(8) . . . . ?
Pt12 Pt10 Pt11 Pt14 77.41(4) . . . . ?
Pt15 Pt10 Pt11 Pt14 -20.34(4) . . . . ?
Pt9 Pt10 Pt11 Pt14 153.79(5) . . . . ?
C25 Pt8 Pt11 C16 25.9(17) . . . . ?
C30 Pt8 Pt11 C16 125.3(8) . . . . ?
C26 Pt8 Pt11 C16 -77.2(8) . . . . ?
Pt7 Pt8 Pt11 C16 -126.5(8) . . . . ?
Pt9 Pt8 Pt11 C16 174.1(8) . . . . ?
Pt6 Pt8 Pt11 C16 -172(3) . . . . ?
C25 Pt8 Pt11 C17 127.1(17) . . . . ?
C30 Pt8 Pt11 C17 -133.5(8) . . . . ?
C26 Pt8 Pt11 C17 24.0(7) . . . . ?
Pt7 Pt8 Pt11 C17 -25.3(7) . . . . ?
Pt9 Pt8 Pt11 C17 -84.8(7) . . . . ?
Pt6 Pt8 Pt11 C17 -71(3) . . . . ?
C25 Pt8 Pt11 C15 -74.9(16) . . . . ?
C30 Pt8 Pt11 C15 24.4(7) . . . . ?
C26 Pt8 Pt11 C15 -178.1(7) . . . . ?
Pt7 Pt8 Pt11 C15 132.7(7) . . . . ?
Pt9 Pt8 Pt11 C15 73.2(7) . . . . ?
Pt6 Pt8 Pt11 C15 87(3) . . . . ?
C25 Pt8 Pt11 Pt10 -124.7(15) . . . . ?
C30 Pt8 Pt11 Pt10 -25.4(3) . . . . ?
C26 Pt8 Pt11 Pt10 132.1(3) . . . . ?
Pt7 Pt8 Pt11 Pt10 82.85(6) . . . . ?
Pt9 Pt8 Pt11 Pt10 23.37(6) . . . . ?
Pt6 Pt8 Pt11 Pt10 38(3) . . . . ?
C25 Pt8 Pt11 Pt12 175.9(15) . . . . ?
C30 Pt8 Pt11 Pt12 -84.7(3) . . . . ?
C26 Pt8 Pt11 Pt12 72.8(3) . . . . ?
Pt7 Pt8 Pt11 Pt12 23.52(5) . . . . ?
Pt9 Pt8 Pt11 Pt12 -35.96(6) . . . . ?
Pt6 Pt8 Pt11 Pt12 -22(3) . . . . ?
C25 Pt8 Pt11 Pt14 164.2(15) . . . . ?
C30 Pt8 Pt11 Pt14 -96.4(5) . . . . ?
C26 Pt8 Pt11 Pt14 61.1(5) . . . . ?
Pt7 Pt8 Pt11 Pt14 11.8(4) . . . . ?
Pt9 Pt8 Pt11 Pt14 -47.7(4) . . . . ?
Pt6 Pt8 Pt11 Pt14 -33(3) . . . . ?
C14 Pt10 Pt12 C18 8(3) . . . . ?
C15 Pt10 Pt12 C18 -171(2) . . . . ?
C13 Pt10 Pt12 C18 13(2) . . . . ?
Pt11 Pt10 Pt12 C18 -171(2) . . . . ?
Pt15 Pt10 Pt12 C18 -93(2) . . . . ?
Pt9 Pt10 Pt12 C18 89(2) . . . . ?
C14 Pt10 Pt12 C17 179.7(19) . . . . ?
C15 Pt10 Pt12 C17 1.3(10) . . . . ?
C13 Pt10 Pt12 C17 -174.7(12) . . . . ?
Pt11 Pt10 Pt12 C17 1.0(7) . . . . ?
Pt15 Pt10 Pt12 C17 79.2(7) . . . . ?
Pt9 Pt10 Pt12 C17 -98.7(7) . . . . ?
C14 Pt10 Pt12 C13 -6(2) . . . . ?
C15 Pt10 Pt12 C13 175.9(12) . . . . ?
Pt11 Pt10 Pt12 C13 175.7(10) . . . . ?
Pt15 Pt10 Pt12 C13 -106.1(10) . . . . ?
Pt9 Pt10 Pt12 C13 76.0(10) . . . . ?
C14 Pt10 Pt12 Pt11 178.7(18) . . . . ?
C15 Pt10 Pt12 Pt11 0.3(8) . . . . ?
C13 Pt10 Pt12 Pt11 -175.7(9) . . . . ?
Pt15 Pt10 Pt12 Pt11 78.18(4) . . . . ?
Pt9 Pt10 Pt12 Pt11 -99.69(4) . . . . ?
C14 Pt10 Pt12 Pt7 -101.6(17) . . . . ?
C15 Pt10 Pt12 Pt7 80.0(8) . . . . ?
C13 Pt10 Pt12 Pt7 -95.9(9) . . . . ?
Pt11 Pt10 Pt12 Pt7 79.75(4) . . . . ?
Pt15 Pt10 Pt12 Pt7 157.94(4) . . . . ?
Pt9 Pt10 Pt12 Pt7 -19.93(4) . . . . ?
C14 Pt10 Pt12 Pt13 80.4(17) . . . . ?
C15 Pt10 Pt12 Pt13 -98.0(8) . . . . ?
C13 Pt10 Pt12 Pt13 86.0(9) . . . . ?
Pt11 Pt10 Pt12 Pt13 -98.28(4) . . . . ?
Pt15 Pt10 Pt12 Pt13 -20.09(3) . . . . ?
Pt9 Pt10 Pt12 Pt13 162.04(4) . . . . ?
C16 Pt11 Pt12 C18 -8(2) . . . . ?
C17 Pt11 Pt12 C18 -9(2) . . . . ?
C15 Pt11 Pt12 C18 172(2) . . . . ?
Pt10 Pt11 Pt12 C18 171.9(19) . . . . ?
Pt8 Pt11 Pt12 C18 -107.1(19) . . . . ?
Pt14 Pt11 Pt12 C18 71.3(19) . . . . ?
C16 Pt11 Pt12 C17 1.8(17) . . . . ?
C15 Pt11 Pt12 C17 -179.0(11) . . . . ?
Pt10 Pt11 Pt12 C17 -178.8(9) . . . . ?
Pt8 Pt11 Pt12 C17 -97.8(9) . . . . ?
Pt14 Pt11 Pt12 C17 80.6(9) . . . . ?
C16 Pt11 Pt12 C13 177.1(16) . . . . ?
C17 Pt11 Pt12 C13 175.3(12) . . . . ?
C15 Pt11 Pt12 C13 -3.7(11) . . . . ?
Pt10 Pt11 Pt12 C13 -3.5(8) . . . . ?
Pt8 Pt11 Pt12 C13 77.4(8) . . . . ?
Pt14 Pt11 Pt12 C13 -104.1(8) . . . . ?
C16 Pt11 Pt12 Pt10 -179.5(14) . . . . ?
C17 Pt11 Pt12 Pt10 178.8(9) . . . . ?
C15 Pt11 Pt12 Pt10 -0.2(7) . . . . ?
Pt8 Pt11 Pt12 Pt10 80.93(4) . . . . ?
Pt14 Pt11 Pt12 Pt10 -100.60(4) . . . . ?
C16 Pt11 Pt12 Pt7 79.8(14) . . . . ?
C17 Pt11 Pt12 Pt7 78.0(9) . . . . ?
C15 Pt11 Pt12 Pt7 -101.0(7) . . . . ?
Pt10 Pt11 Pt12 Pt7 -100.80(5) . . . . ?
Pt8 Pt11 Pt12 Pt7 -19.86(5) . . . . ?
Pt14 Pt11 Pt12 Pt7 158.61(5) . . . . ?
C16 Pt11 Pt12 Pt13 -99.3(14) . . . . ?
C17 Pt11 Pt12 Pt13 -101.1(9) . . . . ?
C15 Pt11 Pt12 Pt13 79.9(7) . . . . ?
Pt10 Pt11 Pt12 Pt13 80.11(4) . . . . ?
Pt8 Pt11 Pt12 Pt13 161.05(4) . . . . ?
Pt14 Pt11 Pt12 Pt13 -20.48(3) . . . . ?
C27 Pt7 Pt12 C18 21(2) . . . . ?
C28 Pt7 Pt12 C18 -80.3(10) . . . . ?
C26 Pt7 Pt12 C18 122.6(10) . . . . ?
Pt8 Pt7 Pt12 C18 171.2(10) . . . . ?
Pt9 Pt7 Pt12 C18 -129.4(10) . . . . ?
Pt4 Pt7 Pt12 C18 -180(100) . . . . ?
C27 Pt7 Pt12 C17 -75.8(19) . . . . ?
C28 Pt7 Pt12 C17 -177.5(9) . . . . ?
C26 Pt7 Pt12 C17 25.5(9) . . . . ?
Pt8 Pt7 Pt12 C17 74.0(9) . . . . ?
Pt9 Pt7 Pt12 C17 133.5(9) . . . . ?
Pt4 Pt7 Pt12 C17 83.0(11) . . . . ?
C27 Pt7 Pt12 C13 124.6(19) . . . . ?
C28 Pt7 Pt12 C13 23.0(8) . . . . ?
C26 Pt7 Pt12 C13 -134.1(8) . . . . ?
Pt8 Pt7 Pt12 C13 -85.5(8) . . . . ?
Pt9 Pt7 Pt12 C13 -26.1(8) . . . . ?
Pt4 Pt7 Pt12 C13 -76.5(10) . . . . ?
C27 Pt7 Pt12 Pt10 174.8(17) . . . . ?
C28 Pt7 Pt12 Pt10 73.2(3) . . . . ?
C26 Pt7 Pt12 Pt10 -83.9(3) . . . . ?
Pt8 Pt7 Pt12 Pt10 -35.33(6) . . . . ?
Pt9 Pt7 Pt12 Pt10 24.12(5) . . . . ?
Pt4 Pt7 Pt12 Pt10 -26.3(6) . . . . ?
C27 Pt7 Pt12 Pt11 -126.2(17) . . . . ?
C28 Pt7 Pt12 Pt11 132.2(3) . . . . ?
C26 Pt7 Pt12 Pt11 -24.9(3) . . . . ?
Pt8 Pt7 Pt12 Pt11 23.66(5) . . . . ?
Pt9 Pt7 Pt12 Pt11 83.11(5) . . . . ?
Pt4 Pt7 Pt12 Pt11 32.6(6) . . . . ?
C27 Pt7 Pt12 Pt13 -99(2) . . . . ?
C28 Pt7 Pt12 Pt13 159.8(16) . . . . ?
C26 Pt7 Pt12 Pt13 2.7(17) . . . . ?
Pt8 Pt7 Pt12 Pt13 51.3(16) . . . . ?
Pt9 Pt7 Pt12 Pt13 110.8(16) . . . . ?
Pt4 Pt7 Pt12 Pt13 60.3(19) . . . . ?
C18 Pt12 Pt13 C24 26.5(17) . . . . ?
C17 Pt12 Pt13 C24 123.9(16) . . . . ?
C13 Pt12 Pt13 C24 -76.5(15) . . . . ?
Pt10 Pt12 Pt13 C24 -126.7(13) . . . . ?
Pt11 Pt12 Pt13 C24 174.0(13) . . . . ?
Pt7 Pt12 Pt13 C24 146(2) . . . . ?
C18 Pt12 Pt13 C19 127.0(14) . . . . ?
C17 Pt12 Pt13 C19 -135.6(13) . . . . ?
C13 Pt12 Pt13 C19 24.0(13) . . . . ?
Pt10 Pt12 Pt13 C19 -26.1(10) . . . . ?
Pt11 Pt12 Pt13 C19 -85.4(10) . . . . ?
Pt7 Pt12 Pt13 C19 -113.0(19) . . . . ?
C18 Pt12 Pt13 C23 -69.5(13) . . . . ?
C17 Pt12 Pt13 C23 27.9(13) . . . . ?
C13 Pt12 Pt13 C23 -172.5(12) . . . . ?
Pt10 Pt12 Pt13 C23 137.4(9) . . . . ?
Pt11 Pt12 Pt13 C23 78.1(9) . . . . ?
Pt7 Pt12 Pt13 C23 50.5(19) . . . . ?
C18 Pt12 Pt13 Pt15 177.5(10) . . . . ?
C17 Pt12 Pt13 Pt15 -85.1(9) . . . . ?
C13 Pt12 Pt13 Pt15 74.5(8) . . . . ?
Pt10 Pt12 Pt13 Pt15 24.32(4) . . . . ?
Pt11 Pt12 Pt13 Pt15 -34.97(5) . . . . ?
Pt7 Pt12 Pt13 Pt15 -62.6(16) . . . . ?
C18 Pt12 Pt13 Pt14 -123.0(10) . . . . ?
C17 Pt12 Pt13 Pt14 -25.6(9) . . . . ?
C13 Pt12 Pt13 Pt14 133.9(8) . . . . ?
Pt10 Pt12 Pt13 Pt14 83.80(4) . . . . ?
Pt11 Pt12 Pt13 Pt14 24.51(4) . . . . ?
Pt7 Pt12 Pt13 Pt14 -3.1(16) . . . . ?
C18 Pt12 Pt13 Pt2 -163.9(11) . . . 1_655 ?
C17 Pt12 Pt13 Pt2 -66.5(10) . . . 1_655 ?
C13 Pt12 Pt13 Pt2 93.1(10) . . . 1_655 ?
Pt10 Pt12 Pt13 Pt2 43.0(6) . . . 1_655 ?
Pt11 Pt12 Pt13 Pt2 -16.3(6) . . . 1_655 ?
Pt7 Pt12 Pt13 Pt2 -43.9(19) . . . 1_655 ?
C24 Pt13 Pt14 C22 0(3) . . . . ?
C19 Pt13 Pt14 C22 -176(2) . . . . ?
C23 Pt13 Pt14 C22 1(2) . . . . ?
Pt15 Pt13 Pt14 C22 -177(2) . . . . ?
Pt12 Pt13 Pt14 C22 85(2) . . . . ?
Pt2 Pt13 Pt14 C22 -99(2) 1_655 . . . ?
C24 Pt13 Pt14 C21 175(2) . . . . ?
C19 Pt13 Pt14 C21 -1.0(11) . . . . ?
C23 Pt13 Pt14 C21 175.8(12) . . . . ?
Pt15 Pt13 Pt14 C21 -2.0(8) . . . . ?
Pt12 Pt13 Pt14 C21 -100.1(8) . . . . ?
Pt2 Pt13 Pt14 C21 75.9(8) 1_655 . . . ?
C24 Pt13 Pt14 C23 -1(2) . . . . ?
C19 Pt13 Pt14 C23 -176.8(12) . . . . ?
Pt15 Pt13 Pt14 C23 -177.8(10) . . . . ?
Pt12 Pt13 Pt14 C23 84.1(10) . . . . ?
Pt2 Pt13 Pt14 C23 -99.9(10) 1_655 . . . ?
C24 Pt13 Pt14 Pt15 177(2) . . . . ?
C19 Pt13 Pt14 Pt15 1.0(8) . . . . ?
C23 Pt13 Pt14 Pt15 177.8(10) . . . . ?
Pt12 Pt13 Pt14 Pt15 -98.10(4) . . . . ?
Pt2 Pt13 Pt14 Pt15 77.96(6) 1_655 . . . ?
C24 Pt13 Pt14 Pt3 77(2) . . . 1_655 ?
C19 Pt13 Pt14 Pt3 -98.9(8) . . . 1_655 ?
C23 Pt13 Pt14 Pt3 77.9(10) . . . 1_655 ?
Pt15 Pt13 Pt14 Pt3 -99.93(5) . . . 1_655 ?
Pt12 Pt13 Pt14 Pt3 161.97(5) . . . 1_655 ?
Pt2 Pt13 Pt14 Pt3 -21.98(6) 1_655 . . 1_655 ?
C24 Pt13 Pt14 Pt11 -105(2) . . . . ?
C19 Pt13 Pt14 Pt11 78.6(8) . . . . ?
C23 Pt13 Pt14 Pt11 -104.6(10) . . . . ?
Pt15 Pt13 Pt14 Pt11 77.59(4) . . . . ?
Pt12 Pt13 Pt14 Pt11 -20.51(4) . . . . ?
Pt2 Pt13 Pt14 Pt11 155.55(6) 1_655 . . . ?
C16 Pt11 Pt14 C22 23.6(16) . . . . ?
C17 Pt11 Pt14 C22 -76.9(15) . . . . ?
C15 Pt11 Pt14 C22 125.6(15) . . . . ?
Pt10 Pt11 Pt14 C22 174.9(13) . . . . ?
Pt12 Pt11 Pt14 C22 -126.6(13) . . . . ?
Pt8 Pt11 Pt14 C22 -114.8(14) . . . . ?
C16 Pt11 Pt14 C21 -77.3(12) . . . . ?
C17 Pt11 Pt14 C21 -177.8(12) . . . . ?
C15 Pt11 Pt14 C21 24.7(11) . . . . ?
Pt10 Pt11 Pt14 C21 74.1(9) . . . . ?
Pt12 Pt11 Pt14 C21 132.5(9) . . . . ?
Pt8 Pt11 Pt14 C21 144.3(10) . . . . ?
C16 Pt11 Pt14 C23 125.1(12) . . . . ?
C17 Pt11 Pt14 C23 24.6(11) . . . . ?
C15 Pt11 Pt14 C23 -132.9(11) . . . . ?
Pt10 Pt11 Pt14 C23 -83.5(9) . . . . ?
Pt12 Pt11 Pt14 C23 -25.1(9) . . . . ?
Pt8 Pt11 Pt14 C23 -13.3(9) . . . . ?
C16 Pt11 Pt14 Pt13 174.5(8) . . . . ?
C17 Pt11 Pt14 Pt13 74.0(7) . . . . ?
C15 Pt11 Pt14 Pt13 -83.5(7) . . . . ?
Pt10 Pt11 Pt14 Pt13 -34.12(5) . . . . ?
Pt12 Pt11 Pt14 Pt13 24.34(4) . . . . ?
Pt8 Pt11 Pt14 Pt13 36.2(3) . . . . ?
C16 Pt11 Pt14 Pt15 -126.9(8) . . . . ?
C17 Pt11 Pt14 Pt15 132.6(7) . . . . ?
C15 Pt11 Pt14 Pt15 -25.0(7) . . . . ?
Pt10 Pt11 Pt14 Pt15 24.40(5) . . . . ?
Pt12 Pt11 Pt14 Pt15 82.86(4) . . . . ?
Pt8 Pt11 Pt14 Pt15 94.7(3) . . . . ?
C16 Pt11 Pt14 Pt3 -158.2(10) . . . 1_655 ?
C17 Pt11 Pt14 Pt3 101.3(9) . . . 1_655 ?
C15 Pt11 Pt14 Pt3 -56.2(9) . . . 1_655 ?
Pt10 Pt11 Pt14 Pt3 -6.8(7) . . . 1_655 ?
Pt12 Pt11 Pt14 Pt3 51.6(7) . . . 1_655 ?
Pt8 Pt11 Pt14 Pt3 63.4(8) . . . 1_655 ?
C24 Pt13 Pt15 C20 -3(3) . . . . ?
C19 Pt13 Pt15 C20 -5(2) . . . . ?
C23 Pt13 Pt15 C20 172(2) . . . . ?
Pt14 Pt13 Pt15 C20 174.2(18) . . . . ?
Pt12 Pt13 Pt15 C20 -106.5(18) . . . . ?
Pt2 Pt13 Pt15 C20 75.4(18) 1_655 . . . ?
C24 Pt13 Pt15 C21 -175(2) . . . . ?
C19 Pt13 Pt15 C21 -176.7(12) . . . . ?
C23 Pt13 Pt15 C21 0.2(12) . . . . ?
Pt14 Pt13 Pt15 C21 2.1(8) . . . . ?
Pt12 Pt13 Pt15 C21 81.3(8) . . . . ?
Pt2 Pt13 Pt15 C21 -96.8(8) 1_655 . . . ?
C24 Pt13 Pt15 C19 2(2) . . . . ?
C23 Pt13 Pt15 C19 176.9(13) . . . . ?
Pt14 Pt13 Pt15 C19 178.8(9) . . . . ?
Pt12 Pt13 Pt15 C19 -102.0(9) . . . . ?
Pt2 Pt13 Pt15 C19 79.9(9) 1_655 . . . ?
C24 Pt13 Pt15 Pt14 -177(2) . . . . ?
C19 Pt13 Pt15 Pt14 -178.8(9) . . . . ?
C23 Pt13 Pt15 Pt14 -1.9(8) . . . . ?
Pt12 Pt13 Pt15 Pt14 79.21(4) . . . . ?
Pt2 Pt13 Pt15 Pt14 -98.84(6) 1_655 . . . ?
C24 Pt13 Pt15 Pt10 83(2) . . . . ?
C19 Pt13 Pt15 Pt10 81.8(9) . . . . ?
C23 Pt13 Pt15 Pt10 -101.3(8) . . . . ?
Pt14 Pt13 Pt15 Pt10 -99.43(4) . . . . ?
Pt12 Pt13 Pt15 Pt10 -20.21(3) . . . . ?
Pt2 Pt13 Pt15 Pt10 161.74(6) 1_655 . . . ?
C24 Pt13 Pt15 Pt1 -101(2) . . . 1_655 ?
C19 Pt13 Pt15 Pt1 -102.4(9) . . . 1_655 ?
C23 Pt13 Pt15 Pt1 74.5(8) . . . 1_655 ?
Pt14 Pt13 Pt15 Pt1 76.37(7) . . . 1_655 ?
Pt12 Pt13 Pt15 Pt1 155.58(7) . . . 1_655 ?
Pt2 Pt13 Pt15 Pt1 -22.47(7) 1_655 . . 1_655 ?
C22 Pt14 Pt15 C20 2(3) . . . . ?
C21 Pt14 Pt15 C20 3(2) . . . . ?
C23 Pt14 Pt15 C20 -172.8(19) . . . . ?
Pt13 Pt14 Pt15 C20 -174.5(17) . . . . ?
Pt3 Pt14 Pt15 C20 -96.6(17) 1_655 . . . ?
Pt11 Pt14 Pt15 C20 86.2(17) . . . . ?
C22 Pt14 Pt15 C21 -1(2) . . . . ?
C23 Pt14 Pt15 C21 -175.7(13) . . . . ?
Pt13 Pt14 Pt15 C21 -177.4(10) . . . . ?
Pt3 Pt14 Pt15 C21 -99.5(10) 1_655 . . . ?
Pt11 Pt14 Pt15 C21 83.2(10) . . . . ?
C22 Pt14 Pt15 C19 176(2) . . . . ?
C21 Pt14 Pt15 C19 176.4(12) . . . . ?
C23 Pt14 Pt15 C19 0.8(11) . . . . ?
Pt13 Pt14 Pt15 C19 -1.0(8) . . . . ?
Pt3 Pt14 Pt15 C19 76.9(8) 1_655 . . . ?
Pt11 Pt14 Pt15 C19 -100.3(8) . . . . ?
C22 Pt14 Pt15 Pt13 177(2) . . . . ?
C21 Pt14 Pt15 Pt13 177.4(10) . . . . ?
C23 Pt14 Pt15 Pt13 1.7(8) . . . . ?
Pt3 Pt14 Pt15 Pt13 77.90(6) 1_655 . . . ?
Pt11 Pt14 Pt15 Pt13 -99.32(4) . . . . ?
C22 Pt14 Pt15 Pt10 -104(2) . . . . ?
C21 Pt14 Pt15 Pt10 -103.6(10) . . . . ?
C23 Pt14 Pt15 Pt10 80.8(8) . . . . ?
Pt13 Pt14 Pt15 Pt10 79.01(4) . . . . ?
Pt3 Pt14 Pt15 Pt10 156.91(5) 1_655 . . . ?
Pt11 Pt14 Pt15 Pt10 -20.31(4) . . . . ?
C22 Pt14 Pt15 Pt1 77(2) . . . 1_655 ?
C21 Pt14 Pt15 Pt1 77.4(10) . . . 1_655 ?
C23 Pt14 Pt15 Pt1 -98.3(8) . . . 1_655 ?
Pt13 Pt14 Pt15 Pt1 -100.05(7) . . . 1_655 ?
Pt3 Pt14 Pt15 Pt1 -22.15(8) 1_655 . . 1_655 ?
Pt11 Pt14 Pt15 Pt1 160.63(7) . . . 1_655 ?
C14 Pt10 Pt15 C20 25.3(15) . . . . ?
C15 Pt10 Pt15 C20 -74.8(13) . . . . ?
C13 Pt10 Pt15 C20 124.3(14) . . . . ?
Pt12 Pt10 Pt15 C20 174.7(12) . . . . ?
Pt11 Pt10 Pt15 C20 -126.0(12) . . . . ?
Pt9 Pt10 Pt15 C20 -170.7(12) . . . . ?
C14 Pt10 Pt15 C21 126.5(13) . . . . ?
C15 Pt10 Pt15 C21 26.4(11) . . . . ?
C13 Pt10 Pt15 C21 -134.5(12) . . . . ?
Pt12 Pt10 Pt15 C21 -84.1(9) . . . . ?
Pt11 Pt10 Pt15 C21 -24.8(9) . . . . ?
Pt9 Pt10 Pt15 C21 -69.5(9) . . . . ?
C14 Pt10 Pt15 C19 -76.0(13) . . . . ?
C15 Pt10 Pt15 C19 -176.2(11) . . . . ?
C13 Pt10 Pt15 C19 22.9(12) . . . . ?
Pt12 Pt10 Pt15 C19 73.3(9) . . . . ?
Pt11 Pt10 Pt15 C19 132.6(9) . . . . ?
Pt9 Pt10 Pt15 C19 87.9(10) . . . . ?
C14 Pt10 Pt15 Pt13 -125.3(9) . . . . ?
C15 Pt10 Pt15 Pt13 134.5(7) . . . . ?
C13 Pt10 Pt15 Pt13 -26.4(8) . . . . ?
Pt12 Pt10 Pt15 Pt13 24.02(4) . . . . ?
Pt11 Pt10 Pt15 Pt13 83.32(4) . . . . ?
Pt9 Pt10 Pt15 Pt13 38.6(3) . . . . ?
C14 Pt10 Pt15 Pt14 175.7(9) . . . . ?
C15 Pt10 Pt15 Pt14 75.5(7) . . . . ?
C13 Pt10 Pt15 Pt14 -85.4(8) . . . . ?
Pt12 Pt10 Pt15 Pt14 -35.01(5) . . . . ?
Pt11 Pt10 Pt15 Pt14 24.29(4) . . . . ?
Pt9 Pt10 Pt15 Pt14 -20.4(3) . . . . ?
C14 Pt10 Pt15 Pt1 -174.7(12) . . . 1_655 ?
C15 Pt10 Pt15 Pt1 85.1(11) . . . 1_655 ?
C13 Pt10 Pt15 Pt1 -75.7(11) . . . 1_655 ?
Pt12 Pt10 Pt15 Pt1 -25.3(8) . . . 1_655 ?
Pt11 Pt10 Pt15 Pt1 34.0(8) . . . 1_655 ?
Pt9 Pt10 Pt15 Pt1 -10.8(10) . . . 1_655 ?
C6 Pt1 C1 O1 -16(8) . . . . ?
C2 Pt1 C1 O1 170(7) . . . . ?
Pt3 Pt1 C1 O1 -17(11) . . . . ?
Pt2 Pt1 C1 O1 170(6) . . . . ?
Pt15 Pt1 C1 O1 93(7) 1_455 . . . ?
C6 Pt1 C1 Pt3A 130.4(16) . . . . ?
C2 Pt1 C1 Pt3A -42.7(11) . . . . ?
Pt3 Pt1 C1 Pt3A 130(4) . . . . ?
Pt2 Pt1 C1 Pt3A -43.1(13) . . . . ?
Pt15 Pt1 C1 Pt3A -120.2(9) 1_455 . . . ?
C2 Pt3A C1 O1 -173(12) . . . . ?
C6 Pt3A C1 O1 26(12) . . . . ?
Pt2A Pt3A C1 O1 -174(10) . . . . ?
Pt1A Pt3A C1 O1 30(13) . . . . ?
Pt4A Pt3A C1 O1 -51(12) . . . . ?
C2 Pt3A C1 Pt1 125.1(14) . . . . ?
C6 Pt3A C1 Pt1 -35.5(13) . . . . ?
Pt2A Pt3A C1 Pt1 124.2(19) . . . . ?
Pt1A Pt3A C1 Pt1 -32(2) . . . . ?
Pt4A Pt3A C1 Pt1 -112.7(10) . . . . ?
C1 Pt3A C2 O2 18(4) . . . . ?
C6 Pt3A C2 O2 132(4) . . . . ?
Pt2A Pt3A C2 O2 -163(4) . . . . ?
Pt1A Pt3A C2 O2 -174(3) . . . . ?
Pt4A Pt3A C2 O2 -85(4) . . . . ?
C1 Pt3A C2 Pt2 -164.3(12) . . . . ?
C6 Pt3A C2 Pt2 -50(4) . . . . ?
Pt2A Pt3A C2 Pt2 15.1(2) . . . . ?
Pt1A Pt3A C2 Pt2 4.0(9) . . . . ?
Pt4A Pt3A C2 Pt2 93.3(8) . . . . ?
C1 Pt3A C2 Pt2A -179.4(12) . . . . ?
C6 Pt3A C2 Pt2A -65(4) . . . . ?
Pt1A Pt3A C2 Pt2A -11.1(10) . . . . ?
Pt4A Pt3A C2 Pt2A 78.2(9) . . . . ?
C1 Pt3A C2 Pt1 -63.5(16) . . . . ?
C6 Pt3A C2 Pt1 51(3) . . . . ?
Pt2A Pt3A C2 Pt1 115.9(13) . . . . ?
Pt1A Pt3A C2 Pt1 104.7(14) . . . . ?
Pt4A Pt3A C2 Pt1 -166.0(17) . . . . ?
C4 Pt2 C2 O2 161(4) . . . . ?
C3 Pt2 C2 O2 12(3) . . . . ?
Pt3 Pt2 C2 O2 -171(3) . . . . ?
Pt1 Pt2 C2 O2 -169(4) . . . . ?
Pt13 Pt2 C2 O2 -84(3) 1_455 . . . ?
C4 Pt2 C2 Pt3A -17(6) . . . . ?
C3 Pt2 C2 Pt3A -166.0(10) . . . . ?
Pt3 Pt2 C2 Pt3A 10.4(10) . . . . ?
Pt1 Pt2 C2 Pt3A 12.9(3) . . . . ?
Pt13 Pt2 C2 Pt3A 97.6(7) 1_455 . . . ?
C4 Pt2 C2 Pt2A 103(5) . . . . ?
C3 Pt2 C2 Pt2A -46.2(10) . . . . ?
Pt3 Pt2 C2 Pt2A 130.2(6) . . . . ?
Pt1 Pt2 C2 Pt2A 132.7(7) . . . . ?
Pt13 Pt2 C2 Pt2A -142.6(5) 1_455 . . . ?
C4 Pt2 C2 Pt1 -30(5) . . . . ?
C3 Pt2 C2 Pt1 -178.8(10) . . . . ?
Pt3 Pt2 C2 Pt1 -2.5(8) . . . . ?
Pt13 Pt2 C2 Pt1 84.7(6) 1_455 . . . ?
C3 Pt2A C2 O2 -20(3) . . . . ?
C4 Pt2A C2 O2 -155(2) . . . . ?
Pt5A Pt2A C2 O2 95(3) . . . . ?
Pt3A Pt2A C2 O2 167(3) . . . . ?
Pt1A Pt2A C2 O2 178(2) . . . . ?
C3 Pt2A C2 Pt3A 172.7(13) . . . . ?
C4 Pt2A C2 Pt3A 38.2(19) . . . . ?
Pt5A Pt2A C2 Pt3A -72.6(8) . . . . ?
Pt1A Pt2A C2 Pt3A 10.5(9) . . . . ?
C3 Pt2A C2 Pt2 115.2(13) . . . . ?
C4 Pt2A C2 Pt2 -19.2(16) . . . . ?
Pt5A Pt2A C2 Pt2 -130.0(5) . . . . ?
Pt3A Pt2A C2 Pt2 -57.4(8) . . . . ?
Pt1A Pt2A C2 Pt2 -46.9(5) . . . . ?
C3 Pt2A C2 Pt1 161.2(13) . . . . ?
C4 Pt2A C2 Pt1 26.7(19) . . . . ?
Pt5A Pt2A C2 Pt1 -84.1(7) . . . . ?
Pt3A Pt2A C2 Pt1 -11.5(3) . . . . ?
Pt1A Pt2A C2 Pt1 -1.0(8) . . . . ?
C6 Pt1 C2 O2 -175(3) . . . . ?
C1 Pt1 C2 O2 -11(3) . . . . ?
Pt3 Pt1 C2 O2 171(3) . . . . ?
Pt2 Pt1 C2 O2 169(4) . . . . ?
Pt15 Pt1 C2 O2 83(3) 1_455 . . . ?
C6 Pt1 C2 Pt3A -60(3) . . . . ?
C1 Pt1 C2 Pt3A 104.1(18) . . . . ?
Pt3 Pt1 C2 Pt3A -73.7(14) . . . . ?
Pt2 Pt1 C2 Pt3A -76.2(14) . . . . ?
Pt15 Pt1 C2 Pt3A -162.6(15) 1_455 . . . ?
C6 Pt1 C2 Pt2 17(3) . . . . ?
C1 Pt1 C2 Pt2 -179.7(13) . . . . ?
Pt3 Pt1 C2 Pt2 2.5(8) . . . . ?
Pt15 Pt1 C2 Pt2 -86.4(6) 1_455 . . . ?
C6 Pt1 C2 Pt2A 4(3) . . . . ?
C1 Pt1 C2 Pt2A 167.6(13) . . . . ?
Pt3 Pt1 C2 Pt2A -10.2(9) . . . . ?
Pt2 Pt1 C2 Pt2A -12.7(2) . . . . ?
Pt15 Pt1 C2 Pt2A -99.1(7) 1_455 . . . ?
C2 Pt2A C3 O3 109(23) . . . . ?
C4 Pt2A C3 O3 -98(24) . . . . ?
Pt5A Pt2A C3 O3 16(24) . . . . ?
Pt3A Pt2A C3 O3 118(23) . . . . ?
Pt1A Pt2A C3 O3 -106(23) . . . . ?
C2 Pt2A C3 Pt2 -80.4(11) . . . . ?
C4 Pt2A C3 Pt2 71.9(11) . . . . ?
Pt5A Pt2A C3 Pt2 -174.0(12) . . . . ?
Pt3A Pt2A C3 Pt2 -71.6(16) . . . . ?
Pt1A Pt2A C3 Pt2 64.3(18) . . . . ?
C4 Pt2 C3 O3 80(20) . . . . ?
C2 Pt2 C3 O3 -106(20) . . . . ?
Pt3 Pt2 C3 O3 81(20) . . . . ?
Pt1 Pt2 C3 O3 -108(19) . . . . ?
Pt13 Pt2 C3 O3 -1(20) 1_455 . . . ?
C4 Pt2 C3 Pt2A -90.6(13) . . . . ?
C2 Pt2 C3 Pt2A 82.5(12) . . . . ?
Pt3 Pt2 C3 Pt2A -90(2) . . . . ?
Pt1 Pt2 C3 Pt2A 80.8(18) . . . . ?
Pt13 Pt2 C3 Pt2A -172.0(9) 1_455 . . . ?
C5 Pt1A C4 O4 -10(4) . . . . ?
C6 Pt1A C4 O4 -122(4) . . . . ?
Pt6A Pt1A C4 O4 88(4) . . . . ?
Pt2A Pt1A C4 O4 176(4) . . . . ?
Pt3A Pt1A C4 O4 -169(4) . . . . ?
C5 Pt1A C4 Pt2 158.7(10) . . . . ?
C6 Pt1A C4 Pt2 47(3) . . . . ?
Pt6A Pt1A C4 Pt2 -102.9(6) . . . . ?
Pt2A Pt1A C4 Pt2 -15.37(17) . . . . ?
Pt3A Pt1A C4 Pt2 0.0(10) . . . . ?
C5 Pt1A C4 Pt2A 174.1(10) . . . . ?
C6 Pt1A C4 Pt2A 63(3) . . . . ?
Pt6A Pt1A C4 Pt2A -87.5(6) . . . . ?
Pt3A Pt1A C4 Pt2A 15.4(10) . . . . ?
C5 Pt1A C4 Pt3 60.5(10) . . . . ?
C6 Pt1A C4 Pt3 -51(3) . . . . ?
Pt6A Pt1A C4 Pt3 158.9(6) . . . . ?
Pt2A Pt1A C4 Pt3 -113.6(8) . . . . ?
Pt3A Pt1A C4 Pt3 -98.2(6) . . . . ?
C3 Pt2 C4 O4 -30(5) . . . . ?
C2 Pt2 C4 O4 -178(4) . . . . ?
Pt3 Pt2 C4 O4 151(5) . . . . ?
Pt1 Pt2 C4 O4 156(5) . . . . ?
Pt13 Pt2 C4 O4 65(5) 1_455 . . . ?
C3 Pt2 C4 Pt1A 163.1(10) . . . . ?
C2 Pt2 C4 Pt1A 14(6) . . . . ?
Pt3 Pt2 C4 Pt1A -16.5(3) . . . . ?
Pt1 Pt2 C4 Pt1A -11.7(11) . . . . ?
Pt13 Pt2 C4 Pt1A -102.8(8) 1_455 . . . ?
C3 Pt2 C4 Pt2A 46.9(10) . . . . ?
C2 Pt2 C4 Pt2A -102(5) . . . . ?
Pt3 Pt2 C4 Pt2A -132.7(7) . . . . ?
Pt1 Pt2 C4 Pt2A -127.9(7) . . . . ?
Pt13 Pt2 C4 Pt2A 141.0(5) 1_455 . . . ?
C3 Pt2 C4 Pt3 179.6(10) . . . . ?
C2 Pt2 C4 Pt3 31(5) . . . . ?
Pt1 Pt2 C4 Pt3 4.8(9) . . . . ?
Pt13 Pt2 C4 Pt3 -86.4(6) 1_455 . . . ?
C3 Pt2A C4 O4 10(4) . . . . ?
C2 Pt2A C4 O4 144(3) . . . . ?
Pt5A Pt2A C4 O4 -111(3) . . . . ?
Pt3A Pt2A C4 O4 170(3) . . . . ?
Pt1A Pt2A C4 O4 -176(4) . . . . ?
C3 Pt2A C4 Pt1A -174.5(13) . . . . ?
C2 Pt2A C4 Pt1A -40.1(19) . . . . ?
Pt5A Pt2A C4 Pt1A 64.7(9) . . . . ?
Pt3A Pt2A C4 Pt1A -14.7(9) . . . . ?
C3 Pt2A C4 Pt2 -114.2(13) . . . . ?
C2 Pt2A C4 Pt2 20.1(17) . . . . ?
Pt5A Pt2A C4 Pt2 124.9(6) . . . . ?
Pt3A Pt2A C4 Pt2 45.5(6) . . . . ?
Pt1A Pt2A C4 Pt2 60.2(9) . . . . ?
C3 Pt2A C4 Pt3 -159.7(12) . . . . ?
C2 Pt2A C4 Pt3 -25.4(19) . . . . ?
Pt5A Pt2A C4 Pt3 79.4(8) . . . . ?
Pt3A Pt2A C4 Pt3 0.0(8) . . . . ?
Pt1A Pt2A C4 Pt3 14.7(3) . . . . ?
C5 Pt3 C4 O4 23(3) . . . . ?
C6 Pt3 C4 O4 -176(3) . . . . ?
Pt1 Pt3 C4 O4 -163(3) . . . . ?
Pt2 Pt3 C4 O4 -158(3) . . . . ?
Pt14 Pt3 C4 O4 -77(3) 1_455 . . . ?
C5 Pt3 C4 Pt1A -101.4(11) . . . . ?
C6 Pt3 C4 Pt1A 60(2) . . . . ?
Pt1 Pt3 C4 Pt1A 72.7(7) . . . . ?
Pt2 Pt3 C4 Pt1A 77.3(9) . . . . ?
Pt14 Pt3 C4 Pt1A 158.4(6) 1_455 . . . ?
C5 Pt3 C4 Pt2 -178.6(11) . . . . ?
C6 Pt3 C4 Pt2 -18(3) . . . . ?
Pt1 Pt3 C4 Pt2 -4.6(9) . . . . ?
Pt14 Pt3 C4 Pt2 81.1(7) 1_455 . . . ?
C5 Pt3 C4 Pt2A -166.2(11) . . . . ?
C6 Pt3 C4 Pt2A -5(3) . . . . ?
Pt1 Pt3 C4 Pt2A 7.8(9) . . . . ?
Pt2 Pt3 C4 Pt2A 12.39(18) . . . . ?
Pt14 Pt3 C4 Pt2A 93.5(7) 1_455 . . . ?
C6 Pt3 C5 O5 56(25) . . . . ?
C4 Pt3 C5 O5 -134(25) . . . . ?
Pt1 Pt3 C5 O5 61(25) . . . . ?
Pt2 Pt3 C5 O5 -136(24) . . . . ?
Pt14 Pt3 C5 O5 -29(25) 1_455 . . . ?
C6 Pt3 C5 Pt1A -121.2(12) . . . . ?
C4 Pt3 C5 Pt1A 49.0(8) . . . . ?
Pt1 Pt3 C5 Pt1A -116(3) . . . . ?
Pt2 Pt3 C5 Pt1A 47.4(11) . . . . ?
Pt14 Pt3 C5 Pt1A 153.7(5) 1_455 . . . ?
C4 Pt1A C5 O5 68(14) . . . . ?
C6 Pt1A C5 O5 -137(14) . . . . ?
Pt6A Pt1A C5 O5 -31(14) . . . . ?
Pt2A Pt1A C5 O5 78(14) . . . . ?
Pt3A Pt1A C5 O5 -146(13) . . . . ?
C4 Pt1A C5 Pt3 -113.9(11) . . . . ?
C6 Pt1A C5 Pt3 41.5(10) . . . . ?
Pt6A Pt1A C5 Pt3 147.2(6) . . . . ?
Pt2A Pt1A C5 Pt3 -103.6(19) . . . . ?
Pt3A Pt1A C5 Pt3 32.2(15) . . . . ?
C1 Pt1 C6 O6 15(5) . . . . ?
C2 Pt1 C6 O6 177(3) . . . . ?
Pt3 Pt1 C6 O6 -165(5) . . . . ?
Pt2 Pt1 C6 O6 -170(4) . . . . ?
Pt15 Pt1 C6 O6 -86(4) 1_455 . . . ?
C1 Pt1 C6 Pt3 -179.9(13) . . . . ?
C2 Pt1 C6 Pt3 -18(4) . . . . ?
Pt2 Pt1 C6 Pt3 -4.6(12) . . . . ?
Pt15 Pt1 C6 Pt3 79.3(10) 1_455 . . . ?
C1 Pt1 C6 Pt3A -117(2) . . . . ?
C2 Pt1 C6 Pt3A 45(3) . . . . ?
Pt3 Pt1 C6 Pt3A 62.7(17) . . . . ?
Pt2 Pt1 C6 Pt3A 58.1(12) . . . . ?
Pt15 Pt1 C6 Pt3A 142.0(16) 1_455 . . . ?
C1 Pt1 C6 Pt1A -165.5(13) . . . . ?
C2 Pt1 C6 Pt1A -3(3) . . . . ?
Pt3 Pt1 C6 Pt1A 14.5(3) . . . . ?
Pt2 Pt1 C6 Pt1A 9.9(9) . . . . ?
Pt15 Pt1 C6 Pt1A 93.8(7) 1_455 . . . ?
C5 Pt3 C6 O6 -15(4) . . . . ?
C4 Pt3 C6 O6 -174(2) . . . . ?
Pt1 Pt3 C6 O6 168(4) . . . . ?
Pt2 Pt3 C6 O6 172(3) . . . . ?
Pt14 Pt3 C6 O6 82(3) 1_455 . . . ?
C5 Pt3 C6 Pt1 177.2(12) . . . . ?
C4 Pt3 C6 Pt1 18(3) . . . . ?
Pt2 Pt3 C6 Pt1 4.5(11) . . . . ?
Pt14 Pt3 C6 Pt1 -86.3(9) 1_455 . . . ?
C5 Pt3 C6 Pt3A 165.7(11) . . . . ?
C4 Pt3 C6 Pt3A 7(3) . . . . ?
Pt1 Pt3 C6 Pt3A -11.4(4) . . . . ?
Pt2 Pt3 C6 Pt3A -6.9(9) . . . . ?
Pt14 Pt3 C6 Pt3A -97.8(7) 1_455 . . . ?
C5 Pt3 C6 Pt1A 114.0(13) . . . . ?
C4 Pt3 C6 Pt1A -45(2) . . . . ?
Pt1 Pt3 C6 Pt1A -63.1(12) . . . . ?
Pt2 Pt3 C6 Pt1A -58.6(5) . . . . ?
Pt14 Pt3 C6 Pt1A -149.4(5) 1_455 . . . ?
C2 Pt3A C6 O6 -128(5) . . . . ?
C1 Pt3A C6 O6 -14(5) . . . . ?
Pt2A Pt3A C6 O6 178(4) . . . . ?
Pt1A Pt3A C6 O6 168(5) . . . . ?
Pt4A Pt3A C6 O6 84(5) . . . . ?
C2 Pt3A C6 Pt1 -65(4) . . . . ?
C1 Pt3A C6 Pt1 48.5(18) . . . . ?
Pt2A Pt3A C6 Pt1 -119.5(15) . . . . ?
Pt1A Pt3A C6 Pt1 -129.4(18) . . . . ?
Pt4A Pt3A C6 Pt1 146.3(17) . . . . ?
C2 Pt3A C6 Pt3 51(4) . . . . ?
C1 Pt3A C6 Pt3 164.7(13) . . . . ?
Pt2A Pt3A C6 Pt3 -3.3(12) . . . . ?
Pt1A Pt3A C6 Pt3 -13.2(3) . . . . ?
Pt4A Pt3A C6 Pt3 -97.4(8) . . . . ?
C2 Pt3A C6 Pt1A 64(4) . . . . ?
C1 Pt3A C6 Pt1A 177.8(12) . . . . ?
Pt2A Pt3A C6 Pt1A 9.9(9) . . . . ?
Pt4A Pt3A C6 Pt1A -84.3(5) . . . . ?
C4 Pt1A C6 O6 130(4) . . . . ?
C5 Pt1A C6 O6 17(4) . . . . ?
Pt6A Pt1A C6 O6 -81(4) . . . . ?
Pt2A Pt1A C6 O6 -180(4) . . . . ?
Pt3A Pt1A C6 O6 -170(4) . . . . ?
C4 Pt1A C6 Pt1 -50(3) . . . . ?
C5 Pt1A C6 Pt1 -162.9(11) . . . . ?
Pt6A Pt1A C6 Pt1 99.2(9) . . . . ?
Pt2A Pt1A C6 Pt1 0.5(11) . . . . ?
Pt3A Pt1A C6 Pt1 10.0(4) . . . . ?
C4 Pt1A C6 Pt3 65(3) . . . . ?
C5 Pt1A C6 Pt3 -47.6(11) . . . . ?
Pt6A Pt1A C6 Pt3 -145.5(7) . . . . ?
Pt2A Pt1A C6 Pt3 115.8(8) . . . . ?
Pt3A Pt1A C6 Pt3 125.3(12) . . . . ?
C4 Pt1A C6 Pt3A -60(3) . . . . ?
C5 Pt1A C6 Pt3A -172.9(9) . . . . ?
Pt6A Pt1A C6 Pt3A 89.2(7) . . . . ?
Pt2A Pt1A C6 Pt3A -9.5(9) . . . . ?
C12 Pt4A C7 O7 -47(12) . . . . ?
C8 Pt4A C7 O7 153(11) . . . . ?
Pt6A Pt4A C7 O7 -55(13) . . . . ?
Pt5A Pt4A C7 O7 159(10) . . . . ?
Pt3A Pt4A C7 O7 77(12) . . . . ?
Pt80 Pt4A C7 O7 -139(12) . . . . ?
C12 Pt4A C7 Pt6 106.5(13) . . . . ?
C8 Pt4A C7 Pt6 -53.4(11) . . . . ?
Pt6A Pt4A C7 Pt6 99(3) . . . . ?
Pt5A Pt4A C7 Pt6 -47.2(14) . . . . ?
Pt3A Pt4A C7 Pt6 -129.1(8) . . . . ?
Pt80 Pt4A C7 Pt6 14.8(8) . . . . ?
C8 Pt6 C7 O7 -136(23) . . . . ?
C12 Pt6 C7 O7 61(24) . . . . ?
Pt4 Pt6 C7 O7 62(24) . . . . ?
Pt5 Pt6 C7 O7 -138(22) . . . . ?
Pt8 Pt6 C7 O7 -26(24) . . . . ?
C8 Pt6 C7 Pt4A 108.8(14) . . . . ?
C12 Pt6 C7 Pt4A -54.0(12) . . . . ?
Pt4 Pt6 C7 Pt4A -54(2) . . . . ?
Pt5 Pt6 C7 Pt4A 107(2) . . . . ?
Pt8 Pt6 C7 Pt4A -141.1(8) . . . . ?
C7 Pt6 C8 O8 24(6) . . . . ?
C12 Pt6 C8 O8 150(4) . . . . ?
Pt4 Pt6 C8 O8 -166(5) . . . . ?
Pt5 Pt6 C8 O8 -157(6) . . . . ?
Pt8 Pt6 C8 O8 -78(6) . . . . ?
C7 Pt6 C8 Pt5A -162.4(12) . . . . ?
C12 Pt6 C8 Pt5A -36(4) . . . . ?
Pt4 Pt6 C8 Pt5A 7.1(12) . . . . ?
Pt5 Pt6 C8 Pt5A 16.5(3) . . . . ?
Pt8 Pt6 C8 Pt5A 95.8(8) . . . . ?
C7 Pt6 C8 Pt4A -57.5(12) . . . . ?
C12 Pt6 C8 Pt4A 68(4) . . . . ?
Pt4 Pt6 C8 Pt4A 112.0(9) . . . . ?
Pt5 Pt6 C8 Pt4A 121.4(8) . . . . ?
Pt8 Pt6 C8 Pt4A -159.3(10) . . . . ?
C7 Pt6 C8 Pt5 -178.9(12) . . . . ?
C12 Pt6 C8 Pt5 -53(4) . . . . ?
Pt4 Pt6 C8 Pt5 -9.4(12) . . . . ?
Pt8 Pt6 C8 Pt5 79.3(9) . . . . ?
C9 Pt5A C8 O8 15(4) . . . . ?
C10 Pt5A C8 O8 133(4) . . . . ?
Pt2A Pt5A C8 O8 -77(4) . . . . ?
Pt6A Pt5A C8 O8 -176(3) . . . . ?
Pt4A Pt5A C8 O8 -169(5) . . . . ?
Pt70 Pt5A C8 O8 102(4) . . . . ?
C9 Pt5A C8 Pt6 -159.9(11) . . . . ?
C10 Pt5A C8 Pt6 -42(5) . . . . ?
Pt2A Pt5A C8 Pt6 107.9(8) . . . . ?
Pt6A Pt5A C8 Pt6 8.9(13) . . . . ?
Pt4A Pt5A C8 Pt6 16.0(3) . . . . ?
Pt70 Pt5A C8 Pt6 -73.7(9) . . . . ?
C9 Pt5A C8 Pt4A -175.9(11) . . . . ?
C10 Pt5A C8 Pt4A -58(5) . . . . ?
Pt2A Pt5A C8 Pt4A 91.9(8) . . . . ?
Pt6A Pt5A C8 Pt4A -7.1(12) . . . . ?
Pt70 Pt5A C8 Pt4A -89.7(7) . . . . ?
C9 Pt5A C8 Pt5 -48.9(10) . . . . ?
C10 Pt5A C8 Pt5 69(4) . . . . ?
Pt2A Pt5A C8 Pt5 -141.0(7) . . . . ?
Pt6A Pt5A C8 Pt5 119.9(7) . . . . ?
Pt4A Pt5A C8 Pt5 127.1(8) . . . . ?
Pt70 Pt5A C8 Pt5 37.4(4) . . . . ?
C7 Pt4A C8 O8 -19(5) . . . . ?
C12 Pt4A C8 O8 -164(4) . . . . ?
Pt6A Pt4A C8 O8 173(4) . . . . ?
Pt5A Pt4A C8 O8 167(5) . . . . ?
Pt3A Pt4A C8 O8 84(5) . . . . ?
Pt80 Pt4A C8 O8 -94(5) . . . . ?
C7 Pt4A C8 Pt6 103.2(15) . . . . ?
C12 Pt4A C8 Pt6 -42(3) . . . . ?
Pt6A Pt4A C8 Pt6 -64.8(10) . . . . ?
Pt5A Pt4A C8 Pt6 -71.6(11) . . . . ?
Pt3A Pt4A C8 Pt6 -153.9(12) . . . . ?
Pt80 Pt4A C8 Pt6 27.6(7) . . . . ?
C7 Pt4A C8 Pt5A 174.8(14) . . . . ?
C12 Pt4A C8 Pt5A 30(3) . . . . ?
Pt6A Pt4A C8 Pt5A 6.8(11) . . . . ?
Pt3A Pt4A C8 Pt5A -82.2(9) . . . . ?
Pt80 Pt4A C8 Pt5A 99.2(10) . . . . ?
C7 Pt4A C8 Pt5 160.9(14) . . . . ?
C12 Pt4A C8 Pt5 16(3) . . . . ?
Pt6A Pt4A C8 Pt5 -7.1(12) . . . . ?
Pt5A Pt4A C8 Pt5 -13.9(3) . . . . ?
Pt3A Pt4A C8 Pt5 -96.2(10) . . . . ?
Pt80 Pt4A C8 Pt5 85.3(9) . . . . ?
C9 Pt5 C8 O8 -17(3) . . . . ?
C10 Pt5 C8 O8 -162(2) . . . . ?
Pt4 Pt5 C8 O8 175(3) . . . . ?
Pt6 Pt5 C8 O8 166(4) . . . . ?
Pt9 Pt5 C8 O8 81(3) . . . . ?
C9 Pt5 C8 Pt6 177.4(13) . . . . ?
C10 Pt5 C8 Pt6 32(3) . . . . ?
Pt4 Pt5 C8 Pt6 8.8(12) . . . . ?
Pt9 Pt5 C8 Pt6 -85.1(9) . . . . ?
C9 Pt5 C8 Pt5A 111.7(13) . . . . ?
C10 Pt5 C8 Pt5A -33(2) . . . . ?
Pt4 Pt5 C8 Pt5A -56.8(7) . . . . ?
Pt6 Pt5 C8 Pt5A -65.6(10) . . . . ?
Pt9 Pt5 C8 Pt5A -150.8(7) . . . . ?
C9 Pt5 C8 Pt4A 163.5(13) . . . . ?
C10 Pt5 C8 Pt4A 19(3) . . . . ?
Pt4 Pt5 C8 Pt4A -5.1(11) . . . . ?
Pt6 Pt5 C8 Pt4A -13.9(3) . . . . ?
Pt9 Pt5 C8 Pt4A -99.0(9) . . . . ?
C10 Pt5 C9 O9 -51(15) . . . . ?
C8 Pt5 C9 O9 149(14) . . . . ?
Pt4 Pt5 C9 O9 -57(16) . . . . ?
Pt6 Pt5 C9 O9 152(13) . . . . ?
Pt9 Pt5 C9 O9 62(15) . . . . ?
C10 Pt5 C9 Pt5A 95.9(12) . . . . ?
C8 Pt5 C9 Pt5A -64.2(11) . . . . ?
Pt4 Pt5 C9 Pt5A 90(2) . . . . ?
Pt6 Pt5 C9 Pt5A -61.1(14) . . . . ?
Pt9 Pt5 C9 Pt5A -150.9(9) . . . . ?
C8 Pt5A C9 O9 -125(17) . . . . ?
C10 Pt5A C9 O9 72(17) . . . . ?
Pt2A Pt5A C9 O9 -15(17) . . . . ?
Pt6A Pt5A C9 O9 76(17) . . . . ?
Pt4A Pt5A C9 O9 -131(16) . . . . ?
Pt70 Pt5A C9 O9 143(17) . . . . ?
C8 Pt5A C9 Pt5 97.9(14) . . . . ?
C10 Pt5A C9 Pt5 -65.9(12) . . . . ?
Pt2A Pt5A C9 Pt5 -152.8(10) . . . . ?
Pt6A Pt5A C9 Pt5 -62(2) . . . . ?
Pt4A Pt5A C9 Pt5 91.3(19) . . . . ?
Pt70 Pt5A C9 Pt5 5.8(9) . . . . ?
C11 Pt4 C10 O10 -20(4) . . . . ?
C12 Pt4 C10 O10 -150(3) . . . . ?
Pt6 Pt4 C10 O10 170(3) . . . . ?
Pt5 Pt4 C10 O10 160(4) . . . . ?
Pt7 Pt4 C10 O10 78(4) . . . . ?
C11 Pt4 C10 Pt5 179.7(11) . . . . ?
C12 Pt4 C10 Pt5 50(3) . . . . ?
Pt6 Pt4 C10 Pt5 10.4(10) . . . . ?
Pt7 Pt4 C10 Pt5 -82.3(7) . . . . ?
C11 Pt4 C10 Pt5A 163.2(11) . . . . ?
C12 Pt4 C10 Pt5A 33(3) . . . . ?
Pt6 Pt4 C10 Pt5A -6.1(9) . . . . ?
Pt5 Pt4 C10 Pt5A -16.5(2) . . . . ?
Pt7 Pt4 C10 Pt5A -98.8(6) . . . . ?
C11 Pt4 C10 Pt6A 81.3(11) . . . . ?
C12 Pt4 C10 Pt6A -49(3) . . . . ?
Pt6 Pt4 C10 Pt6A -88.1(6) . . . . ?
Pt5 Pt4 C10 Pt6A -98.5(8) . . . . ?
Pt7 Pt4 C10 Pt6A 179.3(4) . . . . ?
C9 Pt5 C10 O10 22(4) . . . . ?
C8 Pt5 C10 O10 166(3) . . . . ?
Pt4 Pt5 C10 O10 -162(4) . . . . ?
Pt6 Pt5 C10 O10 -172(3) . . . . ?
Pt9 Pt5 C10 O10 -84(3) . . . . ?
C9 Pt5 C10 Pt4 -176.3(12) . . . . ?
C8 Pt5 C10 Pt4 -33(2) . . . . ?
Pt6 Pt5 C10 Pt4 -10.0(10) . . . . ?
Pt9 Pt5 C10 Pt4 78.1(9) . . . . ?
C9 Pt5 C10 Pt5A -114.7(13) . . . . ?
C8 Pt5 C10 Pt5A 29(2) . . . . ?
Pt4 Pt5 C10 Pt5A 61.6(9) . . . . ?
Pt6 Pt5 C10 Pt5A 51.6(4) . . . . ?
Pt9 Pt5 C10 Pt5A 139.7(5) . . . . ?
C9 Pt5 C10 Pt6A -159.8(12) . . . . ?
C8 Pt5 C10 Pt6A -16(2) . . . . ?
Pt4 Pt5 C10 Pt6A 16.5(3) . . . . ?
Pt6 Pt5 C10 Pt6A 6.5(8) . . . . ?
Pt9 Pt5 C10 Pt6A 94.6(7) . . . . ?
C8 Pt5A C10 O10 -134(5) . . . . ?
C9 Pt5A C10 O10 -15(4) . . . . ?
Pt2A Pt5A C10 O10 74(4) . . . . ?
Pt6A Pt5A C10 O10 167(5) . . . . ?
Pt4A Pt5A C10 O10 177(4) . . . . ?
Pt70 Pt5A C10 O10 -100(4) . . . . ?
C8 Pt5A C10 Pt4 42(5) . . . . ?
C9 Pt5A C10 Pt4 160.4(11) . . . . ?
Pt2A Pt5A C10 Pt4 -109.8(7) . . . . ?
Pt6A Pt5A C10 Pt4 -17.3(3) . . . . ?
Pt4A Pt5A C10 Pt4 -7.2(10) . . . . ?
Pt70 Pt5A C10 Pt4 75.4(6) . . . . ?
C8 Pt5A C10 Pt5 -73(4) . . . . ?
C9 Pt5A C10 Pt5 45.3(10) . . . . ?
Pt2A Pt5A C10 Pt5 135.1(5) . . . . ?
Pt6A Pt5A C10 Pt5 -132.3(7) . . . . ?
Pt4A Pt5A C10 Pt5 -122.3(6) . . . . ?
Pt70 Pt5A C10 Pt5 -39.7(4) . . . . ?
C8 Pt5A C10 Pt6A 59(4) . . . . ?
C9 Pt5A C10 Pt6A 177.6(10) . . . . ?
Pt2A Pt5A C10 Pt6A -92.6(5) . . . . ?
Pt4A Pt5A C10 Pt6A 10.0(8) . . . . ?
Pt70 Pt5A C10 Pt6A 92.6(5) . . . . ?
C12 Pt6A C10 O10 147(3) . . . . ?
C11 Pt6A C10 O10 21(4) . . . . ?
Pt1A Pt6A C10 O10 -93(3) . . . . ?
Pt4A Pt6A C10 O10 -178(3) . . . . ?
Pt5A Pt6A C10 O10 -169(4) . . . . ?
Pt90 Pt6A C10 O10 104(3) . . . . ?
C12 Pt6A C10 Pt4 49(3) . . . . ?
C11 Pt6A C10 Pt4 -77.6(12) . . . . ?
Pt1A Pt6A C10 Pt4 169.2(5) . . . . ?
Pt4A Pt6A C10 Pt4 83.4(7) . . . . ?
Pt5A Pt6A C10 Pt4 93.1(9) . . . . ?
Pt90 Pt6A C10 Pt4 5.5(7) . . . . ?
C12 Pt6A C10 Pt5 -31(3) . . . . ?
C11 Pt6A C10 Pt5 -157.4(12) . . . . ?
Pt1A Pt6A C10 Pt5 89.5(7) . . . . ?
Pt4A Pt6A C10 Pt5 3.6(10) . . . . ?
Pt5A Pt6A C10 Pt5 13.3(2) . . . . ?
Pt90 Pt6A C10 Pt5 -74.3(7) . . . . ?
C12 Pt6A C10 Pt5A -44(3) . . . . ?
C11 Pt6A C10 Pt5A -170.8(11) . . . . ?
Pt1A Pt6A C10 Pt5A 76.1(6) . . . . ?
Pt4A Pt6A C10 Pt5A -9.7(8) . . . . ?
Pt90 Pt6A C10 Pt5A -87.7(6) . . . . ?
C12 Pt6A C11 O11 42(9) . . . . ?
C10 Pt6A C11 O11 -161(9) . . . . ?
Pt1A Pt6A C11 O11 -60(9) . . . . ?
Pt4A Pt6A C11 O11 60(10) . . . . ?
Pt5A Pt6A C11 O11 -172(8) . . . . ?
Pt90 Pt6A C11 O11 102(9) . . . . ?
C12 Pt6A C11 Pt4 -106.4(11) . . . . ?
C10 Pt6A C11 Pt4 50.1(7) . . . . ?
Pt1A Pt6A C11 Pt4 151.1(4) . . . . ?
Pt4A Pt6A C11 Pt4 -88(2) . . . . ?
Pt5A Pt6A C11 Pt4 39.1(13) . . . . ?
Pt90 Pt6A C11 Pt4 -46.6(3) . . . . ?
C10 Pt4 C11 O11 129(15) . . . . ?
C12 Pt4 C11 O11 -69(15) . . . . ?
Pt6 Pt4 C11 O11 -69(16) . . . . ?
Pt5 Pt4 C11 O11 130(14) . . . . ?
Pt7 Pt4 C11 O11 42(15) . . . . ?
C10 Pt4 C11 Pt6A -111.0(10) . . . . ?
C12 Pt4 C11 Pt6A 51.0(9) . . . . ?
Pt6 Pt4 C11 Pt6A 50.9(17) . . . . ?
Pt5 Pt4 C11 Pt6A -110.5(19) . . . . ?
Pt7 Pt4 C11 Pt6A 161.9(3) . . . . ?
C11 Pt6A C12 O12 -41(4) . . . . ?
C10 Pt6A C12 O12 -164(3) . . . . ?
Pt1A Pt6A C12 O12 75(4) . . . . ?
Pt4A Pt6A C12 O12 150(4) . . . . ?
Pt5A Pt6A C12 O12 162(3) . . . . ?
Pt90 Pt6A C12 O12 -114(4) . . . . ?
C11 Pt6A C12 Pt4A 168.8(12) . . . . ?
C10 Pt6A C12 Pt4A 46(3) . . . . ?
Pt1A Pt6A C12 Pt4A -75.6(9) . . . . ?
Pt5A Pt6A C12 Pt4A 11.5(12) . . . . ?
Pt90 Pt6A C12 Pt4A 95.6(11) . . . . ?
C11 Pt6A C12 Pt6 152.9(11) . . . . ?
C10 Pt6A C12 Pt6 30(3) . . . . ?
Pt1A Pt6A C12 Pt6 -91.6(7) . . . . ?
Pt4A Pt6A C12 Pt6 -16.0(3) . . . . ?
Pt5A Pt6A C12 Pt6 -4.5(10) . . . . ?
Pt90 Pt6A C12 Pt6 79.6(8) . . . . ?
C11 Pt6A C12 Pt4 84.9(12) . . . . ?
C10 Pt6A C12 Pt4 -38(2) . . . . ?
Pt1A Pt6A C12 Pt4 -159.6(5) . . . . ?
Pt4A Pt6A C12 Pt4 -83.9(10) . . . . ?
Pt5A Pt6A C12 Pt4 -72.4(5) . . . . ?
Pt90 Pt6A C12 Pt4 11.7(9) . . . . ?
C7 Pt4A C12 O12 31(4) . . . . ?
C8 Pt4A C12 O12 174(3) . . . . ?
Pt6A Pt4A C12 O12 -154(4) . . . . ?
Pt5A Pt4A C12 O12 -165(3) . . . . ?
Pt3A Pt4A C12 O12 -87(3) . . . . ?
Pt80 Pt4A C12 O12 111(3) . . . . ?
C7 Pt4A C12 Pt6A -175.3(14) . . . . ?
C8 Pt4A C12 Pt6A -33(3) . . . . ?
Pt5A Pt4A C12 Pt6A -11.2(11) . . . . ?
Pt3A Pt4A C12 Pt6A 66.7(12) . . . . ?
Pt80 Pt4A C12 Pt6A -95.1(9) . . . . ?
C7 Pt4A C12 Pt6 -109.7(15) . . . . ?
C8 Pt4A C12 Pt6 33(2) . . . . ?
Pt6A Pt4A C12 Pt6 65.6(11) . . . . ?
Pt5A Pt4A C12 Pt6 54.4(5) . . . . ?
Pt3A Pt4A C12 Pt6 132.3(8) . . . . ?
Pt80 Pt4A C12 Pt6 -29.5(4) . . . . ?
C7 Pt4A C12 Pt4 -157.1(14) . . . . ?
C8 Pt4A C12 Pt4 -15(3) . . . . ?
Pt6A Pt4A C12 Pt4 18.2(4) . . . . ?
Pt5A Pt4A C12 Pt4 7.0(10) . . . . ?
Pt3A Pt4A C12 Pt4 84.9(9) . . . . ?
Pt80 Pt4A C12 Pt4 -76.9(8) . . . . ?
C8 Pt6 C12 O12 -129(5) . . . . ?
C7 Pt6 C12 O12 -2(4) . . . . ?
Pt4 Pt6 C12 O12 178(4) . . . . ?
Pt5 Pt6 C12 O12 -173(4) . . . . ?
Pt8 Pt6 C12 O12 96(4) . . . . ?
C8 Pt6 C12 Pt6A 36(4) . . . . ?
C7 Pt6 C12 Pt6A 162.4(13) . . . . ?
Pt4 Pt6 C12 Pt6A -17.5(3) . . . . ?
Pt5 Pt6 C12 Pt6A -8.6(12) . . . . ?
Pt8 Pt6 C12 Pt6A -99.6(9) . . . . ?
C8 Pt6 C12 Pt4A -77(4) . . . . ?
C7 Pt6 C12 Pt4A 49.3(12) . . . . ?
Pt4 Pt6 C12 Pt4A -130.6(11) . . . . ?
Pt5 Pt6 C12 Pt4A -121.7(7) . . . . ?
Pt8 Pt6 C12 Pt4A 147.3(7) . . . . ?
C8 Pt6 C12 Pt4 53(4) . . . . ?
C7 Pt6 C12 Pt4 179.9(12) . . . . ?
Pt5 Pt6 C12 Pt4 8.9(9) . . . . ?
Pt8 Pt6 C12 Pt4 -82.1(6) . . . . ?
C11 Pt4 C12 O12 2(4) . . . . ?
C10 Pt4 C12 O12 133(4) . . . . ?
Pt6 Pt4 C12 O12 -178(5) . . . . ?
Pt5 Pt4 C12 O12 173(4) . . . . ?
Pt7 Pt4 C12 O12 -98(4) . . . . ?
C11 Pt4 C12 Pt6A -71.3(12) . . . . ?
C10 Pt4 C12 Pt6A 60(3) . . . . ?
Pt6 Pt4 C12 Pt6A 108.6(11) . . . . ?
Pt5 Pt4 C12 Pt6A 99.5(8) . . . . ?
Pt7 Pt4 C12 Pt6A -172.1(5) . . . . ?
C11 Pt4 C12 Pt4A -166.8(13) . . . . ?
C10 Pt4 C12 Pt4A -36(3) . . . . ?
Pt6 Pt4 C12 Pt4A 13.2(3) . . . . ?
Pt5 Pt4 C12 Pt4A 4.1(12) . . . . ?
Pt7 Pt4 C12 Pt4A 92.4(9) . . . . ?
C11 Pt4 C12 Pt6 -179.9(11) . . . . ?
C10 Pt4 C12 Pt6 -49(3) . . . . ?
Pt5 Pt4 C12 Pt6 -9.1(10) . . . . ?
Pt7 Pt4 C12 Pt6 79.3(8) . . . . ?
C14 Pt10 C13 O13 -6(4) . . . . ?
C15 Pt10 C13 O13 165(3) . . . . ?
Pt12 Pt10 C13 O13 177(4) . . . . ?
Pt11 Pt10 C13 O13 173(3) . . . . ?
Pt15 Pt10 C13 O13 -102(4) . . . . ?
Pt9 Pt10 C13 O13 86(4) . . . . ?
C14 Pt10 C13 Pt12 177.1(10) . . . . ?
C15 Pt10 C13 Pt12 -12(4) . . . . ?
Pt11 Pt10 C13 Pt12 -4.0(9) . . . . ?
Pt15 Pt10 C13 Pt12 81.3(6) . . . . ?
Pt9 Pt10 C13 Pt12 -90.7(6) . . . . ?
C18 Pt12 C13 O13 10(4) . . . . ?
C17 Pt12 C13 O13 -162(3) . . . . ?
Pt10 Pt12 C13 O13 -177(4) . . . . ?
Pt11 Pt12 C13 O13 -173(3) . . . . ?
Pt7 Pt12 C13 O13 -86(3) . . . . ?
Pt13 Pt12 C13 O13 96(3) . . . . ?
C18 Pt12 C13 Pt10 -173.5(11) . . . . ?
C17 Pt12 C13 Pt10 14(3) . . . . ?
Pt11 Pt12 C13 Pt10 4.0(9) . . . . ?
Pt7 Pt12 C13 Pt10 91.2(6) . . . . ?
Pt13 Pt12 C13 Pt10 -87.5(6) . . . . ?
C15 Pt10 C14 O14 -79(20) . . . . ?
C13 Pt10 C14 O14 98(20) . . . . ?
Pt12 Pt10 C14 O14 102(20) . . . . ?
Pt11 Pt10 C14 O14 -80(20) . . . . ?
Pt15 Pt10 C14 O14 -158(20) . . . . ?
Pt9 Pt10 C14 O14 25(20) . . . . ?
C14 Pt10 C15 O15 2(4) . . . . ?
C13 Pt10 C15 O15 -169(3) . . . . ?
Pt12 Pt10 C15 O15 -179(3) . . . . ?
Pt11 Pt10 C15 O15 -178(4) . . . . ?
Pt15 Pt10 C15 O15 94(3) . . . . ?
Pt9 Pt10 C15 O15 -95(3) . . . . ?
C14 Pt10 C15 Pt11 -179.5(10) . . . . ?
C13 Pt10 C15 Pt11 10(4) . . . . ?
Pt12 Pt10 C15 Pt11 -0.3(9) . . . . ?
Pt15 Pt10 C15 Pt11 -88.0(6) . . . . ?
Pt9 Pt10 C15 Pt11 83.5(6) . . . . ?
C16 Pt11 C15 O15 -2(3) . . . . ?
C17 Pt11 C15 O15 177(2) . . . . ?
Pt10 Pt11 C15 O15 178(4) . . . . ?
Pt12 Pt11 C15 O15 179(3) . . . . ?
Pt8 Pt11 C15 O15 91(3) . . . . ?
Pt14 Pt11 C15 O15 -96(3) . . . . ?
C16 Pt11 C15 Pt10 179.9(9) . . . . ?
C17 Pt11 C15 Pt10 -2(3) . . . . ?
Pt12 Pt11 C15 Pt10 0.3(8) . . . . ?
Pt8 Pt11 C15 Pt10 -87.8(6) . . . . ?
Pt14 Pt11 C15 Pt10 85.6(6) . . . . ?
C17 Pt11 C16 O16 101(38) . . . . ?
C15 Pt11 C16 O16 -79(38) . . . . ?
Pt10 Pt11 C16 O16 -79(38) . . . . ?
Pt12 Pt11 C16 O16 100(38) . . . . ?
Pt8 Pt11 C16 O16 -161(38) . . . . ?
Pt14 Pt11 C16 O16 24(38) . . . . ?
C18 Pt12 C17 O17 -9(3) . . . . ?
C13 Pt12 C17 O17 164(3) . . . . ?
Pt10 Pt12 C17 O17 175(3) . . . . ?
Pt11 Pt12 C17 O17 176(4) . . . . ?
Pt7 Pt12 C17 O17 83(3) . . . . ?
Pt13 Pt12 C17 O17 -98(3) . . . . ?
C18 Pt12 C17 Pt11 175.0(11) . . . . ?
C13 Pt12 C17 Pt11 -13(3) . . . . ?
Pt10 Pt12 C17 Pt11 -1.1(8) . . . . ?
Pt7 Pt12 C17 Pt11 -93.4(6) . . . . ?
Pt13 Pt12 C17 Pt11 85.8(6) . . . . ?
C16 Pt11 C17 O17 5(3) . . . . ?
C15 Pt11 C17 O17 -174(3) . . . . ?
Pt10 Pt11 C17 O17 -175(3) . . . . ?
Pt12 Pt11 C17 O17 -176(4) . . . . ?
Pt8 Pt11 C17 O17 -91(3) . . . . ?
Pt14 Pt11 C17 O17 94(3) . . . . ?
C16 Pt11 C17 Pt12 -179.1(8) . . . . ?
C15 Pt11 C17 Pt12 2(3) . . . . ?
Pt10 Pt11 C17 Pt12 1.1(8) . . . . ?
Pt8 Pt11 C17 Pt12 85.6(6) . . . . ?
Pt14 Pt11 C17 Pt12 -89.8(6) . . . . ?
C17 Pt12 C18 O18 94(25) . . . . ?
C13 Pt12 C18 O18 -83(25) . . . . ?
Pt10 Pt12 C18 O18 -93(25) . . . . ?
Pt11 Pt12 C18 O18 102(25) . . . . ?
Pt7 Pt12 C18 O18 17(25) . . . . ?
Pt13 Pt12 C18 O18 -165(25) . . . . ?
C24 Pt13 C19 O19 -4(4) . . . . ?
C23 Pt13 C19 O19 165(3) . . . . ?
Pt15 Pt13 C19 O19 175(4) . . . . ?
Pt14 Pt13 C19 O19 174(4) . . . . ?
Pt12 Pt13 C19 O19 -100(4) . . . . ?
Pt2 Pt13 C19 O19 86(4) 1_655 . . . ?
C24 Pt13 C19 Pt15 -179.2(13) . . . . ?
C23 Pt13 C19 Pt15 -10(4) . . . . ?
Pt14 Pt13 C19 Pt15 -1.2(9) . . . . ?
Pt12 Pt13 C19 Pt15 84.7(6) . . . . ?
Pt2 Pt13 C19 Pt15 -89.5(6) 1_655 . . . ?
C20 Pt15 C19 O19 1(3) . . . . ?
C21 Pt15 C19 O19 -168(2) . . . . ?
Pt13 Pt15 C19 O19 -176(3) . . . . ?
Pt14 Pt15 C19 O19 -175(3) . . . . ?
Pt10 Pt15 C19 O19 94(3) . . . . ?
Pt1 Pt15 C19 O19 -92(3) 1_655 . . . ?
C20 Pt15 C19 Pt13 177.7(10) . . . . ?
C21 Pt15 C19 Pt13 8(3) . . . . ?
Pt14 Pt15 C19 Pt13 1.1(9) . . . . ?
Pt10 Pt15 C19 Pt13 -89.9(7) . . . . ?
Pt1 Pt15 C19 Pt13 84.5(7) 1_655 . . . ?
C21 Pt15 C20 O20 46(100) . . . . ?
C19 Pt15 C20 O20 -130(100) . . . . ?
Pt13 Pt15 C20 O20 -126(100) . . . . ?
Pt14 Pt15 C20 O20 44(100) . . . . ?
Pt10 Pt15 C20 O20 150(100) . . . . ?
Pt1 Pt15 C20 O20 -28(100) 1_655 . . . ?
C20 Pt15 C21 O21 -3(4) . . . . ?
C19 Pt15 C21 O21 167(3) . . . . ?
Pt13 Pt15 C21 O21 173(3) . . . . ?
Pt14 Pt15 C21 O21 176(4) . . . . ?
Pt10 Pt15 C21 O21 -100(3) . . . . ?
Pt1 Pt15 C21 O21 85(3) 1_655 . . . ?
C20 Pt15 C21 Pt14 -178.5(10) . . . . ?
C19 Pt15 C21 Pt14 -9(3) . . . . ?
Pt13 Pt15 C21 Pt14 -2.4(9) . . . . ?
Pt10 Pt15 C21 Pt14 84.5(7) . . . . ?
Pt1 Pt15 C21 Pt14 -90.6(7) 1_655 . . . ?
C22 Pt14 C21 O21 4(4) . . . . ?
C23 Pt14 C21 O21 -165(3) . . . . ?
Pt13 Pt14 C21 O21 -173(3) . . . . ?
Pt15 Pt14 C21 O21 -175(4) . . . . ?
Pt3 Pt14 C21 O21 -88(3) 1_655 . . . ?
Pt11 Pt14 C21 O21 97(3) . . . . ?
C22 Pt14 C21 Pt15 179.6(11) . . . . ?
C23 Pt14 C21 Pt15 11(3) . . . . ?
Pt13 Pt14 C21 Pt15 2.3(9) . . . . ?
Pt3 Pt14 C21 Pt15 87.0(7) 1_655 . . . ?
Pt11 Pt14 C21 Pt15 -87.6(7) . . . . ?
C21 Pt14 C22 O22 -29(48) . . . . ?
C23 Pt14 C22 O22 147(47) . . . . ?
Pt13 Pt14 C22 O22 146(46) . . . . ?
Pt15 Pt14 C22 O22 -28(49) . . . . ?
Pt3 Pt14 C22 O22 72(48) 1_655 . . . ?
Pt11 Pt14 C22 O22 -108(47) . . . . ?
C24 Pt13 C23 O23 -8(5) . . . . ?
C19 Pt13 C23 O23 -177(4) . . . . ?
Pt15 Pt13 C23 O23 174(5) . . . . ?
Pt14 Pt13 C23 O23 172(5) . . . . ?
Pt12 Pt13 C23 O23 85(5) . . . . ?
Pt2 Pt13 C23 O23 -101(5) 1_655 . . . ?
C24 Pt13 C23 Pt14 179.7(13) . . . . ?
C19 Pt13 C23 Pt14 11(4) . . . . ?
Pt15 Pt13 C23 Pt14 2.0(9) . . . . ?
Pt12 Pt13 C23 Pt14 -87.3(6) . . . . ?
Pt2 Pt13 C23 Pt14 86.6(6) 1_655 . . . ?
C22 Pt14 C23 O23 6(4) . . . . ?
C21 Pt14 C23 O23 175(3) . . . . ?
Pt13 Pt14 C23 O23 -174(4) . . . . ?
Pt15 Pt14 C23 O23 -176(3) . . . . ?
Pt3 Pt14 C23 O23 94(3) 1_655 . . . ?
Pt11 Pt14 C23 O23 -91(3) . . . . ?
C22 Pt14 C23 Pt13 -179.4(11) . . . . ?
C21 Pt14 C23 Pt13 -11(3) . . . . ?
Pt15 Pt14 C23 Pt13 -2.0(9) . . . . ?
Pt3 Pt14 C23 Pt13 -91.5(7) 1_655 . . . ?
Pt11 Pt14 C23 Pt13 83.1(7) . . . . ?
C23 Pt13 C24 O24 -43(21) . . . . ?
Pt15 Pt13 C24 O24 133(20) . . . . ?
Pt14 Pt13 C24 O24 -42(22) . . . . ?
Pt12 Pt13 C24 O24 -124(21) . . . . ?
Pt2 Pt13 C24 O24 57(21) 1_655 . . . ?
C30 Pt8 C25 O25 -45(18) . . . . ?
C26 Pt8 C25 O25 135(17) . . . . ?
Pt7 Pt8 C25 O25 136(16) . . . . ?
Pt6 Pt8 C25 O25 -124(17) . . . . ?
Pt11 Pt8 C25 O25 55(17) . . . . ?
C25 Pt8 C26 O26 -3(4) . . . . ?
C30 Pt8 C26 O26 177(5) . . . . ?
Pt7 Pt8 C26 O26 178(4) . . . . ?
Pt9 Pt8 C26 O26 178(4) . . . . ?
Pt6 Pt8 C26 O26 -96(4) . . . . ?
Pt11 Pt8 C26 O26 86(4) . . . . ?
C25 Pt8 C26 Pt7 179.3(16) . . . . ?
C30 Pt8 C26 Pt7 -1(5) . . . . ?
Pt9 Pt8 C26 Pt7 0.2(9) . . . . ?
Pt6 Pt8 C26 Pt7 86.6(7) . . . . ?
Pt11 Pt8 C26 Pt7 -91.8(7) . . . . ?
C27 Pt7 C26 O26 0(4) . . . . ?
C28 Pt7 C26 O26 179(5) . . . . ?
Pt8 Pt7 C26 O26 -178(4) . . . . ?
Pt9 Pt7 C26 O26 -178(3) . . . . ?
Pt4 Pt7 C26 O26 92(4) . . . . ?
Pt12 Pt7 C26 O26 -94(4) . . . . ?
C27 Pt7 C26 Pt8 178.0(19) . . . . ?
C28 Pt7 C26 Pt8 -3(5) . . . . ?
Pt9 Pt7 C26 Pt8 -0.2(9) . . . . ?
Pt4 Pt7 C26 Pt8 -90.0(7) . . . . ?
Pt12 Pt7 C26 Pt8 84.1(7) . . . . ?
C28 Pt7 C27 O27 -119(100) . . . . ?
C26 Pt7 C27 O27 61(100) . . . . ?
Pt8 Pt7 C27 O27 64(100) . . . . ?
Pt9 Pt7 C27 O27 -123(100) . . . . ?
Pt4 Pt7 C27 O27 -17(100) . . . . ?
Pt12 Pt7 C27 O27 161(100) . . . . ?
C27 Pt7 C28 O28 0(6) . . . . ?
C26 Pt7 C28 O28 -179(4) . . . . ?
Pt8 Pt7 C28 O28 179(5) . . . . ?
Pt9 Pt7 C28 O28 178(7) . . . . ?
Pt4 Pt7 C28 O28 -97(6) . . . . ?
Pt12 Pt7 C28 O28 90(6) . . . . ?
C27 Pt7 C28 Pt9 -177(2) . . . . ?
C26 Pt7 C28 Pt9 4(5) . . . . ?
Pt8 Pt7 C28 Pt9 1.2(19) . . . . ?
Pt4 Pt7 C28 Pt9 85.8(14) . . . . ?
Pt12 Pt7 C28 Pt9 -87.3(13) . . . . ?
C29 Pt9 C28 O28 1(7) . . . . ?
C30 Pt9 C28 O28 -179(6) . . . . ?
Pt8 Pt9 C28 O28 -178(6) . . . . ?
Pt7 Pt9 C28 O28 -177(8) . . . . ?
Pt5 Pt9 C28 O28 93(7) . . . . ?
Pt10 Pt9 C28 O28 -94(7) . . . . ?
C29 Pt9 C28 Pt7 179(2) . . . . ?
C30 Pt9 C28 Pt7 -2(6) . . . . ?
Pt8 Pt9 C28 Pt7 -1.2(18) . . . . ?
Pt5 Pt9 C28 Pt7 -89.9(13) . . . . ?
Pt10 Pt9 C28 Pt7 83.2(14) . . . . ?
C30 Pt9 C29 O29 -95(75) . . . . ?
C28 Pt9 C29 O29 85(75) . . . . ?
Pt8 Pt9 C29 O29 -96(75) . . . . ?
Pt7 Pt9 C29 O29 87(76) . . . . ?
Pt5 Pt9 C29 O29 7(75) . . . . ?
Pt10 Pt9 C29 O29 -172(75) . . . . ?
C29 Pt9 C30 O30 -5(7) . . . . ?
C28 Pt9 C30 O30 176(5) . . . . ?
Pt8 Pt9 C30 O30 175(8) . . . . ?
Pt7 Pt9 C30 O30 174(6) . . . . ?
Pt5 Pt9 C30 O30 -101(6) . . . . ?
Pt10 Pt9 C30 O30 85(7) . . . . ?
C29 Pt9 C30 Pt8 -180(2) . . . . ?
C28 Pt9 C30 Pt8 1(6) . . . . ?
Pt7 Pt9 C30 Pt8 -1(2) . . . . ?
Pt5 Pt9 C30 Pt8 83.8(15) . . . . ?
Pt10 Pt9 C30 Pt8 -90.0(15) . . . . ?
C25 Pt8 C30 O30 7(9) . . . . ?
C26 Pt8 C30 O30 -173(5) . . . . ?
Pt7 Pt8 C30 O30 -173(8) . . . . ?
Pt9 Pt8 C30 O30 -174(10) . . . . ?
Pt6 Pt8 C30 O30 96(8) . . . . ?
Pt11 Pt8 C30 O30 -86(8) . . . . ?
C25 Pt8 C30 Pt9 -178.8(19) . . . . ?
C26 Pt8 C30 Pt9 1(6) . . . . ?
Pt7 Pt8 C30 Pt9 1(2) . . . . ?
Pt6 Pt8 C30 Pt9 -90.4(15) . . . . ?
Pt11 Pt8 C30 Pt9 88.1(15) . . . . ?
C36 Pt70 C35 O35 -6(10) . . . . ?
C37 Pt70 C35 O35 168(6) . . . . ?
Pt80 Pt70 C35 O35 168(11) . . . . ?
Pt90 Pt70 C35 O35 169(8) . . . . ?
Pt5A Pt70 C35 O35 -101(9) . . . . ?
C36 Pt70 C35 Pt80 -175(3) . . . . ?
C37 Pt70 C35 Pt80 -1(9) . . . . ?
Pt90 Pt70 C35 Pt80 1(3) . . . . ?
Pt5A Pt70 C35 Pt80 91(2) . . . . ?
C40 Pt80 C35 O35 8(12) . . . . ?
C39 Pt80 C35 O35 -161(8) . . . . ?
Pt90 Pt80 C35 O35 -167(11) . . . . ?
Pt70 Pt80 C35 O35 -166(14) . . . . ?
Pt4A Pt80 C35 O35 114(12) . . . . ?
C40 Pt80 C35 Pt70 174(4) . . . . ?
C39 Pt80 C35 Pt70 5(9) . . . . ?
Pt90 Pt80 C35 Pt70 -1(3) . . . . ?
Pt4A Pt80 C35 Pt70 -81(2) . . . . ?
C38 Pt90 C37 O37 -7(7) . . . . ?
C39 Pt90 C37 O37 153(6) . . . . ?
Pt80 Pt90 C37 O37 163(6) . . . . ?
Pt70 Pt90 C37 O37 164(7) . . . . ?
Pt6A Pt90 C37 O37 -104(6) . . . . ?
C38 Pt90 C37 Pt70 -171(3) . . . . ?
C39 Pt90 C37 Pt70 -10(6) . . . . ?
Pt80 Pt90 C37 Pt70 -1.4(19) . . . . ?
Pt6A Pt90 C37 Pt70 91.6(14) . . . . ?
C36 Pt70 C37 O37 12(7) . . . . ?
C35 Pt70 C37 O37 -162(7) . . . . ?
Pt80 Pt70 C37 O37 -163(6) . . . . ?
Pt90 Pt70 C37 O37 -164(7) . . . . ?
Pt5A Pt70 C37 O37 111(6) . . . . ?
C36 Pt70 C37 Pt90 176(3) . . . . ?
C35 Pt70 C37 Pt90 2(8) . . . . ?
Pt80 Pt70 C37 Pt90 1.4(18) . . . . ?
Pt5A Pt70 C37 Pt90 -85.2(14) . . . . ?
C37 Pt90 C38 O38 -56(89) . . . . ?
C39 Pt90 C38 O38 131(88) . . . . ?
Pt80 Pt90 C38 O38 144(85) . . . . ?
Pt70 Pt90 C38 O38 -68(90) . . . . ?
Pt6A Pt90 C38 O38 19(89) . . . . ?
C38 Pt90 C39 O39 10(7) . . . . ?
C37 Pt90 C39 O39 -150(5) . . . . ?
Pt80 Pt90 C39 O39 -162(7) . . . . ?
Pt70 Pt90 C39 O39 -159(5) . . . . ?
Pt6A Pt90 C39 O39 115(6) . . . . ?
C38 Pt90 C39 Pt80 172(3) . . . . ?
C37 Pt90 C39 Pt80 11(7) . . . . ?
Pt70 Pt90 C39 Pt80 3(2) . . . . ?
Pt6A Pt90 C39 Pt80 -83.4(15) . . . . ?
C40 Pt80 C39 O39 -13(8) . . . . ?
C35 Pt80 C39 O39 155(7) . . . . ?
Pt90 Pt80 C39 O39 162(8) . . . . ?
Pt70 Pt80 C39 O39 159(6) . . . . ?
Pt4A Pt80 C39 O39 -115(6) . . . . ?
C40 Pt80 C39 Pt90 -175(3) . . . . ?
C35 Pt80 C39 Pt90 -7(9) . . . . ?
Pt70 Pt80 C39 Pt90 -3(2) . . . . ?
Pt4A Pt80 C39 Pt90 83.0(14) . . . . ?
C35 Pt80 C40 O40 173(13) . . . . ?
C39 Pt80 C40 O40 -12(14) . . . . ?
Pt90 Pt80 C40 O40 -25(22) . . . . ?
Pt70 Pt80 C40 O40 180(10) . . . . ?
Pt4A Pt80 C40 O40 72(13) . . . . ?
N5 Ru1 N1 C101 3.7(10) . . . . ?
N2 Ru1 N1 C101 -176.0(11) . . . . ?
N6 Ru1 N1 C101 -76.3(10) . . . . ?
N3 Ru1 N1 C101 -177.1(12) . . . . ?
N4 Ru1 N1 C101 83.0(10) . . . . ?
N5 Ru1 N1 C105 -174.7(8) . . . . ?
N2 Ru1 N1 C105 5.6(8) . . . . ?
N6 Ru1 N1 C105 105.2(8) . . . . ?
N3 Ru1 N1 C105 4.4(18) . . . . ?
N4 Ru1 N1 C105 -95.5(8) . . . . ?
C105 N1 C101 C102 0.0 . . . . ?
Ru1 N1 C101 C102 -178.4(11) . . . . ?
N1 C101 C102 C103 0.0 . . . . ?
C101 C102 C103 C104 0.0 . . . . ?
C102 C103 C104 C105 0.0 . . . . ?
C103 C104 C105 N1 0.0 . . . . ?
C103 C104 C105 C106 -172.8(16) . . . . ?
C101 N1 C105 C104 0.0 . . . . ?
Ru1 N1 C105 C104 178.6(10) . . . . ?
C101 N1 C105 C106 173.2(15) . . . . ?
Ru1 N1 C105 C106 -8.3(13) . . . . ?
N5 Ru1 N2 C106 -49(100) . . . . ?
N6 Ru1 N2 C106 -92.4(9) . . . . ?
N3 Ru1 N2 C106 177.2(10) . . . . ?
N1 Ru1 N2 C106 -2.3(9) . . . . ?
N4 Ru1 N2 C106 86.4(9) . . . . ?
N5 Ru1 N2 C110 133(100) . . . . ?
N6 Ru1 N2 C110 89.4(9) . . . . ?
N3 Ru1 N2 C110 -1.0(9) . . . . ?
N1 Ru1 N2 C110 179.5(10) . . . . ?
N4 Ru1 N2 C110 -91.7(9) . . . . ?
C110 N2 C106 C107 0.0 . . . . ?
Ru1 N2 C106 C107 -178.1(11) . . . . ?
C110 N2 C106 C105 176.9(14) . . . . ?
Ru1 N2 C106 C105 -1.2(13) . . . . ?
C104 C105 C106 N2 179.2(9) . . . . ?
N1 C105 C106 N2 6.2(14) . . . . ?
C104 C105 C106 C107 -4(2) . . . . ?
N1 C105 C106 C107 -177.3(10) . . . . ?
N2 C106 C107 C108 0.0 . . . . ?
C105 C106 C107 C108 -176.2(17) . . . . ?
C106 C107 C108 C109 0.0 . . . . ?
C107 C108 C109 C110 0.0 . . . . ?
C108 C109 C110 N2 0.0 . . . . ?
C108 C109 C110 C111 177.1(18) . . . . ?
C106 N2 C110 C109 0.0 . . . . ?
Ru1 N2 C110 C109 178.1(11) . . . . ?
C106 N2 C110 C111 -177.6(15) . . . . ?
Ru1 N2 C110 C111 0.5(13) . . . . ?
N5 Ru1 N3 C111 -178.5(8) . . . . ?
N2 Ru1 N3 C111 1.2(8) . . . . ?
N6 Ru1 N3 C111 -98.4(8) . . . . ?
N1 Ru1 N3 C111 2.4(18) . . . . ?
N4 Ru1 N3 C111 101.9(8) . . . . ?
N5 Ru1 N3 C115 -1.5(10) . . . . ?
N2 Ru1 N3 C115 178.2(10) . . . . ?
N6 Ru1 N3 C115 78.6(10) . . . . ?
N1 Ru1 N3 C115 179.4(13) . . . . ?
N4 Ru1 N3 C115 -81.1(10) . . . . ?
C115 N3 C111 C112 0.0 . . . . ?
Ru1 N3 C111 C112 177.2(10) . . . . ?
C115 N3 C111 C110 -178.6(16) . . . . ?
Ru1 N3 C111 C110 -1.4(14) . . . . ?
C109 C110 C111 C112 5(2) . . . . ?
N2 C110 C111 C112 -178.0(9) . . . . ?
C109 C110 C111 N3 -176.7(10) . . . . ?
N2 C110 C111 N3 0.6(15) . . . . ?
N3 C111 C112 C113 0.0 . . . . ?
C110 C111 C112 C113 178.6(16) . . . . ?
C111 C112 C113 C114 0.0 . . . . ?
C112 C113 C114 C115 0.0 . . . . ?
C113 C114 C115 N3 0.0 . . . . ?
C111 N3 C115 C114 0.0 . . . . ?
Ru1 N3 C115 C114 -176.8(11) . . . . ?
N5 Ru1 N4 C116 178.3(10) . . . . ?
N2 Ru1 N4 C116 -1.5(10) . . . . ?
N6 Ru1 N4 C116 175.4(14) . . . . ?
N3 Ru1 N4 C116 -79.2(10) . . . . ?
N1 Ru1 N4 C116 76.1(10) . . . . ?
N5 Ru1 N4 C120 -2.3(8) . . . . ?
N2 Ru1 N4 C120 178.0(8) . . . . ?
N6 Ru1 N4 C120 -5(2) . . . . ?
N3 Ru1 N4 C120 100.2(9) . . . . ?
N1 Ru1 N4 C120 -104.5(8) . . . . ?
C120 N4 C116 C117 0.0 . . . . ?
Ru1 N4 C116 C117 179.4(11) . . . . ?
N4 C116 C117 C118 0.0 . . . . ?
C116 C117 C118 C119 0.0 . . . . ?
C117 C118 C119 C120 0.0 . . . . ?
C118 C119 C120 N4 0.0 . . . . ?
C118 C119 C120 C121 176.7(15) . . . . ?
C116 N4 C120 C119 0.0 . . . . ?
Ru1 N4 C120 C119 -179.5(10) . . . . ?
C116 N4 C120 C121 -177.0(14) . . . . ?
Ru1 N4 C120 C121 3.5(12) . . . . ?
N2 Ru1 N5 C121 136(100) . . . . ?
N6 Ru1 N5 C121 179.6(9) . . . . ?
N3 Ru1 N5 C121 -90.1(9) . . . . ?
N1 Ru1 N5 C121 89.6(9) . . . . ?
N4 Ru1 N5 C121 0.7(8) . . . . ?
N2 Ru1 N5 C125 -42(100) . . . . ?
N6 Ru1 N5 C125 1.7(8) . . . . ?
N3 Ru1 N5 C125 92.0(9) . . . . ?
N1 Ru1 N5 C125 -88.4(9) . . . . ?
N4 Ru1 N5 C125 -177.3(9) . . . . ?
C125 N5 C121 C122 0.0 . . . . ?
Ru1 N5 C121 C122 -177.9(10) . . . . ?
C125 N5 C121 C120 179.0(13) . . . . ?
Ru1 N5 C121 C120 1.0(13) . . . . ?
C119 C120 C121 N5 -179.8(9) . . . . ?
N4 C120 C121 N5 -3.0(14) . . . . ?
C119 C120 C121 C122 -0.9(18) . . . . ?
N4 C120 C121 C122 175.9(9) . . . . ?
N5 C121 C122 C123 0.0 . . . . ?
C120 C121 C122 C123 -178.8(16) . . . . ?
C121 C122 C123 C124 0.0 . . . . ?
C122 C123 C124 C125 0.0 . . . . ?
C123 C124 C125 N5 0.0 . . . . ?
C123 C124 C125 C126 -178.2(17) . . . . ?
C121 N5 C125 C124 0.0 . . . . ?
Ru1 N5 C125 C124 177.9(10) . . . . ?
C121 N5 C125 C126 178.5(14) . . . . ?
Ru1 N5 C125 C126 -3.6(12) . . . . ?
N5 Ru1 N6 C126 0.7(8) . . . . ?
N2 Ru1 N6 C126 -179.6(8) . . . . ?
N3 Ru1 N6 C126 -101.9(9) . . . . ?
N1 Ru1 N6 C126 102.7(8) . . . . ?
N4 Ru1 N6 C126 3.6(19) . . . . ?
N5 Ru1 N6 C130 179.9(10) . . . . ?
N2 Ru1 N6 C130 -0.3(11) . . . . ?
N3 Ru1 N6 C130 77.3(10) . . . . ?
N1 Ru1 N6 C130 -78.1(10) . . . . ?
N4 Ru1 N6 C130 -177.2(14) . . . . ?
C130 N6 C126 C127 0.0 . . . . ?
Ru1 N6 C126 C127 179.3(10) . . . . ?
C130 N6 C126 C125 177.8(15) . . . . ?
Ru1 N6 C126 C125 -2.9(13) . . . . ?
C124 C125 C126 N6 -177.6(9) . . . . ?
N5 C125 C126 N6 4.1(14) . . . . ?
C124 C125 C126 C127 0.2(19) . . . . ?
N5 C125 C126 C127 -178.2(9) . . . . ?
N6 C126 C127 C128 0.0 . . . . ?
C125 C126 C127 C128 -177.7(16) . . . . ?
C126 C127 C128 C129 0.0 . . . . ?
C127 C128 C129 C130 0.0 . . . . ?
C128 C129 C130 N6 0.0 . . . . ?
C126 N6 C130 C129 0.0 . . . . ?
Ru1 N6 C130 C129 -179.2(11) . . . . ?
O200 C201 N202 C204 164(11) . . . . ?
O200 C201 N202 C203 -28(14) . . . . ?
O300 C301 N302 C303 19(11) . . . . ?
O300 C301 N302 C304 -172(7) . . . . ?
O500 C501 N502 C504 -149(6) . . . . ?
O500 C501 N502 C503 37(10) . . . . ?
O400 C401 N402 C403 39(8) . . . . ?
O400 C401 N402 C404 -120(10) . . . . ?
